data_7133375
loop_
_publ_author_name
'Yao, Chenhao'
'Gole, Bappaditya'
'Bui, Anh Thy'
'Kauffmann, Brice'
'Huc, Ivan'
'McClenaghan, Nathan D.'
'Ferrand, Yann'

_publ_section_title
;
 Photon-gated foldaxane assembly/disassembly.
;
_journal_issue 64
_journal_name_full 'Chemical communications (Cambridge, England)'
_journal_page_first 8415
_journal_page_last 8418
_journal_paper_doi 10.1039/d4cc03218g
_journal_volume 60
_journal_year 2024
_chemical_formula_moiety 'C268 H258 F10 N46 O42, C45 H51 N3 O4, C H Cl3, H2 O, [+ solvents]'
_chemical_formula_sum 'C314 H312 Cl3 F10 N49 O47'
_chemical_formula_weight 5820.46
_chemical_name_systematic foldax
_chemical_properties_physical Air-sensitive
_space_group_crystal_system triclinic
_space_group_IT_number 2
_space_group_name_Hall '-P 1'
_space_group_name_H-M_alt 'P -1'
_atom_sites_solution_hydrogens mixed
_atom_sites_solution_primary dual
_audit_creation_date 2022-03-25
_audit_creation_method
;
Olex2 1.3
(compiled 2020.12.01 svn.r5f60950 for OlexSys, GUI svn.r6408)
;
_audit_update_record
;
2022-03-25 deposited with the CCDC.	2024-07-15 downloaded from the CCDC.
;
_cell_angle_alpha 101.2045(15)
_cell_angle_beta 91.4858(14)
_cell_angle_gamma 111.9064(18)
_cell_formula_units_Z 2
_cell_length_a 23.7615(4)
_cell_length_b 24.0825(4)
_cell_length_c 35.9358(6)
_cell_measurement_reflns_used 33460
_cell_measurement_temperature 135
_cell_measurement_theta_max 50.8210
_cell_measurement_theta_min 2.8810
_cell_volume 18605.5(6)
_computing_cell_refinement 'CrysAlisPro 1.171.40.82a (Rigaku OD, 2020)'
_computing_data_collection 'CrysAlisPro 1.171.40.82a (Rigaku OD, 2020)'
_computing_data_reduction 'CrysAlisPro 1.171.40.82a (Rigaku OD, 2020)'
_computing_molecular_graphics 'Olex2 1.3 (Dolomanov et al., 2009)'
_computing_publication_material 'Olex2 1.3 (Dolomanov et al., 2009)'
_computing_structure_refinement 'SHELXL 2018/3 (Sheldrick, 2015)'
_computing_structure_solution 'SHELXD  (Sheldrick, 2008)'
_diffrn_ambient_temperature 135
_diffrn_detector 'Hybrid Pixel Array Detector'
_diffrn_detector_area_resol_mean 13.3333
_diffrn_measured_fraction_theta_full 0.982
_diffrn_measured_fraction_theta_max 0.982
_diffrn_measurement_details
;
List of Runs (angles in degrees, time in seconds):

  # Type    Start    End  Width  t~exp~   \w     \q     \k     \f   Frames
#--------------------------------------------------------------------------
  1  \w    -77.00  89.00   1.00    2.00    --    0.00  46.00   0.00  166
  2  \w    -81.00  14.00   1.00    2.00    --    5.00  37.00 150.00   95
  3  \w   -107.00  26.00   1.00   30.00    --  -63.20  53.00 107.94  133
  4  \w   -152.00-121.00   1.00   30.00    --  -63.20  55.00 140.32   31
  5  \w   -106.00 -36.00   1.00   30.00    --  -63.20  55.00-129.02   70
  6  \w   -153.00 -17.00   1.00   30.00    --  -63.20  55.00-155.34  136
  7  \w   -149.00  10.00   1.00   30.00    --  -63.20  55.00  88.26  159
  8  \w   -148.00 -83.00   1.00   30.00    --  -63.20  55.00 -19.61   65
  9  \w   -153.00-121.00   1.00   30.00    --  -63.20  55.00  45.95   32
 10  \w   -152.00-100.00   1.00   30.00    --  -63.20  55.00 -53.19   52
 11  \w   -144.00  12.00   1.00   30.00    --  -63.20  55.00 148.41  156
 12  \w   -152.00 -84.00   1.00   30.00    --  -63.20  55.00  53.59   68
 13  \w   -152.00 -59.00   1.00   30.00    --  -63.20  55.00-107.00   93
 14  \w   -111.00 -30.00   1.00   30.00    --  -63.20  55.00 168.27   81
;
_diffrn_measurement_device 'four-circle diffractometer'
_diffrn_measurement_device_type 'Rigaku FRX'
_diffrn_measurement_method '\w scans'
_diffrn_orient_matrix_type 'CrysAlisPro convention (1999,Acta A55,543-557)'
_diffrn_orient_matrix_UB_11 0.0179555000
_diffrn_orient_matrix_UB_12 -0.0058257000
_diffrn_orient_matrix_UB_13 -0.0410370000
_diffrn_orient_matrix_UB_21 -0.0677777000
_diffrn_orient_matrix_UB_22 -0.0343275000
_diffrn_orient_matrix_UB_23 -0.0156894000
_diffrn_orient_matrix_UB_31 -0.0049792000
_diffrn_orient_matrix_UB_32 0.0615080000
_diffrn_orient_matrix_UB_33 -0.0015330000
_diffrn_radiation_monochromator mirror
_diffrn_radiation_probe x-ray
_diffrn_radiation_type 'Cu K\a'
_diffrn_radiation_wavelength 1.54178
_diffrn_reflns_av_R_equivalents 0.0379
_diffrn_reflns_av_unetI/netI 0.0419
_diffrn_reflns_Laue_measured_fraction_full 0.982
_diffrn_reflns_Laue_measured_fraction_max 0.982
_diffrn_reflns_limit_h_max 18
_diffrn_reflns_limit_h_min -23
_diffrn_reflns_limit_k_max 23
_diffrn_reflns_limit_k_min -22
_diffrn_reflns_limit_l_max 36
_diffrn_reflns_limit_l_min -35
_diffrn_reflns_number 122926
_diffrn_reflns_point_group_measured_fraction_full 0.982
_diffrn_reflns_point_group_measured_fraction_max 0.982
_diffrn_reflns_theta_full 51.389
_diffrn_reflns_theta_max 51.389
_diffrn_reflns_theta_min 2.867
_diffrn_source 'Rotating-anode X-ray tube'
_diffrn_source_type 'Rigaku (Cu) X-ray Source'
_exptl_absorpt_coefficient_mu 0.805
_exptl_absorpt_correction_T_max 1.00000
_exptl_absorpt_correction_T_min 0.57338
_exptl_absorpt_correction_type multi-scan
_exptl_absorpt_process_details
;
CrysAlisPro 1.171.40.82a (Rigaku Oxford Diffraction, 2020)
Empirical absorption correction using spherical harmonics,
implemented in SCALE3 ABSPACK scaling algorithm.
;
_exptl_crystal_colour 'clear yellowish'
_exptl_crystal_colour_lustre clear
_exptl_crystal_colour_modifier yellowish
_exptl_crystal_density_diffrn 1.039
_exptl_crystal_description block
_exptl_crystal_F_000 6112
_exptl_crystal_size_max 0.05
_exptl_crystal_size_mid 0.05
_exptl_crystal_size_min 0.05
_refine_diff_density_max 0.627
_refine_diff_density_min -0.438
_refine_diff_density_rms 0.055
_refine_ls_extinction_method none
_refine_ls_goodness_of_fit_ref 1.313
_refine_ls_hydrogen_treatment constr
_refine_ls_matrix_type full
_refine_ls_number_parameters 3853
_refine_ls_number_reflns 39846
_refine_ls_number_restraints 263
_refine_ls_restrained_S_all 1.325
_refine_ls_R_factor_all 0.1303
_refine_ls_R_factor_gt 0.1015
_refine_ls_shift/su_max 3.453
_refine_ls_shift/su_mean 0.037
_refine_ls_structure_factor_coef Fsqd
_refine_ls_weighting_details 'w=1/[\s^2^(Fo^2^)+(0.2000P)^2^] where P=(Fo^2^+2Fc^2^)/3'
_refine_ls_weighting_scheme calc
_refine_ls_wR_factor_gt 0.3192
_refine_ls_wR_factor_ref 0.3510
_reflns_Friedel_coverage 0.000
_reflns_number_gt 24229
_reflns_number_total 39846
_reflns_threshold_expression 'I > 2\s(I)'
_cod_data_source_file d4cc03218g2.cif
_cod_data_source_block fold
_cod_depositor_comments 'Adding full bibliography for 7133375.cif.'
_cod_original_cell_volume 18605.6(6)
_cod_database_code 7133375
_shelx_shelxl_version_number 2018/3
_shelx_space_group_comment
;
The symmetry employed for this shelxl refinement is uniquely defined
by the following loop, which should always be used as a source of
symmetry information in preference to the above space-group names.
They are only intended as comments.
;
_cell_oxdiff_angle_alpha 101.2045(15)
_cell_oxdiff_angle_beta 91.4858(14)
_cell_oxdiff_angle_gamma 111.9064(18)
_cell_oxdiff_length_a 23.7615(4)
_cell_oxdiff_length_b 24.0825(4)
_cell_oxdiff_length_c 35.9358(6)
_cell_oxdiff_measurement_reflns_used 33460
_cell_oxdiff_volume 18605.6(6)
_shelx_estimated_absorpt_t_max 0.961
_shelx_estimated_absorpt_t_min 0.961
_reflns_odcompleteness_completeness 99.43
_reflns_odcompleteness_iscentric 1
_reflns_odcompleteness_theta 50.38
_olex2_refinement_description
;
1. Fixed Uiso
 At 1.2 times of:
  All C(H) groups, All C(H,H) groups, All N(H) groups
 At 1.5 times of:
  All C(H,H,H) groups, All O(H,H) groups
2. Restrained distances
 C1GA-C15
 1.54 with sigma of 0.02
 C201-C0HA
 1.54 with sigma of 0.02
 C2FA-C253 = C7GA-C2FA = C7GA-C232 = C236-C232 = C253-C245 = C245-C236
 1.39 with sigma of 0.02
 C232-C0FA = C28-C0FA = C28-C249 = C249-C231 = C236-C231 = C243-C239 = C245-
 C243 = C239-C226 = C231-C226 = C251-C226 = C254-C251 = C254-C1FA = C249-C1FA
 1.39 with sigma of 0.02
 O38-C189
 1.25 with sigma of 0.02
 C80-C244 = C244-C240 = C8BA-C240 = C8BA-C135
 1.54 with sigma of 0.02
 C6-C1
 1.54 with sigma of 0.02
 C29-C1GA
 2.8 with sigma of 0.02
 C29-C15 = C17-C15
 1.54 with sigma of 0.02
 O44-C1GA
 1.45 with sigma of 0.02
 C29-C17
 3 with sigma of 0.02
 C1HA-C1
 1.45 with sigma of 0.02
 C6DA-C13 = C6DA-C4FA = C6DA-C246
 1.54 with sigma of 0.02
 C244-C240 = C8BA-C240
 1.45 with sigma of 0.02
3. Restrained planarity
 C231, C249, C1FA, C254, C251, C226
 with sigma of 0.1
 C236, C232, C0FA, C28, C249, C231
 with sigma of 0.1
 C243, C245, C236, C231, C226, C239
 with sigma of 0.1
 C253, C2FA, C7GA, C232, C236, C245
 with sigma of 0.1
4. Rigid body (RIGU) restrains
 C257, C201, C0HA, C34, O30
 with sigma for 1-2 distances of 0.004 and sigma for 1-3 distances of 0.004
 C253, C245, C243, C239, C226, C251, C254, C1FA, C249, C231, C236, C232, C0FA,
 C28, C2FA, C7GA
 with sigma for 1-2 distances of 0.004 and sigma for 1-3 distances of 0.004
 C257, C0HA, C201, C34, O30
 with sigma for 1-2 distances of 0.004 and sigma for 1-3 distances of 0.004
 C17, C15, C1GA, O44
 with sigma for 1-2 distances of 0.004 and sigma for 1-3 distances of 0.004
 C29, C17, C15, C1GA, O44
 with sigma for 1-2 distances of 0.0004 and sigma for 1-3 distances of 0.0004
 C2HA, C6, C1, C1HA, O113
 with sigma for 1-2 distances of 0.0004 and sigma for 1-3 distances of 0.0004
5.a Free rotating group:
 O17(H17J,H17K)
5.b Ternary CH refined with riding coordinates:
 C7CA(H7CA), C96(H96), C123(H123), C168(H168), C191(H191), C193(H193),
 C201(H201), C206(H206), C212(H212), C221(H221), C238(H238), C255(H255),
 C6DA(H6DA), C15(H15O), C1(H1)
5.c Secondary CH2 refined with riding coordinates:
 C34(H34A,H34B), C80(H80A,H80B), C84(H84A,H84B), C11(H11A,H11B), C40(H40A,
 H40B), C3FA(H3FA,H3FB), C8BA(H8BA,H8BB), C8DA(H8DA,H8DB), C109(H10A,H10B),
 C133(H13M,H13N), C135(H13O,H13P), C155(H15M,H15N), C156(H15P,H15Q), C158(H15R,
 H15S), C164(H16A,H16B), C169(H16C,H16D), C183(H18A,H18B), C186(H18F,H18G),
 C195(H19A,H19B), C204(H20G,H20H), C214(H21O,H21P), C216(H21G,H21H), C233(H23G,
 H23H), C240(H24F,H24G), C244(H24H,H24I), C246(H24D,H24E), C247(H24J,H24K),
 C1GA(H1GA,H1GB), C1HA(H1HA,H1HB)
5.d Aromatic/amide H refined with riding coordinates:
 C23(H23), C26(H26), N28(H28), N32(H32), C33(H33), N37(H37), N42(H42),
 N1AA(H1AA), N49(H49), N52(H52), N56(H56), N58(H58), N59(H59), N65(H65), N9(H9),
  C10(H10), N11(H11), N14(H14), C18(H18), C9EA(H9EA), N3AA(H3AA), N22(H22),
 C25(H25), N0AA(H0AA), C7AA(H7AA), N1BA(H1BA), N45(H45), C4BA(H4BA), C53(H53),
 N55(H55), C56(H56A), C60(H60), C5DA(H5DA), N67(H67), C72(H72), C74(H74),
 N76(H76), C77(H77), N82(H82), C4(H4), C2CA(H2CA), C9(H9A), C12(H12), N13(H13),
 C14(H14A), N15(H15), C16(H16), C22(H22A), C3AA(H3AB), C30(H30), C0BA(H0BA),
 C9GA(H9GA), C35(H35), C37(H37A), C38(H38), C41(H41), C42(H42A), N44(H44),
 C45(H45A), C0DA(H0DA), C2DA(H2DA), C8GA(H8GA), C54(H54), C3DA(H3DA), C62(H62),
 C66(H66), C1CA(H1CA), C5CA(H5CA), C7DA(H7DA), C89(H89), C91(H91), C93(H93),
 C98(H98), C102(H102), C103(H103), C105(H105), C110(H110), C111(H111),
 C120(H120), C121(H121), C125(H125), C126(H126), C128(H128), C130(H130),
 C134(H134), C144(H144), C146(H146), C162(H162), C165(H165), C170(H170),
 C176(H176), C182(H182), C184(H184), C192(H192), C194(H194), C197(H197),
 C203(H203), C208(H208), C215(H215), C222(H222), C234(H234), C239(H239),
 C243(H243), C251(H251), C254(H254), C9FA(H9FA), C0FA(H0FA), C2FA(H2FA),
 C28(H28A), C1FA(H1FA), C7GA(H7GA)
5.e Idealised Me refined as rotating group:
 C6BA(H6BA,H6BB,H6BC), C21(H21A,H21B,H21C), C88(H88A,H88B,H88C), C114(H11C,
 H11D,H11E), C118(H11F,H11G,H11H), C122(H12A,H12B,H12C), C132(H13A,H13B,H13C),
 C136(H13D,H13E,H13F), C139(H13G,H13H,H13I), C151(H15A,H15B,H15C), C152(H15D,
 H15E,H15F), C153(H15G,H15H,H15I), C154(H15J,H15K,H15L), C173(H17A,H17B,H17C),
 C175(H17D,H17E,H17F), C185(H18C,H18D,H18E), C187(H18H,H18I,H18J), C188(H18K,
 H18L,H18M), C198(H19C,H19D,H19E), C202(H20A,H20B,H20C), C209(H20D,H20E,H20F),
 C210(H21D,H21E,H21F), C217(H21I,H21J,H21K), C218(H21L,H21M,H21N), C220(H22B,
 H22C,H22D), C224(H22E,H22F,H22G), C229(H22H,H22I,H22J), C235(H23A,H23B,H23C),
 C237(H23D,H23E,H23F), C241(H24A,H24B,H24C), C252(H25A,H25B,H25C), C257(H25D,
 H25E,H25F), C258(H25G,H25H,H25I), C8FA(H8FA,H8FB,H8FC), C7FA(H7FA,H7FB,H7FC),
 C4FA(H4FA,H4FB,H4FC), C0HA(H0HA,H0HB,H0HC), C2HA(H2HA,H2HB,H2HC), C17(H17G,
 H17H,H17I), C13(H13J,H13K,H13L), C6(H6A,H6B,H6C), C29(H29A,H29B,H29C)
;
_smtbx_masks_void_probe_radius 1.2
_smtbx_masks_void_truncation_radius 1.2
_olex2_submission_original_sample_id bg-01-207-217
_olex2_submission_special_instructions 'No special instructions were received'
_oxdiff_exptl_absorpt_empirical_details
;
Empirical correction (ABSPACK) includes:
- Absorption correction using spherical harmonics
- Frame scaling
;
_oxdiff_exptl_absorpt_empirical_full_max 2.235
_oxdiff_exptl_absorpt_empirical_full_min 0.499

loop_
_space_group_symop_operation_xyz
'x, y, z'
'-x, -y, -z'

loop_
_atom_site_label
_atom_site_type_symbol
_atom_site_fract_x
_atom_site_fract_y
_atom_site_fract_z
_atom_site_U_iso_or_equiv
_atom_site_adp_type
_atom_site_occupancy
_atom_site_site_symmetry_order
_atom_site_calc_flag
_atom_site_refinement_flags_posn
_atom_site_refinement_flags_adp
_atom_site_refinement_flags_occupancy
_atom_site_disorder_assembly
_atom_site_disorder_group
F1 F 0.55030(12) 0.51391(11) 0.41530(7) 0.1181(8) Uani 1 1 d . . . . .
F2 F 0.78512(12) 0.34173(10) 0.44041(7) 0.1157(7) Uani 1 1 d . . . . .
F3 F 0.77365(14) 0.54400(13) 0.45095(7) 0.1197(8) Uani 1 1 d . . . . .
O1AA O 0.6018(4) 0.2488(3) 0.02513(18) 0.179(2) Uani 1 1 d . . . . .
F2AA F 0.58293(16) 0.21416(16) 0.33469(8) 0.1506(10) Uani 1 1 d . . . . .
F5AA F 0.43252(18) 0.29104(15) 0.36175(8) 0.1366(9) Uani 1 1 d . . . . .
O7 O 0.5617(2) 0.26262(14) 0.47877(9) 0.1175(10) Uani 1 1 d . . . . .
N8 N 0.3600(6) 0.1814(3) 0.15946(17) 0.194(3) Uani 1 1 d . . . . .
F9 F 0.4015(2) 0.22598(17) 0.07866(9) 0.1591(12) Uani 1 1 d . . . . .
F10 F 0.6623(2) 0.21350(16) 0.14049(9) 0.1755(14) Uani 1 1 d . . . . .
O11 O 0.64900(16) 0.28580(14) 0.51536(11) 0.1227(10) Uani 1 1 d . . . . .
O12 O 0.34130(17) 0.49990(18) 0.38992(9) 0.1364(12) Uani 1 1 d . . . . .
F13 F 0.4730(3) 0.18129(19) 0.15750(9) 0.1844(16) Uani 1 1 d . . . . .
O14 O 0.5785(2) 0.7756(2) 0.45181(10) 0.1536(14) Uani 1 1 d . . . . .
F15 F 0.50951(19) 0.41035(14) 0.09286(8) 0.1633(12) Uani 1 1 d . . . . .
O2AA O 0.68272(17) 0.05893(16) 0.41585(10) 0.1383(11) Uani 1 1 d . . . . .
Cl17 Cl 0.2395(2) -0.08365(15) 0.35496(10) 0.2941(16) Uani 1 1 d . . . . .
O18 O 1.03849(19) 0.70212(17) 0.46733(11) 0.1311(10) Uani 1 1 d . . . . .
Cl3A Cl 0.22512(17) -0.02773(15) 0.42832(12) 0.2852(14) Uani 1 1 d . . . . .
C20 C 0.3677(8) 0.1255(5) 0.1517(2) 0.194(4) Uani 1 1 d . . . . .
N21 N 0.7625(3) 0.2207(2) 0.42924(11) 0.1168(12) Uani 1 1 d . . . . .
F22 F 0.7133(3) 0.4059(2) 0.12330(9) 0.1727(13) Uani 1 1 d . . . . .
C23 C 0.8872(2) 0.53892(17) 0.45543(10) 0.0830(10) Uani 1 1 d . . . . .
H23 H 0.852410 0.501878 0.452889 0.100 Uiso 1 1 calc R U . . .
O24 O 0.4085(2) -0.0293(2) 0.04627(10) 0.1696(16) Uani 1 1 d . . . . .
O25 O 0.45144(18) 0.40643(19) 0.46348(10) 0.1493(13) Uani 1 1 d . . . . .
C26 C 0.6169(3) 0.4076(2) 0.50628(12) 0.0908(11) Uani 1 1 d . . . . .
H26 H 0.612228 0.367219 0.507978 0.109 Uiso 1 1 calc R U . . .
O27 O 0.2407(5) 0.2362(4) 0.1611(2) 0.241(4) Uani 1 1 d . . . . .
N28 N 0.8976(2) 0.4299(2) 0.44965(10) 0.1108(11) Uani 1 1 d . . . . .
H28 H 0.864129 0.437243 0.451930 0.133 Uiso 1 1 calc R U . . .
N29 N 0.4988(5) 0.0810(3) 0.14495(14) 0.177(3) Uani 1 1 d . . . . .
O30 O 0.9104(2) 0.16684(17) 0.42146(16) 0.1842(18) Uani 1 1 d . . . . .
O31 O 0.3522(2) 0.6167(2) 0.35879(12) 0.1629(16) Uani 1 1 d . . . . .
N32 N 0.7553(2) 0.64965(19) 0.45581(12) 0.1284(13) Uani 1 1 d . . . . .
H32 H 0.725799 0.613356 0.447639 0.154 Uiso 1 1 calc R U . . .
C33 C 0.7742(9) 0.1180(7) 0.1387(3) 0.239(7) Uani 1 1 d . . . . .
H33 H 0.800552 0.096964 0.140722 0.287 Uiso 1 1 calc R U . . .
O34 O 1.0002(2) 0.47787(15) 0.45174(13) 0.1525(14) Uani 1 1 d . . . . .
Cl35 Cl 0.17781(17) -0.0030(2) 0.36311(14) 0.3243(19) Uani 1 1 d . . . . .
O7AA O 0.3329(3) 0.52940(19) 0.07953(11) 0.1692(17) Uani 1 1 d . . . . .
N37 N 0.4316(3) 0.4899(3) 0.40446(11) 0.1214(13) Uani 1 1 d . . . . .
H37 H 0.446882 0.461857 0.404986 0.146 Uiso 1 1 calc R U . . .
O5AA O 0.6634(2) 0.0060(2) 0.32132(11) 0.1663(15) Uani 1 1 d . . . . .
O4AA O 0.5895(3) -0.0071(2) 0.13810(11) 0.201(2) Uani 1 1 d . . . . .
N40 N 0.6362(3) 0.6304(2) 0.44150(11) 0.1132(12) Uani 1 1 d . . . . .
N41 N 0.5525(2) 0.13734(18) 0.42897(10) 0.1095(11) Uani 1 1 d . . . . .
N42 N 0.6459(2) 0.13471(17) 0.42474(10) 0.1131(11) Uani 1 1 d . . . . .
H42 H 0.657459 0.174686 0.427822 0.136 Uiso 1 1 calc R U . . .
N1AA N 0.5192(2) 0.3648(2) 0.47838(11) 0.1133(11) Uani 1 1 d . . . . .
H1AA H 0.522874 0.329776 0.478306 0.136 Uiso 1 1 calc R U . . .
O3AA O 0.2804(3) 0.2163(3) 0.25334(14) 0.1737(19) Uani 1 1 d . . . . .
O45 O 0.3353(3) 0.0248(3) 0.23920(12) 0.1743(17) Uani 1 1 d . . . . .
O46 O 0.3112(3) 0.0705(3) 0.33292(13) 0.1642(15) Uani 1 1 d . . . . .
N47 N 0.4302(2) 0.2494(3) 0.45072(11) 0.1231(12) Uani 1 1 d . . . . .
O48 O 0.78437(19) 0.5316(2) 0.56272(15) 0.1748(17) Uani 1 1 d . . . . .
N49 N 0.4631(2) 0.1519(2) 0.43610(11) 0.1201(12) Uani 1 1 d . . . . .
H49 H 0.486752 0.191142 0.442685 0.144 Uiso 1 1 calc R U . . .
O50 O 0.3528(3) -0.0919(3) 0.12408(13) 0.196(2) Uani 1 1 d . . . . .
C51 C 0.7576(9) 0.2110(6) 0.1379(2) 0.202(5) Uani 1 1 d . . . . .
N52 N 0.7132(2) 0.4385(2) 0.53670(14) 0.1309(13) Uani 1 1 d . . . . .
H52 H 0.705858 0.399096 0.533379 0.157 Uiso 1 1 calc R U . . .
O53 O 0.5299(3) 0.0035(2) 0.23120(11) 0.1752(17) Uani 1 1 d . . . . .
N54 N 0.3706(2) 0.3666(3) 0.37615(12) 0.1283(13) Uani 1 1 d . . . . .
O55 O 0.3631(2) 0.0877(2) 0.42440(13) 0.1524(14) Uani 1 1 d . . . . .
N56 N 0.3572(2) 0.5195(2) 0.31365(12) 0.1470(16) Uani 1 1 d . . . . .
H56 H 0.347291 0.532060 0.336249 0.176 Uiso 1 1 calc R U . . .
O57 O 0.1798(3) 0.2850(2) 0.36599(14) 0.1687(14) Uani 1 1 d . . . . .
N58 N 0.6526(2) 0.29011(18) 0.45510(15) 0.1262(12) Uani 1 1 d . . . . .
H58 H 0.691856 0.300332 0.460981 0.151 Uiso 1 1 calc R U . . .
N59 N 0.6128(6) 0.0960(4) 0.14100(16) 0.185(3) Uani 1 1 d . . . . .
H59 H 0.594258 0.121706 0.142318 0.222 Uiso 1 1 calc R U . . .
O60 O 0.4453(3) -0.0523(3) 0.32386(15) 0.1846(17) Uani 1 1 d . . . . .
N61 N 0.4270(4) 0.2138(3) 0.25339(13) 0.1446(18) Uani 1 1 d . . . . .
N62 N 0.6154(4) 0.1932(3) 0.24243(13) 0.1521(19) Uani 1 1 d . . . . .
C63 C 0.5331(3) 0.5643(3) 0.42209(13) 0.1090(14) Uani 1 1 d . . . . .
O64 O 0.5012(3) 0.2007(2) 0.00814(17) 0.1826(18) Uani 1 1 d . . . . .
N65 N 0.3939(3) 0.5362(3) 0.18703(13) 0.186(2) Uani 1 1 d . . . . .
H65 H 0.402381 0.556415 0.168595 0.223 Uiso 1 1 calc R U . . .
N66 N 0.4700(4) 0.1309(3) 0.33574(13) 0.1408(16) Uani 1 1 d . . . . .
C67 C 0.8340(3) 0.3245(3) 0.43881(14) 0.1125(14) Uani 1 1 d . . . . .
O0AA O 0.7765(2) 0.7504(2) 0.47849(14) 0.1690(16) Uani 1 1 d . . . . .
O2 O 0.7526(3) 0.1658(2) 0.23573(12) 0.1846(18) Uani 1 1 d . . . . .
C3 C 0.8211(3) 0.2607(2) 0.43211(14) 0.1092(13) Uani 1 1 d . . . . .
O4 O 0.3747(3) 0.7006(3) 0.33916(15) 0.238(3) Uani 1 1 d . . . . .
O5 O 0.4240(3) 0.6470(2) 0.17334(16) 0.207(2) Uani 1 1 d . . . . .
O6AA O 0.4292(3) 0.4025(2) -0.01455(13) 0.1846(18) Uani 1 1 d . . . . .
C7 C 0.8900(3) 0.3673(2) 0.44343(13) 0.1097(13) Uani 1 1 d . . . . .
N9 N 0.3178(3) 0.2736(3) 0.07727(14) 0.1669(19) Uani 1 1 d . . . . .
H9 H 0.355718 0.293414 0.087856 0.200 Uiso 1 1 calc R U . . .
C10 C 0.5770(3) 0.4780(3) 0.48933(15) 0.1236(16) Uani 1 1 d . . . . .
H10 H 0.543240 0.485104 0.479768 0.148 Uiso 1 1 calc R U . . .
N11 N 0.5966(5) 0.5237(3) 0.10614(14) 0.161(2) Uani 1 1 d . . . . .
H11 H 0.602453 0.489503 0.105358 0.194 Uiso 1 1 calc R U . . .
N12 N 0.5750(5) 0.1216(3) 0.04565(12) 0.152(2) Uani 1 1 d . . . . .
C1AA C 0.5720(3) 0.4182(3) 0.49120(13) 0.1112(13) Uani 1 1 d . . . . .
N14 N 0.3802(3) 0.1690(3) 0.34273(12) 0.1414(15) Uani 1 1 d . . . . .
H14 H 0.419351 0.191479 0.343680 0.170 Uiso 1 1 calc R U . . .
C3HA C 0.5776(3) 0.6216(3) 0.43409(14) 0.1109(14) Uani 1 1 d . . . . .
O16 O 0.4198(3) 0.7205(3) 0.21705(15) 0.224(3) Uani 1 1 d . . . . .
N17 N 0.5869(4) 0.3692(3) 0.00854(14) 0.160(2) Uani 1 1 d . . . . .
C18 C 0.9413(2) 0.3500(2) 0.44203(15) 0.1260(16) Uani 1 1 d . . . . .
H18 H 0.981884 0.379834 0.445723 0.151 Uiso 1 1 calc R U . . .
O19 O 0.7618(3) 0.1644(2) 0.04254(13) 0.1886(19) Uani 1 1 d . . . . .
C9EA C 0.4518(3) 0.5990(4) 0.41845(15) 0.1277(17) Uani 1 1 d . . . . .
H9EA H 0.409920 0.591461 0.412918 0.153 Uiso 1 1 calc R U . . .
N3AA N 0.3468(5) 0.2846(4) 0.16888(15) 0.193(3) Uani 1 1 d . . . . .
H3AA H 0.379290 0.275514 0.170232 0.232 Uiso 1 1 calc R U . . .
N22 N 0.3780(3) 0.2915(3) 0.26826(13) 0.1470(16) Uani 1 1 d . . . . .
H22 H 0.416095 0.295059 0.267226 0.176 Uiso 1 1 calc R U . . .
C4AA C 0.5571(3) 0.6718(3) 0.43785(14) 0.1180(16) Uani 1 1 d . . . . .
C24 C 0.8718(3) 0.2437(3) 0.43033(15) 0.1232(15) Uani 1 1 d . . . . .
C25 C 0.3758(3) 0.5318(3) 0.25114(15) 0.155(2) Uani 1 1 d . . . . .
H25 H 0.371281 0.490090 0.244694 0.186 Uiso 1 1 calc R U . . .
N5AA N 0.6818(4) 0.1867(3) 0.33188(13) 0.1507(18) Uani 1 1 d . . . . .
C27 C 0.9423(3) 0.5402(2) 0.45649(12) 0.1124(14) Uani 1 1 d . . . . .
C6AA C 0.3895(4) 0.5653(3) 0.22264(17) 0.169(3) Uani 1 1 d . . . . .
N0AA N 0.4724(5) 0.0697(3) 0.04792(12) 0.153(2) Uani 1 1 d . . . . .
H0AA H 0.471521 0.106118 0.048795 0.184 Uiso 1 1 calc R U . . .
N30 N 0.3780(3) 0.1063(3) 0.05868(12) 0.1580(19) Uani 1 1 d . . . . .
C31 C 0.8827(3) 0.5941(2) 0.45821(13) 0.1083(13) Uani 1 1 d . . . . .
C7AA C 0.9969(3) 0.5925(3) 0.46056(14) 0.1173(14) Uani 1 1 d . . . . .
H7AA H 1.035542 0.589320 0.461062 0.141 Uiso 1 1 calc R U . . .
C8EA C 0.3684(3) 0.5553(3) 0.28815(16) 0.1380(18) Uani 1 1 d . . . . .
C34 C 0.8993(4) 0.1001(3) 0.4161(4) 0.307(7) Uani 1 1 d . . . . .
H34A H 0.883070 0.078203 0.389399 0.369 Uiso 1 1 calc R U . . .
H34B H 0.869733 0.080760 0.433237 0.369 Uiso 1 1 calc R U . . .
N35 N 0.7048(4) 0.5136(3) 0.11796(15) 0.165(2) Uani 1 1 d . . . . .
O36 O 0.9153(4) 0.3993(4) 0.13416(17) 0.212(3) Uani 1 1 d . . . . .
C8AA C 0.4727(3) 0.5498(3) 0.41494(14) 0.1156(15) Uani 1 1 d . . . . .
O38 O 0.8389(3) 0.2108(2) 0.33475(15) 0.195(2) Uani 1 1 d D . . . .
O39 O 0.7754(3) 0.4543(3) 0.02846(14) 0.194(2) Uani 1 1 d . . . . .
C9AA C 0.7543(3) 0.1610(3) 0.42310(14) 0.1227(15) Uani 1 1 d . . . . .
N0BA N 0.3892(5) 0.3858(3) 0.08140(13) 0.1542(19) Uani 1 1 d . . . . .
N1BA N 0.9409(4) 0.4466(4) 0.22005(17) 0.174(2) Uani 1 1 d . . . . .
H1BA H 0.950957 0.450195 0.196995 0.209 Uiso 1 1 calc R U . . .
C2BA C 0.8239(3) 0.5964(3) 0.45647(13) 0.1152(14) Uani 1 1 d . . . . .
O44 O 0.8960(5) 0.1756(4) 0.1330(2) 0.288(4) Uani 1 1 d D . . . .
N45 N 0.4885(5) 0.3482(3) -0.01026(15) 0.174(2) Uani 1 1 d . . . . .
H45 H 0.486804 0.310624 -0.012260 0.209 Uiso 1 1 calc R U . . .
C46 C 0.6004(3) 0.7307(3) 0.44900(15) 0.1246(16) Uani 1 1 d . . . . .
C3BA C 0.9488(3) 0.4784(3) 0.45243(14) 0.1130(14) Uani 1 1 d . . . . .
C48 C 0.8152(3) 0.6514(3) 0.45957(15) 0.1193(15) Uani 1 1 d . . . . .
C4BA C 0.5575(3) 0.0381(3) 0.42096(15) 0.1280(16) Uani 1 1 d . . . . .
H4BA H 0.581522 0.013861 0.417644 0.154 Uiso 1 1 calc R U . . .
C50 C 0.3613(4) 0.4604(3) 0.30389(15) 0.1307(17) Uani 1 1 d . . . . .
C3EA C 0.5836(3) 0.1025(2) 0.42474(13) 0.1108(14) Uani 1 1 d . . . . .
C5BA C 0.9330(3) 0.6495(2) 0.46237(15) 0.1159(14) Uani 1 1 d . . . . .
C53 C 0.5198(5) 0.2013(3) 0.24810(16) 0.150(2) Uani 1 1 d . . . . .
H53 H 0.539748 0.244633 0.252760 0.179 Uiso 1 1 calc R U . . .
C6BA C 0.3848(4) 0.2669(3) -0.07529(18) 0.185(3) Uani 1 1 d . . . . .
H6BA H 0.418272 0.252418 -0.075855 0.278 Uiso 1 1 calc R U . . .
H6BB H 0.393294 0.298792 -0.090070 0.278 Uiso 1 1 calc R U . . .
H6BC H 0.346602 0.232556 -0.086416 0.278 Uiso 1 1 calc R U . . .
N55 N 0.6750(5) 0.1818(3) 0.04234(15) 0.160(2) Uani 1 1 d . . . . .
H55 H 0.659857 0.209632 0.040729 0.192 Uiso 1 1 calc R U . . .
C56 C 0.6599(3) 0.7401(3) 0.45735(15) 0.1362(18) Uani 1 1 d . . . . .
H56A H 0.690411 0.780265 0.465744 0.163 Uiso 1 1 calc R U . . .
C57 C 0.3749(3) 0.6184(3) 0.29665(17) 0.149(2) Uani 1 1 d . . . . .
C58 C 0.6293(3) 0.2063(3) 0.55149(17) 0.1305(16) Uani 1 1 d . . . . .
N7BA N 0.3671(3) 0.6462(3) 0.33453(17) 0.171(2) Uani 1 1 d . . . . .
C60 C 0.6798(3) 0.5152(3) 0.51696(15) 0.1281(16) Uani 1 1 d . . . . .
H60 H 0.718354 0.547646 0.525656 0.154 Uiso 1 1 calc R U . . .
N8BA N 0.7813(6) 0.2708(5) 0.13534(16) 0.184(3) Uani 1 1 d . . . . .
O9BA O 0.2320(3) 0.2917(3) 0.06104(16) 0.188(2) Uani 1 1 d . . . . .
C5DA C 0.8033(4) 0.1405(3) 0.42044(17) 0.1406(19) Uani 1 1 d . . . . .
H5DA H 0.795271 0.098006 0.416990 0.169 Uiso 1 1 calc R U . . .
C64 C 0.4931(4) 0.1110(3) 0.43008(14) 0.1216(15) Uani 1 1 d . . . . .
C0CA C 0.6673(3) 0.4534(3) 0.51864(15) 0.1202(15) Uani 1 1 d . . . . .
N67 N 0.7311(4) 0.2513(4) 0.23780(14) 0.164(2) Uani 1 1 d . . . . .
H67 H 0.700575 0.263360 0.240970 0.196 Uiso 1 1 calc R U . . .
O69 O 0.1964(4) -0.0176(3) 0.03404(16) 0.201(2) Uani 1 1 d . . . . .
C70 C 0.6925(3) 0.1133(3) 0.42063(14) 0.1196(15) Uani 1 1 d . . . . .
C71 C 0.9918(3) 0.6476(3) 0.46373(14) 0.1167(14) Uani 1 1 d . . . . .
C72 C 0.9293(3) 0.2882(3) 0.43508(16) 0.1356(18) Uani 1 1 d . . . . .
H72 H 0.962840 0.275797 0.433502 0.163 Uiso 1 1 calc R U . . .
C73 C 0.4333(6) 0.4547(4) 0.18403(16) 0.165(3) Uani 1 1 d . . . . .
C74 C 0.5599(5) 0.4548(4) 0.00364(16) 0.161(3) Uani 1 1 d . . . . .
H74 H 0.529864 0.469927 -0.002101 0.194 Uiso 1 1 calc R U . . .
C75 C 0.3242(7) 0.4325(5) 0.17176(19) 0.181(3) Uani 1 1 d . . . . .
N76 N 0.6843(5) 0.3776(3) 0.02494(15) 0.168(2) Uani 1 1 d . . . . .
H76 H 0.666683 0.339132 0.026848 0.202 Uiso 1 1 calc R U . . .
C77 C 0.5402(5) 0.0141(3) 0.04728(15) 0.159(2) Uani 1 1 d . . . . .
H77 H 0.508072 -0.023829 0.047693 0.191 Uiso 1 1 calc R U . . .
C78 C 0.5104(5) 0.0497(4) 0.32881(16) 0.1390(19) Uani 1 1 d . . . . .
C79 C 0.3979(3) 0.6272(3) 0.23259(19) 0.154(2) Uani 1 1 d . . . . .
C80 C 0.6322(3) 0.2870(2) 0.41663(18) 0.1408(18) Uani 1 1 d D . . . .
H80A H 0.589616 0.256681 0.410203 0.169 Uiso 1 1 calc R U . . .
H80B H 0.657844 0.272681 0.399134 0.169 Uiso 1 1 calc R U . . .
C81 C 0.6163(4) 0.2786(2) 0.48249(18) 0.1108(14) Uani 1 1 d . . . . .
N82 N 0.9849(4) 0.5069(4) 0.35448(19) 0.173(2) Uani 1 1 d . . . . .
H82 H 1.005377 0.532346 0.375793 0.207 Uiso 1 1 calc R U . . .
C83 C 0.6745(3) 0.6866(3) 0.45289(15) 0.1210(15) Uani 1 1 d . . . . .
C84 C 0.6156(3) 0.2610(2) 0.54608(17) 0.1313(17) Uani 1 1 d . . . . .
H84A H 0.571182 0.248230 0.539423 0.158 Uiso 1 1 calc R U . . .
H84B H 0.628114 0.292842 0.570067 0.158 Uiso 1 1 calc R U . . .
N1 N 0.7399(3) 0.3011(3) 0.03561(13) 0.1611(19) Uani 1 1 d . . . . .
C2 C 0.5177(5) 0.1121(4) 0.33271(16) 0.1373(19) Uani 1 1 d . . . . .
C0EA C 0.4147(3) 0.2991(3) 0.45614(14) 0.1229(16) Uani 1 1 d . . . . .
C4 C 0.2750(4) 0.3773(4) 0.38114(15) 0.1292(16) Uani 1 1 d . . . . .
H4 H 0.254281 0.404299 0.387124 0.155 Uiso 1 1 calc R U . . .
C5 C 0.8601(4) 0.1806(3) 0.42278(17) 0.1401(19) Uani 1 1 d . . . . .
O6 O 0.6465(3) 0.6267(3) 0.11740(16) 0.220(2) Uani 1 1 d . . . . .
C2CA C 0.6668(3) 0.2104(3) 0.58281(19) 0.1504(19) Uani 1 1 d . . . . .
H2CA H 0.683215 0.247453 0.601780 0.180 Uiso 1 1 calc R U . . .
C8 C 0.4304(6) 0.4437(4) 0.08596(16) 0.151(2) Uani 1 1 d . . . . .
C9 C 0.9650(3) 0.4803(3) 0.2873(2) 0.157(2) Uani 1 1 d . . . . .
H9A H 0.933158 0.443516 0.290028 0.188 Uiso 1 1 calc R U . . .
C3GA C 0.5102(7) 0.0281(4) 0.13891(16) 0.185(4) Uani 1 1 d . . . . .
C11 C 1.0986(3) 0.7037(2) 0.46624(17) 0.1317(16) Uani 1 1 d . . . . .
H11A H 1.101347 0.677318 0.442075 0.158 Uiso 1 1 calc R U . . .
H11B H 1.109029 0.687646 0.487678 0.158 Uiso 1 1 calc R U . . .
C12 C 0.9224(3) 0.7048(2) 0.46550(17) 0.1371(17) Uani 1 1 d . . . . .
H12 H 0.956582 0.742521 0.468664 0.164 Uiso 1 1 calc R U . . .
N13 N 0.8168(4) 0.3854(3) 0.12835(15) 0.186(2) Uani 1 1 d . . . . .
H13 H 0.779801 0.357595 0.127519 0.224 Uiso 1 1 calc R U . . .
C14 C 0.8673(3) 0.7055(3) 0.46419(17) 0.1372(18) Uani 1 1 d . . . . .
H14A H 0.862836 0.743598 0.466416 0.165 Uiso 1 1 calc R U . . .
N15 N 0.7944(4) 0.2815(4) 0.33900(15) 0.169(2) Uani 1 1 d . . . . .
H15 H 0.758372 0.283872 0.337498 0.203 Uiso 1 1 calc R U . . .
C16 C 0.5617(5) 0.0355(4) 0.32660(16) 0.147(2) Uani 1 1 d . . . . .
H16 H 0.557081 -0.005961 0.324468 0.176 Uiso 1 1 calc R U . . .
O17 O 0.6877(4) 0.3193(3) 0.30762(16) 0.222(2) Uani 1 1 d G . . . .
H17J H 0.695006 0.312832 0.329306 0.334 Uiso 1 1 d G U . . .
H17K H 0.673840 0.347486 0.312543 0.334 Uiso 1 1 d G U . . .
C8CA C 0.8004(9) 0.1792(7) 0.1352(2) 0.207(4) Uani 1 1 d . . . . .
C19 C 0.4911(6) 0.4569(4) 0.09303(17) 0.149(2) Uani 1 1 d . . . . .
C6CA C 0.3696(3) 0.4675(3) 0.39319(14) 0.1242(16) Uani 1 1 d . . . . .
C21 C 0.4777(3) 0.5139(3) 0.31402(15) 0.1435(19) Uani 1 1 d . . . . .
H21A H 0.489224 0.531229 0.291515 0.215 Uiso 1 1 calc R U . . .
H21B H 0.510157 0.502610 0.323319 0.215 Uiso 1 1 calc R U . . .
H21C H 0.471595 0.544460 0.334088 0.215 Uiso 1 1 calc R U . . .
C22 C 0.4939(4) 0.6563(4) 0.42991(15) 0.1345(19) Uani 1 1 d . . . . .
H22A H 0.480096 0.689044 0.432910 0.161 Uiso 1 1 calc R U . . .
C3AA C 0.4610(3) 0.0467(3) 0.42752(16) 0.1306(16) Uani 1 1 d . . . . .
H3AB H 0.418404 0.028929 0.429286 0.157 Uiso 1 1 calc R U . . .
C1DA C 0.4127(6) 0.4959(5) 0.08649(17) 0.160(3) Uani 1 1 d . . . . .
C7CA C 0.5772(5) 0.8761(4) 0.4664(2) 0.208(4) Uani 1 1 d . . . . .
H7CA H 0.549494 0.864066 0.486455 0.250 Uiso 1 1 calc R U . . .
C5AA C 0.3081(4) 0.4087(4) 0.29341(17) 0.148(2) Uani 1 1 d . . . . .
O6DA O 0.2142(6) 0.0139(4) 0.1395(2) 0.234(3) Uani 1 1 d . . . . .
O28 O 1.0764(3) 0.6128(3) 0.3811(2) 0.196(2) Uani 1 1 d . . . . .
C7EA C 0.6327(6) 0.1244(4) 0.04479(17) 0.154(2) Uani 1 1 d . . . . .
C30 C 0.4223(4) 0.4003(4) 0.29127(16) 0.1400(19) Uani 1 1 d . . . . .
H30 H 0.460672 0.396570 0.290336 0.168 Uiso 1 1 calc R U . . .
C0BA C 0.6304(4) 0.5236(3) 0.50138(16) 0.1354(18) Uani 1 1 d . . . . .
H0BA H 0.635044 0.563743 0.499275 0.162 Uiso 1 1 calc R U . . .
C32 C 0.4195(4) 0.4579(3) 0.30351(14) 0.1345(18) Uani 1 1 d . . . . .
C9CA C 0.3382(4) 0.3046(4) 0.36519(16) 0.1342(18) Uani 1 1 d . . . . .
C9GA C 0.5176(6) 0.5661(3) 0.10037(18) 0.162(3) Uani 1 1 d . . . . .
H9GA H 0.547266 0.606945 0.105467 0.195 Uiso 1 1 calc R U . . .
C35 C 0.6245(5) 0.0944(5) 0.23393(18) 0.156(3) Uani 1 1 d . . . . .
H35 H 0.650571 0.072350 0.231658 0.187 Uiso 1 1 calc R U . . .
C36 C 0.3357(3) 0.3994(3) 0.38301(14) 0.1242(17) Uani 1 1 d . . . . .
C37 C 0.6484(4) 0.0742(4) 0.04525(15) 0.150(2) Uani 1 1 d . . . . .
H37A H 0.689129 0.076682 0.044351 0.180 Uiso 1 1 calc R U . . .
C38 C 0.6631(4) 0.4707(3) 0.02210(15) 0.165(2) Uani 1 1 d . . . . .
H38 H 0.704365 0.498046 0.029735 0.198 Uiso 1 1 calc R U . . .
C39 C 0.5354(6) 0.5158(5) 0.09991(17) 0.156(2) Uani 1 1 d . . . . .
C40 C 0.5638(4) -0.0364(3) 0.22911(18) 0.182(3) Uani 1 1 d . . . . .
H40A H 0.598899 -0.018870 0.249160 0.218 Uiso 1 1 calc R U . . .
H40B H 0.579175 -0.041985 0.203872 0.218 Uiso 1 1 calc R U . . .
C41 C 0.3540(4) 0.2935(4) 0.45297(16) 0.1375(18) Uani 1 1 d . . . . .
H41 H 0.344154 0.328813 0.456762 0.165 Uiso 1 1 calc R U . . .
C42 C 0.3893(3) 0.6514(3) 0.2692(2) 0.154(2) Uani 1 1 d . . . . .
H42A H 0.393721 0.693087 0.275444 0.185 Uiso 1 1 calc R U . . .
N43 N 0.4149(3) 0.6679(3) 0.2063(2) 0.178(2) Uani 1 1 d . . . . .
N44 N 0.5333(4) 0.2560(3) 0.0668(2) 0.187(2) Uani 1 1 d . . . . .
H44 H 0.494516 0.248726 0.069082 0.225 Uiso 1 1 calc R U . . .
C45 C 0.3093(5) 0.3669(4) 0.16741(16) 0.187(3) Uani 1 1 d . . . . .
H45A H 0.268447 0.337684 0.161710 0.224 Uiso 1 1 calc R U . . .
C0DA C 0.6012(5) 0.0215(4) 0.04707(17) 0.165(3) Uani 1 1 d . . . . .
H0DA H 0.610653 -0.013178 0.048304 0.198 Uiso 1 1 calc R U . . .
C47 C 0.3789(5) 0.2933(3) -0.03420(19) 0.166(2) Uani 1 1 d . . . . .
C1BA C 0.5240(5) 0.0995(4) 0.23839(15) 0.151(2) Uani 1 1 d . . . . .
C49 C 0.3851(3) 0.1944(3) 0.44115(15) 0.1246(15) Uani 1 1 d . . . . .
C2DA C 0.4023(4) 0.0239(3) 0.33009(18) 0.163(2) Uani 1 1 d . . . . .
H2DA H 0.361986 -0.005444 0.329297 0.195 Uiso 1 1 calc R U . . .
C6EA C 0.4011(8) -0.0387(5) 0.1313(2) 0.190(4) Uani 1 1 d . . . . .
C52 C 0.9984(5) 0.5217(5) 0.3208(2) 0.150(2) Uani 1 1 d . . . . .
C8GA C 0.3074(4) 0.4203(4) 0.07194(16) 0.166(2) Uani 1 1 d . . . . .
H8GA H 0.265246 0.410309 0.065518 0.199 Uiso 1 1 calc R U . . .
C54 C 0.4965(4) 0.0130(3) 0.42234(16) 0.1345(17) Uani 1 1 d . . . . .
H54 H 0.477397 -0.030205 0.419579 0.161 Uiso 1 1 calc R U . . .
C55 C 0.4266(5) 0.1098(3) 0.24272(16) 0.148(2) Uani 1 1 d . . . . .
C3DA C 0.8302(4) 0.3895(4) 0.34889(16) 0.151(2) Uani 1 1 d . . . . .
H3DA H 0.789025 0.386011 0.348216 0.181 Uiso 1 1 calc R U . . .
C4DA C 0.6184(5) 0.0787(4) 0.32738(15) 0.140(2) Uani 1 1 d . . . . .
C3FA C 0.6225(4) 0.8386(3) 0.46218(18) 0.169(3) Uani 1 1 d . . . . .
H3FA H 0.649574 0.849007 0.441939 0.203 Uiso 1 1 calc R U . . .
H3FB H 0.647629 0.846681 0.486535 0.203 Uiso 1 1 calc R U . . .
C59 C 0.3706(3) 0.2642(4) 0.35784(16) 0.1338(17) Uani 1 1 d . . . . .
O7BA O 1.0078(3) 0.5271(4) 0.18265(19) 0.263(4) Uani 1 1 d . . . . .
C61 C 0.8008(3) 0.4454(3) 0.5774(2) 0.156(2) Uani 1 1 d . . . . .
C62 C 0.4613(5) 0.0733(3) 0.23761(17) 0.159(2) Uani 1 1 d . . . . .
H62 H 0.441351 0.030011 0.233573 0.191 Uiso 1 1 calc R U . . .
C8BA C 0.6416(4) 0.4356(3) 0.3841(2) 0.180(3) Uani 1 1 d D . . . .
H8BA H 0.683084 0.467536 0.385458 0.216 Uiso 1 1 calc R U . . .
H8BB H 0.621116 0.450112 0.405210 0.216 Uiso 1 1 calc R U . . .
C9BA C 0.2958(6) 0.2088(4) 0.06872(18) 0.168(3) Uani 1 1 d . . . . .
C65 C 0.4636(3) 0.3614(3) 0.46618(14) 0.1275(16) Uani 1 1 d . . . . .
C66 C 0.5470(5) 0.2447(4) -0.0646(2) 0.192(3) Uani 1 1 d . . . . .
H66 H 0.576965 0.270267 -0.044011 0.230 Uiso 1 1 calc R U . . .
C1CA C 0.3130(3) 0.3514(3) 0.28141(15) 0.1444(19) Uani 1 1 d . . . . .
H1CA H 0.277418 0.314851 0.273963 0.173 Uiso 1 1 calc R U . . .
C68 C 0.4598(5) 0.1769(3) 0.24763(16) 0.147(2) Uani 1 1 d . . . . .
C69 C 0.3696(5) 0.3493(4) 0.28068(16) 0.145(2) Uani 1 1 d . . . . .
C3CA C 0.8325(5) 0.4033(4) 0.22836(18) 0.153(2) Uani 1 1 d . . . . .
C4CA C 0.3285(6) 0.1228(4) 0.05909(17) 0.157(2) Uani 1 1 d . . . . .
C5CA C 0.4174(6) 0.3896(4) 0.17905(18) 0.177(3) Uani 1 1 d . . . . .
H5CA H 0.448686 0.374290 0.180663 0.213 Uiso 1 1 calc R U . . .
C1EA C 0.5559(5) 0.1649(4) 0.24189(16) 0.148(2) Uani 1 1 d . . . . .
C5EA C 0.3516(7) 0.4816(4) 0.07918(18) 0.167(3) Uani 1 1 d . . . . .
C2EA C 0.3407(4) 0.2008(4) 0.34768(17) 0.1425(19) Uani 1 1 d . . . . .
C76 C 0.7391(3) 0.6982(3) 0.46354(18) 0.1356(18) Uani 1 1 d . . . . .
C4EA C 0.8884(5) 0.3959(5) 0.22515(17) 0.164(2) Uani 1 1 d . . . . .
C7DA C 0.6059(3) 0.1525(3) 0.52498(18) 0.149(2) Uani 1 1 d . . . . .
H7DA H 0.579696 0.149719 0.503685 0.179 Uiso 1 1 calc R U . . .
C8DA C 0.1445(3) 0.3200(4) 0.3794(2) 0.161(2) Uani 1 1 d . . . . .
H8DA H 0.103352 0.302200 0.365086 0.194 Uiso 1 1 calc R U . . .
H8DB H 0.164971 0.363165 0.377069 0.194 Uiso 1 1 calc R U . . .
C6FA C 0.9746(5) 0.4886(5) 0.2508(3) 0.159(2) Uani 1 1 d . . . . .
C5FA C 0.5742(4) 0.1549(4) 0.33298(14) 0.1307(18) Uani 1 1 d . . . . .
C82 C 0.3575(6) 0.3497(4) 0.17201(19) 0.171(3) Uani 1 1 d . . . . .
C9DA C 0.7658(3) 0.4768(4) 0.5579(2) 0.148(2) Uani 1 1 d . . . . .
N4FA N 0.6336(4) 0.4104(3) 0.3127(2) 0.184(2) Uani 1 1 d . . . . .
C85 C 0.6279(5) 0.1422(4) 0.33051(17) 0.146(2) Uani 1 1 d . . . . .
C86 C 0.3316(6) 0.3750(4) 0.07509(19) 0.162(3) Uani 1 1 d . . . . .
C87 C 0.4025(4) 0.1383(3) 0.43301(16) 0.1287(17) Uani 1 1 d . . . . .
C88 C 0.3755(4) 0.2446(3) -0.0103(2) 0.193(3) Uani 1 1 d . . . . .
H88A H 0.334945 0.211382 -0.015797 0.289 Uiso 1 1 calc R U . . .
H88B H 0.382683 0.264108 0.016979 0.289 Uiso 1 1 calc R U . . .
H88C H 0.406566 0.227905 -0.016954 0.289 Uiso 1 1 calc R U . . .
C89 C 0.7279(5) 0.1119(4) 0.32691(18) 0.154(2) Uani 1 1 d . . . . .
H89 H 0.763936 0.103515 0.325812 0.185 Uiso 1 1 calc R U . . .
C90 C 0.3685(5) 0.1890(4) 0.25143(17) 0.152(2) Uani 1 1 d . . . . .
C91 C 0.3318(4) 0.1256(3) 0.24626(17) 0.159(2) Uani 1 1 d . . . . .
H91 H 0.288633 0.111087 0.245667 0.191 Uiso 1 1 calc R U . . .
C92 C 0.5659(6) 0.0665(4) 0.23374(17) 0.158(3) Uani 1 1 d . . . . .
C93 C 0.3281(7) 0.0129(4) 0.13925(19) 0.187(3) Uani 1 1 d . . . . .
H93 H 0.295451 -0.026218 0.134395 0.224 Uiso 1 1 calc R U . . .
C94 C 0.3849(7) 0.4732(5) 0.17970(18) 0.173(3) Uani 1 1 d . . . . .
C95 C 0.5308(5) 0.0690(4) 0.04680(15) 0.145(2) Uani 1 1 d . . . . .
C96 C 1.1419(3) 0.7672(3) 0.4691(2) 0.1480(19) Uani 1 1 d . . . . .
H96 H 1.136211 0.792961 0.492933 0.178 Uiso 1 1 calc R U . . .
C97 C 0.3645(4) 0.1091(5) 0.33680(18) 0.146(2) Uani 1 1 d . . . . .
C98 C 0.4579(6) 0.5547(4) 0.09342(18) 0.165(3) Uani 1 1 d . . . . .
H98 H 0.446165 0.588316 0.093245 0.198 Uiso 1 1 calc R U . . .
C99 C 0.3638(5) 0.0453(4) 0.04915(16) 0.149(2) Uani 1 1 d . . . . .
C100 C 0.4168(5) 0.0900(4) 0.33356(17) 0.146(2) Uani 1 1 d . . . . .
C101 C 0.2429(4) 0.3155(5) 0.37057(18) 0.1444(19) Uani 1 1 d . . . . .
C102 C 0.3234(3) 0.1833(3) 0.43846(16) 0.1419(18) Uani 1 1 d . . . . .
H102 H 0.292759 0.142914 0.433051 0.170 Uiso 1 1 calc R U . . .
C103 C 0.2763(4) 0.1742(4) 0.34326(18) 0.158(2) Uani 1 1 d . . . . .
H103 H 0.255879 0.130854 0.336107 0.190 Uiso 1 1 calc R U . . .
C104 C 0.8941(5) 0.3402(6) 0.2271(2) 0.170(3) Uani 1 1 d . . . . .
C105 C 0.8811(5) 0.2677(8) 0.1324(2) 0.211(4) Uani 1 1 d . . . . .
H105 H 0.922636 0.288679 0.129031 0.253 Uiso 1 1 calc R U . . .
O106 O 1.0739(4) 0.6150(6) 0.2122(2) 0.290(5) Uani 1 1 d . . . . .
C107 C 0.5457(5) 0.3929(4) 0.00114(16) 0.155(2) Uani 1 1 d . . . . .
N108 N 1.0846(4) 0.6195(4) 0.3480(3) 0.172(2) Uani 1 1 d . . . . .
C109 C 0.7175(4) -0.0081(4) 0.3241(2) 0.186(3) Uani 1 1 d . . . . .
H10A H 0.743813 0.016901 0.347989 0.224 Uiso 1 1 calc R U . . .
H10B H 0.741158 0.001702 0.302321 0.224 Uiso 1 1 calc R U . . .
C110 C 0.6179(5) 0.4919(3) 0.01452(17) 0.161(3) Uani 1 1 d . . . . .
H110 H 0.628999 0.534823 0.017225 0.193 Uiso 1 1 calc R U . . .
C111 C 0.2348(5) 0.1685(4) 0.0602(2) 0.169(2) Uani 1 1 d . . . . .
H111 H 0.202663 0.183084 0.060769 0.203 Uiso 1 1 calc R U . . .
C112 C 0.6478(6) 0.1576(4) 0.23756(16) 0.161(2) Uani 1 1 d . . . . .
O113 O 0.8701(5) 0.6610(4) 0.1204(2) 0.264(3) Uani 1 1 d . . . . .
C114 C 0.8614(4) 0.5021(3) 0.3551(2) 0.186(3) Uani 1 1 d . . . . .
H11C H 0.867011 0.514106 0.330521 0.279 Uiso 1 1 calc R U . . .
H11D H 0.888649 0.535868 0.375341 0.279 Uiso 1 1 calc R U . . .
H11E H 0.818977 0.492775 0.360414 0.279 Uiso 1 1 calc R U . . .
C115 C 0.9376(6) 0.4505(5) 0.35566(17) 0.166(3) Uani 1 1 d . . . . .
C116 C 0.8765(6) 0.4450(5) 0.35379(18) 0.164(2) Uani 1 1 d . . . . .
C117 C 0.2854(5) 0.3092(4) 0.0706(2) 0.165(3) Uani 1 1 d . . . . .
C118 C 0.2710(5) 0.4515(4) 0.1681(2) 0.215(4) Uani 1 1 d . . . . .
H11F H 0.235135 0.416009 0.154926 0.323 Uiso 1 1 calc R U . . .
H11G H 0.281183 0.483639 0.153396 0.323 Uiso 1 1 calc R U . . .
H11H H 0.262170 0.467339 0.193542 0.323 Uiso 1 1 calc R U . . .
C119 C 0.6756(5) 0.0668(4) 0.32491(17) 0.153(2) Uani 1 1 d . . . . .
C120 C 0.3091(4) 0.2360(5) 0.44431(17) 0.149(2) Uani 1 1 d . . . . .
H120 H 0.267617 0.231463 0.442171 0.179 Uiso 1 1 calc R U . . .
C121 C 0.7834(5) 0.3542(5) 0.23236(18) 0.160(2) Uani 1 1 d . . . . .
H121 H 0.745483 0.358776 0.233811 0.193 Uiso 1 1 calc R U . . .
C122 C 0.6241(7) 0.9431(4) 0.4803(3) 0.291(7) Uani 1 1 d . . . . .
H12A H 0.641155 0.949005 0.506610 0.436 Uiso 1 1 calc R U . . .
H12B H 0.603827 0.971648 0.479430 0.436 Uiso 1 1 calc R U . . .
H12C H 0.657092 0.951059 0.463776 0.436 Uiso 1 1 calc R U . . .
C123 C 0.5190(5) -0.0962(4) 0.2352(3) 0.194(3) Uani 1 1 d . . . . .
H123 H 0.504413 -0.087593 0.260663 0.232 Uiso 1 1 calc R U . . .
O124 O 1.1275(4) 0.6651(4) 0.3428(2) 0.213(2) Uani 1 1 d . . . . .
C125 C 0.4592(7) -0.0319(4) 0.13298(19) 0.191(4) Uani 1 1 d . . . . .
H125 H 0.468347 -0.067545 0.130172 0.229 Uiso 1 1 calc R U . . .
C126 C 0.4592(5) 0.1662(4) -0.1237(3) 0.200(3) Uani 1 1 d . . . . .
H126 H 0.429843 0.139270 -0.144278 0.240 Uiso 1 1 calc R U . . .
C127 C 0.2682(6) 0.0833(4) 0.05046(19) 0.165(3) Uani 1 1 d . . . . .
C128 C 0.9043(5) 0.3423(5) 0.34803(19) 0.167(3) Uani 1 1 d . . . . .
H128 H 0.912615 0.306380 0.346765 0.200 Uiso 1 1 calc R U . . .
C129 C 0.4156(5) 0.0241(4) 0.04791(15) 0.158(3) Uani 1 1 d . . . . .
C130 C 0.6182(4) 0.1031(3) 0.5275(2) 0.164(2) Uani 1 1 d . . . . .
H130 H 0.601030 0.066385 0.508312 0.196 Uiso 1 1 calc R U . . .
C131 C 0.3157(8) 0.0671(4) 0.14607(19) 0.194(4) Uani 1 1 d . . . . .
C132 C 0.5396(4) 0.8610(4) 0.4277(2) 0.201(3) Uani 1 1 d . . . . .
H13A H 0.567043 0.868505 0.407765 0.301 Uiso 1 1 calc R U . . .
H13B H 0.516004 0.886983 0.428827 0.301 Uiso 1 1 calc R U . . .
H13C H 0.511639 0.817749 0.421911 0.301 Uiso 1 1 calc R U . . .
C133 C 0.5535(4) 0.3089(3) 0.1337(2) 0.178(3) Uani 1 1 d . . . . .
H13M H 0.517008 0.273330 0.136584 0.213 Uiso 1 1 calc R U . . .
H13N H 0.539418 0.341267 0.129533 0.213 Uiso 1 1 calc R U . . .
C134 C 0.3067(6) 0.0016(4) 0.0414(2) 0.167(3) Uani 1 1 d . . . . .
H134 H 0.300554 -0.040634 0.036503 0.200 Uiso 1 1 calc R U . . .
C135 C 0.6074(4) 0.4285(4) 0.3476(3) 0.199(3) Uani 1 1 d D . . . .
H13O H 0.603416 0.467803 0.347086 0.239 Uiso 1 1 calc R U . . .
H13P H 0.565730 0.397265 0.346774 0.239 Uiso 1 1 calc R U . . .
C136 C 0.7649(3) 0.3814(4) 0.5804(2) 0.186(3) Uani 1 1 d . . . . .
H13D H 0.729022 0.380126 0.593671 0.279 Uiso 1 1 calc R U . . .
H13E H 0.790227 0.367011 0.594801 0.279 Uiso 1 1 calc R U . . .
H13F H 0.751660 0.354952 0.554802 0.279 Uiso 1 1 calc R U . . .
C137 C 0.7843(5) 0.2968(5) 0.23455(18) 0.160(2) Uani 1 1 d . . . . .
C138 C 0.5069(5) 0.1869(4) -0.0616(2) 0.191(3) Uani 1 1 d . . . . .
C139 C 0.2467(3) 0.4119(3) 0.2942(2) 0.171(2) Uani 1 1 d . . . . .
H13G H 0.241593 0.429457 0.320231 0.257 Uiso 1 1 calc R U . . .
H13H H 0.215111 0.370595 0.285620 0.257 Uiso 1 1 calc R U . . .
H13I H 0.242963 0.437912 0.277136 0.257 Uiso 1 1 calc R U . . .
C140 C 0.3432(5) 0.1873(4) 0.06970(17) 0.155(2) Uani 1 1 d . . . . .
C141 C 0.7600(7) 0.5085(4) 0.12009(18) 0.175(3) Uani 1 1 d . . . . .
C142 C 0.2744(4) 0.2752(4) 0.36074(17) 0.1432(19) Uani 1 1 d . . . . .
C143 C 0.7713(6) 0.2633(4) 0.03833(19) 0.167(3) Uani 1 1 d . . . . .
C144 C 0.8425(6) 0.2928(5) 0.2321(2) 0.179(3) Uani 1 1 d . . . . .
H144 H 0.845718 0.255324 0.234097 0.215 Uiso 1 1 calc R U . . .
C145 C 0.7156(6) 0.1912(5) 0.23717(16) 0.165(3) Uani 1 1 d . . . . .
C146 C 0.6806(3) 0.1597(4) 0.5865(2) 0.160(2) Uani 1 1 d . . . . .
H146 H 0.706263 0.162259 0.608052 0.192 Uiso 1 1 calc R U . . .
C148 C 0.8200(6) 0.4434(6) 0.1256(2) 0.179(3) Uani 1 1 d . . . . .
C149 C 0.3630(6) 0.0848(4) 0.24201(17) 0.157(2) Uani 1 1 d . . . . .
C150 C 1.0440(5) 0.5746(5) 0.3174(2) 0.160(2) Uani 1 1 d . . . . .
C151 C 0.4973(5) 0.4993(4) 0.1939(2) 0.183(3) Uani 1 1 d . . . . .
H15A H 0.502835 0.521745 0.220465 0.275 Uiso 1 1 calc R U . . .
H15B H 0.506490 0.528334 0.177038 0.275 Uiso 1 1 calc R U . . .
H15C H 0.524869 0.477381 0.190715 0.275 Uiso 1 1 calc R U . . .
C152 C 0.3195(5) 0.3044(4) -0.0325(2) 0.202(3) Uani 1 1 d . . . . .
H15D H 0.320170 0.333640 -0.048178 0.302 Uiso 1 1 calc R U . . .
H15E H 0.315536 0.321101 -0.006012 0.302 Uiso 1 1 calc R U . . .
H15F H 0.284762 0.265529 -0.042200 0.302 Uiso 1 1 calc R U . . .
C153 C 0.5534(5) -0.1387(3) 0.2376(2) 0.230(4) Uani 1 1 d . . . . .
H15G H 0.525696 -0.176737 0.243816 0.345 Uiso 1 1 calc R U . . .
H15H H 0.587939 -0.118016 0.257543 0.345 Uiso 1 1 calc R U . . .
H15I H 0.568465 -0.148242 0.213025 0.345 Uiso 1 1 calc R U . . .
C154 C 0.6657(6) -0.0884(4) 0.3571(3) 0.250(5) Uani 1 1 d . . . . .
H15J H 0.695163 -0.076871 0.379647 0.375 Uiso 1 1 calc R U . . .
H15K H 0.640546 -0.132358 0.352382 0.375 Uiso 1 1 calc R U . . .
H15L H 0.639540 -0.065014 0.361538 0.375 Uiso 1 1 calc R U . . .
C155 C 0.3608(5) -0.1452(3) 0.1042(2) 0.194(3) Uani 1 1 d . . . . .
H15M H 0.382206 -0.159893 0.121666 0.233 Uiso 1 1 calc R U . . .
H15N H 0.385619 -0.135635 0.082852 0.233 Uiso 1 1 calc R U . . .
C156 C 0.5704(4) 0.3528(3) 0.2068(2) 0.176(3) Uani 1 1 d . . . . .
H15P H 0.557006 0.386237 0.203998 0.212 Uiso 1 1 calc R U . . .
H15Q H 0.534394 0.318200 0.211188 0.212 Uiso 1 1 calc R U . . .
C157 C 0.4515(6) 0.0092(4) 0.32816(18) 0.156(2) Uani 1 1 d . . . . .
C158 C 0.6165(4) 0.3750(3) 0.2406(2) 0.177(2) Uani 1 1 d . . . . .
H15R H 0.652610 0.409430 0.236115 0.213 Uiso 1 1 calc R U . . .
H15S H 0.629823 0.341467 0.243403 0.213 Uiso 1 1 calc R U . . .
C159 C 0.3873(7) 0.0172(4) 0.13969(19) 0.179(3) Uani 1 1 d . . . . .
C160 C 0.3353(6) 0.2330(4) 0.25809(19) 0.155(3) Uani 1 1 d . . . . .
C161 C 1.0196(5) 0.5433(7) 0.2481(2) 0.184(3) Uani 1 1 d . . . . .
C162 C 0.4998(6) 0.2275(5) -0.1280(2) 0.213(4) Uani 1 1 d . . . . .
H162 H 0.496064 0.240643 -0.150858 0.256 Uiso 1 1 calc R U . . .
C163 C 0.9521(5) 0.3991(5) 0.3530(2) 0.174(3) Uani 1 1 d . . . . .
C164 C 0.5106(4) 0.1629(3) -0.0249(2) 0.196(3) Uani 1 1 d . . . . .
H16A H 0.479452 0.120743 -0.028405 0.235 Uiso 1 1 calc R U . . .
H16B H 0.551188 0.161068 -0.020974 0.235 Uiso 1 1 calc R U . . .
C165 C 0.7603(8) 0.6203(5) 0.1168(3) 0.214(4) Uani 1 1 d . . . . .
H165 H 0.758531 0.658498 0.115119 0.257 Uiso 1 1 calc R U . . .
C167 C 0.7753(6) 0.3575(5) 0.0325(2) 0.169(3) Uani 1 1 d . . . . .
C168 C 0.6985(5) -0.0747(4) 0.3239(3) 0.197(3) Uani 1 1 d . . . . .
H168 H 0.671983 -0.100255 0.299776 0.236 Uiso 1 1 calc R U . . .
C169 C 0.5935(4) 0.3320(4) 0.1698(2) 0.200(3) Uani 1 1 d . . . . .
H16C H 0.630050 0.366969 0.166329 0.239 Uiso 1 1 calc R U . . .
H16D H 0.607476 0.299271 0.173454 0.239 Uiso 1 1 calc R U . . .
C170 C 0.8322(7) 0.2826(5) 0.0391(2) 0.176(3) Uani 1 1 d . . . . .
H170 H 0.851276 0.254894 0.041445 0.212 Uiso 1 1 calc R U . . .
C171 C 0.4333(5) 0.3515(3) -0.01912(17) 0.168(3) Uani 1 1 d . . . . .
C172 C 0.7443(6) 0.4011(4) 0.0290(2) 0.160(3) Uani 1 1 d . . . . .
C173 C 0.7565(5) -0.0892(5) 0.3271(3) 0.252(5) Uani 1 1 d . . . . .
H17A H 0.780979 -0.077101 0.306380 0.379 Uiso 1 1 calc R U . . .
H17B H 0.744604 -0.133296 0.325373 0.379 Uiso 1 1 calc R U . . .
H17C H 0.780542 -0.066378 0.351722 0.379 Uiso 1 1 calc R U . . .
C174 C 0.7655(6) 0.4531(4) 0.12282(18) 0.165(3) Uani 1 1 d . . . . .
C175 C 0.8306(3) 0.4638(3) 0.22690(19) 0.170(2) Uani 1 1 d . . . . .
H17D H 0.851825 0.493615 0.250513 0.255 Uiso 1 1 calc R U . . .
H17E H 0.788047 0.459846 0.224168 0.255 Uiso 1 1 calc R U . . .
H17F H 0.850677 0.477893 0.205065 0.255 Uiso 1 1 calc R U . . .
C176 C 0.6566(4) 0.1064(4) 0.5588(3) 0.163(2) Uani 1 1 d . . . . .
H176 H 0.666064 0.071994 0.560823 0.196 Uiso 1 1 calc R U . . .
C178 C 0.7328(6) 0.1738(4) 0.33071(18) 0.166(3) Uani 1 1 d . . . . .
N179 N 1.0346(5) 0.5639(6) 0.2110(3) 0.218(3) Uani 1 1 d . . . . .
C180 C 0.8440(5) 0.3382(4) 0.34490(19) 0.163(2) Uani 1 1 d . . . . .
C181 C 0.6449(5) 0.4069(4) 0.01791(17) 0.155(2) Uani 1 1 d . . . . .
C182 C 0.2436(4) 0.2095(4) 0.34906(18) 0.157(2) Uani 1 1 d . . . . .
H182 H 0.200304 0.191259 0.345478 0.188 Uiso 1 1 calc R U . . .
C183 C 0.2702(5) 0.5177(4) 0.0700(2) 0.186(3) Uani 1 1 d . . . . .
H18A H 0.244138 0.492106 0.086233 0.223 Uiso 1 1 calc R U . . .
H18B H 0.257062 0.496047 0.042918 0.223 Uiso 1 1 calc R U . . .
C184 C 0.4631(5) 0.1486(3) -0.0923(2) 0.190(3) Uani 1 1 d . . . . .
H184 H 0.435970 0.109198 -0.089967 0.228 Uiso 1 1 calc R U . . .
C185 C 0.2847(5) 0.6127(4) 0.1187(2) 0.236(4) Uani 1 1 d . . . . .
H18C H 0.255007 0.591001 0.134628 0.354 Uiso 1 1 calc R U . . .
H18D H 0.286511 0.654695 0.121811 0.354 Uiso 1 1 calc R U . . .
H18E H 0.325041 0.613880 0.126521 0.354 Uiso 1 1 calc R U . . .
C186 C 0.2687(5) -0.0024(4) 0.2407(3) 0.196(3) Uani 1 1 d . . . . .
H18F H 0.246318 -0.000848 0.217526 0.235 Uiso 1 1 calc R U . . .
H18G H 0.256658 0.019110 0.263484 0.235 Uiso 1 1 calc R U . . .
C187 C 1.2056(3) 0.7710(3) 0.4726(2) 0.177(2) Uani 1 1 d . . . . .
H18H H 1.213602 0.749112 0.448652 0.265 Uiso 1 1 calc R U . . .
H18I H 1.211525 0.752249 0.493464 0.265 Uiso 1 1 calc R U . . .
H18J H 1.233754 0.814108 0.477932 0.265 Uiso 1 1 calc R U . . .
C188 C 0.8547(4) 0.4475(5) 0.5540(3) 0.265(5) Uani 1 1 d . . . . .
H18K H 0.839377 0.419718 0.528938 0.397 Uiso 1 1 calc R U . . .
H18L H 0.882543 0.434652 0.567522 0.397 Uiso 1 1 calc R U . . .
H18M H 0.876636 0.489412 0.550808 0.397 Uiso 1 1 calc R U . . .
C189 C 0.7928(5) 0.2245(5) 0.3353(2) 0.167(2) Uani 1 1 d D . . . .
C190 C 0.7333(7) 0.1996(4) 0.04211(19) 0.166(3) Uani 1 1 d . . . . .
C191 C 0.2653(5) 0.5791(4) 0.0767(2) 0.191(3) Uani 1 1 d . . . . .
H191 H 0.292843 0.604365 0.060447 0.229 Uiso 1 1 calc R U . . .
C192 C 0.5429(5) 0.2652(3) -0.0986(2) 0.188(3) Uani 1 1 d . . . . .
H192 H 0.569798 0.304799 -0.100863 0.226 Uiso 1 1 calc R U . . .
C193 C 0.2996(5) -0.1930(4) 0.0894(2) 0.207(4) Uani 1 1 d . . . . .
H193 H 0.275081 -0.201593 0.111330 0.249 Uiso 1 1 calc R U . . .
C194 C 0.2236(5) 0.1086(4) 0.0513(2) 0.187(3) Uani 1 1 d . . . . .
H194 H 0.182217 0.080981 0.045102 0.224 Uiso 1 1 calc R U . . .
C195 C 0.3866(5) -0.0979(4) 0.3237(3) 0.201(3) Uani 1 1 d . . . . .
H19A H 0.356956 -0.093690 0.305745 0.241 Uiso 1 1 calc R U . . .
H19B H 0.373007 -0.093012 0.349522 0.241 Uiso 1 1 calc R U . . .
C196 C 0.8408(9) 0.3002(6) 0.1343(2) 0.205(4) Uani 1 1 d . . . . .
C197 C 0.8674(5) 0.3409(6) 0.0367(2) 0.191(3) Uani 1 1 d . . . . .
H197 H 0.910576 0.354569 0.037895 0.229 Uiso 1 1 calc R U . . .
C198 C 0.9532(4) 0.3334(4) 0.2258(2) 0.213(3) Uani 1 1 d . . . . .
H19C H 0.972159 0.346909 0.203573 0.320 Uiso 1 1 calc R U . . .
H19D H 0.946623 0.290227 0.223949 0.320 Uiso 1 1 calc R U . . .
H19E H 0.979973 0.358471 0.249134 0.320 Uiso 1 1 calc R U . . .
C199 C 0.2585(7) 0.0186(4) 0.0407(2) 0.181(3) Uani 1 1 d . . . . .
C200 C 0.6736(7) 0.1218(6) 0.1409(2) 0.185(4) Uani 1 1 d . . . . .
C201 C 0.9611(6) 0.0978(5) 0.4259(7) 0.432(13) Uani 1 1 d D . . . .
H201 H 0.988604 0.119987 0.408354 0.518 Uiso 1 1 calc R U . . .
C202 C 0.4614(5) -0.1262(4) 0.2051(3) 0.203(3) Uani 1 1 d . . . . .
H20A H 0.473903 -0.135806 0.179642 0.305 Uiso 1 1 calc R U . . .
H20B H 0.441005 -0.097499 0.205372 0.305 Uiso 1 1 calc R U . . .
H20C H 0.433328 -0.163967 0.211392 0.305 Uiso 1 1 calc R U . . .
C203 C 1.0572(4) 0.5880(4) 0.2798(3) 0.192(3) Uani 1 1 d . . . . .
H203 H 1.089141 0.624538 0.276876 0.230 Uiso 1 1 calc R U . . .
C204 C 0.5944(4) 0.3958(4) 0.2771(3) 0.188(3) Uani 1 1 d . . . . .
H20G H 0.586415 0.432708 0.275155 0.225 Uiso 1 1 calc R U . . .
H20H H 0.554713 0.363368 0.279181 0.225 Uiso 1 1 calc R U . . .
C205 C 0.8187(8) 0.5563(5) 0.1205(2) 0.194(4) Uani 1 1 d . . . . .
C206 C 0.2333(5) -0.0216(5) 0.3821(3) 0.223(4) Uani 1 1 d . . . . .
H206 H 0.272815 0.013527 0.382501 0.268 Uiso 1 1 calc R U . . .
C207 C 0.5750(7) 0.0367(5) 0.13944(18) 0.181(3) Uani 1 1 d . . . . .
C208 C 0.2513(6) 0.1224(6) 0.1528(2) 0.211(4) Uani 1 1 d . . . . .
H208 H 0.212145 0.124254 0.153980 0.253 Uiso 1 1 calc R U . . .
C209 C 1.0167(4) 0.4036(4) 0.3538(2) 0.197(3) Uani 1 1 d . . . . .
H20D H 1.034692 0.419215 0.331787 0.296 Uiso 1 1 calc R U . . .
H20E H 1.017475 0.362940 0.352620 0.296 Uiso 1 1 calc R U . . .
H20F H 1.040190 0.431700 0.377389 0.296 Uiso 1 1 calc R U . . .
C210 C 0.8222(4) 0.4833(4) 0.6207(3) 0.230(4) Uani 1 1 d . . . . .
H21D H 0.859051 0.520059 0.621461 0.344 Uiso 1 1 calc R U . . .
H21E H 0.830966 0.457636 0.636135 0.344 Uiso 1 1 calc R U . . .
H21F H 0.789640 0.495542 0.630814 0.344 Uiso 1 1 calc R U . . .
C211 C 0.7084(7) 0.5699(5) 0.11580(19) 0.186(3) Uani 1 1 d . . . . .
C212 C 0.1413(5) 0.3157(4) 0.4203(3) 0.203(3) Uani 1 1 d . . . . .
H212 H 0.182391 0.339905 0.434925 0.244 Uiso 1 1 calc R U . . .
C214 C 0.6903(6) 0.4629(5) 0.3113(3) 0.223(4) Uani 1 1 d . . . . .
H21O H 0.710743 0.450420 0.289439 0.268 Uiso 1 1 calc R U . . .
H21P H 0.717595 0.471723 0.334774 0.268 Uiso 1 1 calc R U . . .
C215 C 0.8377(7) 0.3797(4) 0.0324(2) 0.186(3) Uani 1 1 d . . . . .
H215 H 0.859785 0.420350 0.029530 0.224 Uiso 1 1 calc R U . . .
C216 C 0.1822(5) -0.0837(4) 0.0287(4) 0.244(5) Uani 1 1 d . . . . .
H21G H 0.204084 -0.097142 0.008061 0.292 Uiso 1 1 calc R U . . .
H21H H 0.194738 -0.092931 0.052506 0.292 Uiso 1 1 calc R U . . .
C217 C 0.3010(5) -0.2492(3) 0.0682(3) 0.220(4) Uani 1 1 d . . . . .
H21I H 0.322603 -0.241597 0.045699 0.330 Uiso 1 1 calc R U . . .
H21J H 0.259197 -0.279081 0.060125 0.330 Uiso 1 1 calc R U . . .
H21K H 0.322234 -0.265406 0.084319 0.330 Uiso 1 1 calc R U . . .
C218 C 1.1292(4) 0.7926(3) 0.4356(2) 0.191(3) Uani 1 1 d . . . . .
H21L H 1.158703 0.834841 0.438341 0.286 Uiso 1 1 calc R U . . .
H21M H 1.087791 0.792230 0.435328 0.286 Uiso 1 1 calc R U . . .
H21N H 1.132909 0.767228 0.411735 0.286 Uiso 1 1 calc R U . . .
C219 C 0.2567(8) 0.0690(6) 0.1460(2) 0.202(4) Uani 1 1 d . . . . .
C220 C 0.2670(5) -0.1701(4) 0.0620(3) 0.234(4) Uani 1 1 d . . . . .
H22B H 0.223027 -0.194407 0.059197 0.352 Uiso 1 1 calc R U . . .
H22C H 0.282489 -0.174423 0.037051 0.352 Uiso 1 1 calc R U . . .
H22D H 0.274732 -0.126814 0.072334 0.352 Uiso 1 1 calc R U . . .
C221 C 0.2566(6) -0.0700(4) 0.2428(3) 0.222(4) Uani 1 1 d . . . . .
H221 H 0.281523 -0.070169 0.265591 0.266 Uiso 1 1 calc R U . . .
C222 C 0.8733(6) 0.4926(7) 0.1254(2) 0.204(3) Uani 1 1 d . . . . .
H222 H 0.910906 0.487413 0.127236 0.244 Uiso 1 1 calc R U . . .
C223 C 0.6471(7) 0.5741(5) 0.1130(2) 0.179(3) Uani 1 1 d . . . . .
C224 C 0.4374(5) -0.1582(4) 0.3406(5) 0.310(7) Uani 1 1 d . . . . .
H22E H 0.471883 -0.118560 0.344990 0.465 Uiso 1 1 calc R U . . .
H22F H 0.451411 -0.191198 0.330906 0.465 Uiso 1 1 calc R U . . .
H22G H 0.420060 -0.164064 0.364732 0.465 Uiso 1 1 calc R U . . .
C226 C 0.9162(7) 0.6661(5) 0.3424(3) 0.233(4) Uani 1 1 d D . . . .
C228 C 0.8629(6) 0.3660(5) 0.1321(2) 0.183(3) Uani 1 1 d . . . . .
C229 C 0.1043(6) -0.1123(6) -0.0190(5) 0.287(6) Uani 1 1 d . . . . .
H22H H 0.139070 -0.081955 -0.027506 0.431 Uiso 1 1 calc R U . . .
H22I H 0.068868 -0.100941 -0.020191 0.431 Uiso 1 1 calc R U . . .
H22J H 0.094613 -0.152849 -0.035528 0.431 Uiso 1 1 calc R U . . .
C230 C 0.8142(7) 0.6143(6) 0.1202(3) 0.220(4) Uani 1 1 d . . . . .
C231 C 0.9054(7) 0.6551(5) 0.3033(3) 0.230(4) Uani 1 1 d D . . . .
C232 C 0.8371(8) 0.6149(5) 0.2417(3) 0.263(5) Uani 1 1 d D . . . .
C233 C 0.5788(5) 0.2905(5) 0.1003(3) 0.217(3) Uani 1 1 d . . . . .
H23G H 0.600555 0.264641 0.106025 0.260 Uiso 1 1 calc R U . . .
H23H H 0.609215 0.327494 0.093854 0.260 Uiso 1 1 calc R U . . .
C234 C 0.8741(5) 0.5486(7) 0.1228(2) 0.202(3) Uani 1 1 d . . . . .
H234 H 0.911515 0.581745 0.122457 0.243 Uiso 1 1 calc R U . . .
C235 C 0.1980(5) 0.5679(4) 0.0636(3) 0.232(4) Uani 1 1 d . . . . .
H23A H 0.185974 0.541876 0.037822 0.348 Uiso 1 1 calc R U . . .
H23B H 0.194782 0.607292 0.063612 0.348 Uiso 1 1 calc R U . . .
H23C H 0.171001 0.547474 0.081231 0.348 Uiso 1 1 calc R U . . .
C236 C 0.8473(7) 0.6235(5) 0.2838(3) 0.246(4) Uani 1 1 d D . . . .
C237 C 0.0958(4) 0.3476(5) 0.4336(3) 0.247(4) Uani 1 1 d . . . . .
H23D H 0.059076 0.330139 0.415276 0.371 Uiso 1 1 calc R U . . .
H23E H 0.115586 0.391746 0.434965 0.371 Uiso 1 1 calc R U . . .
H23F H 0.084474 0.340635 0.458829 0.371 Uiso 1 1 calc R U . . .
C238 C 0.3893(5) -0.1595(5) 0.3119(5) 0.285(6) Uani 1 1 d . . . . .
H238 H 0.405273 -0.162046 0.286442 0.342 Uiso 1 1 calc R U . . .
C239 C 0.8644(6) 0.6422(5) 0.3639(3) 0.227(4) Uani 1 1 d D . . . .
H239 H 0.871656 0.650951 0.390977 0.272 Uiso 1 1 calc R U . . .
C240 C 0.6469(7) 0.3798(5) 0.3893(4) 0.319(8) Uani 1 1 d D . . . .
H24F H 0.627216 0.351229 0.364581 0.383 Uiso 1 1 calc R U . . .
H24G H 0.691087 0.389643 0.388171 0.383 Uiso 1 1 calc R U . . .
C241 C 0.2737(6) -0.1032(4) 0.2063(4) 0.267(5) Uani 1 1 d . . . . .
H24A H 0.257595 -0.147421 0.205210 0.400 Uiso 1 1 calc R U . . .
H24B H 0.318218 -0.087812 0.206737 0.400 Uiso 1 1 calc R U . . .
H24C H 0.256170 -0.095475 0.183817 0.400 Uiso 1 1 calc R U . . .
C243 C 0.8054(6) 0.6076(5) 0.3470(3) 0.244(4) Uani 1 1 d D . . . .
H243 H 0.772662 0.591246 0.361428 0.293 Uiso 1 1 calc R U . . .
C244 C 0.6348(6) 0.3459(5) 0.4109(3) 0.280(6) Uani 1 1 d D . . . .
H24H H 0.592920 0.342687 0.415368 0.336 Uiso 1 1 calc R U . . .
H24I H 0.660406 0.373610 0.434386 0.336 Uiso 1 1 calc R U . . .
C245 C 0.7969(7) 0.5978(5) 0.3060(3) 0.233(4) Uani 1 1 d D . . . .
C246 C 0.1547(9) 0.0146(6) 0.1355(5) 0.286(7) Uani 1 1 d D . . . .
H24D H 0.151275 0.035792 0.115048 0.344 Uiso 1 1 calc R U . . .
H24E H 0.146166 0.036347 0.159639 0.344 Uiso 1 1 calc R U . . .
C247 C 0.6836(6) 0.5241(5) 0.3074(4) 0.259(5) Uani 1 1 d . . . . .
H24J H 0.644026 0.514505 0.292737 0.310 Uiso 1 1 calc R U . . .
H24K H 0.684322 0.548697 0.333064 0.310 Uiso 1 1 calc R U . . .
C249 C 0.9534(7) 0.6792(6) 0.2812(4) 0.257(5) Uani 1 1 d D . . . .
C251 C 0.9729(7) 0.6943(7) 0.3622(4) 0.269(5) Uani 1 1 d D . . . .
H251 H 0.980203 0.695444 0.388535 0.322 Uiso 1 1 calc R U . . .
C252 C 0.1171(6) 0.2520(5) 0.4277(3) 0.263(5) Uani 1 1 d . . . . .
H25A H 0.134685 0.252898 0.452890 0.394 Uiso 1 1 calc R U . . .
H25B H 0.128260 0.224642 0.408101 0.394 Uiso 1 1 calc R U . . .
H25C H 0.072564 0.236977 0.426970 0.394 Uiso 1 1 calc R U . . .
C253 C 0.7361(7) 0.5614(6) 0.2869(4) 0.258(5) Uani 1 1 d D . . . .
C254 C 1.0197(7) 0.7216(7) 0.3404(4) 0.271(5) Uani 1 1 d D . . . .
H254 H 1.058357 0.747604 0.353918 0.326 Uiso 1 1 calc R U . . .
C255 C 0.1193(8) -0.1139(5) 0.0192(4) 0.260(5) Uani 1 1 d . . . . .
H255 H 0.098489 -0.091836 0.036515 0.311 Uiso 1 1 calc R U . . .
C257 C 0.9445(7) 0.0271(5) 0.4084(9) 0.60(2) Uani 1 1 d . . . . .
H25D H 0.969188 0.012118 0.422908 0.904 Uiso 1 1 calc R U . . .
H25E H 0.952856 0.021515 0.381696 0.904 Uiso 1 1 calc R U . . .
H25F H 0.901130 0.004010 0.409918 0.904 Uiso 1 1 calc R U . . .
C258 C 0.1872(7) -0.0993(5) 0.2480(4) 0.287(6) Uani 1 1 d . . . . .
H25G H 0.162949 -0.111393 0.223113 0.431 Uiso 1 1 calc R U . . .
H25H H 0.175825 -0.069335 0.265250 0.431 Uiso 1 1 calc R U . . .
H25I H 0.179334 -0.135569 0.258724 0.431 Uiso 1 1 calc R U . . .
C0AA C 0.4399(7) 0.0746(4) 0.14505(18) 0.171(3) Uani 1 1 d . . . . .
C7BA C 0.5490(7) 0.2360(4) 0.0339(4) 0.179(4) Uani 1 1 d . . . . .
C4GA C 0.4258(7) 0.1281(4) 0.15243(18) 0.180(4) Uani 1 1 d . . . . .
C5GA C 0.3033(9) 0.1763(5) 0.1583(2) 0.203(5) Uani 1 1 d . . . . .
C6GA C 0.2895(9) 0.2352(6) 0.1639(3) 0.212(5) Uani 1 1 d . . . . .
C9FA C 0.7137(8) 0.0872(6) 0.1393(3) 0.231(6) Uani 1 1 d . . . . .
H9FA H 0.697491 0.044467 0.138649 0.277 Uiso 1 1 calc R U . . .
C0GA C 0.8621(10) 0.2094(8) 0.1351(3) 0.235(6) Uani 1 1 d . . . . .
C0FA C 0.8879(8) 0.6407(6) 0.2222(4) 0.306(7) Uani 1 1 d D . . . .
H0FA H 0.883115 0.634868 0.195228 0.367 Uiso 1 1 calc R U . . .
C1GA C 0.9617(7) 0.2135(7) 0.1310(5) 0.361(8) Uani 1 1 d D . . . .
H1GA H 0.977520 0.248667 0.153255 0.433 Uiso 1 1 calc R U . . .
H1GB H 0.966679 0.229338 0.107386 0.433 Uiso 1 1 calc R U . . .
C2FA C 0.7234(9) 0.5515(7) 0.2471(4) 0.312(7) Uani 1 1 d D . . . .
H2FA H 0.683437 0.527545 0.234670 0.374 Uiso 1 1 calc R U . . .
C28 C 0.9459(8) 0.6753(8) 0.2429(4) 0.304(6) Uani 1 1 d D . . . .
H28A H 0.979477 0.695733 0.230172 0.364 Uiso 1 1 calc R U . . .
C8FA C 0.3233(7) -0.2116(6) 0.3071(7) 0.404(12) Uani 1 1 d . . . . .
H8FA H 0.316429 -0.227545 0.330373 0.607 Uiso 1 1 calc R U . . .
H8FB H 0.319808 -0.244919 0.285413 0.607 Uiso 1 1 calc R U . . .
H8FC H 0.292826 -0.194669 0.302427 0.607 Uiso 1 1 calc R U . . .
C7FA C 0.0948(6) -0.1807(5) 0.0224(7) 0.433(14) Uani 1 1 d . . . . .
H7FA H 0.056193 -0.203402 0.006018 0.649 Uiso 1 1 calc R U . . .
H7FB H 0.088048 -0.183014 0.048941 0.649 Uiso 1 1 calc R U . . .
H7FC H 0.124465 -0.198822 0.014298 0.649 Uiso 1 1 calc R U . . .
C1FA C 1.0147(7) 0.7141(7) 0.3013(4) 0.307(6) Uani 1 1 d D . . . .
H1FA H 1.049039 0.730735 0.288067 0.369 Uiso 1 1 calc R U . . .
C7GA C 0.7737(8) 0.5793(6) 0.2256(5) 0.284(6) Uani 1 1 d D . . . .
H7GA H 0.764567 0.573872 0.198911 0.340 Uiso 1 1 calc R U . . .
C1HA C 0.8668(7) 0.7241(5) 0.1235(6) 0.361(7) Uani 1 1 d D . . . .
H1HA H 0.847700 0.726840 0.099439 0.433 Uiso 1 1 calc R U . . .
H1HB H 0.843901 0.733440 0.144789 0.433 Uiso 1 1 calc R U . . .
C6DA C 0.1086(9) -0.0543(10) 0.1250(6) 0.390(12) Uani 1 1 d D . . . .
H6DA H 0.119948 -0.076073 0.101615 0.468 Uiso 1 1 calc R U . . .
C4FA C 0.1131(8) -0.0829(8) 0.1564(6) 0.380(12) Uani 1 1 d D . . . .
H4FA H 0.109006 -0.125183 0.146293 0.570 Uiso 1 1 calc R U . . .
H4FB H 0.080554 -0.082887 0.172599 0.570 Uiso 1 1 calc R U . . .
H4FC H 0.152859 -0.059775 0.171542 0.570 Uiso 1 1 calc R U . . .
C0HA C 0.9899(10) 0.1375(8) 0.4682(7) 0.508(17) Uani 1 1 d D . . . .
H0HA H 0.958634 0.127837 0.485838 0.762 Uiso 1 1 calc R U . . .
H0HB H 1.004596 0.181339 0.468152 0.762 Uiso 1 1 calc R U . . .
H0HC H 1.024049 0.127676 0.476451 0.762 Uiso 1 1 calc R U . . .
C2HA C 0.9746(11) 0.7660(12) 0.1682(9) 0.547(14) Uani 1 1 d . . . . .
H2HA H 0.956435 0.726663 0.175808 0.821 Uiso 1 1 calc R U . . .
H2HB H 0.976278 0.799297 0.189380 0.821 Uiso 1 1 calc R U . . .
H2HC H 1.015959 0.772262 0.161643 0.821 Uiso 1 1 calc R U . . .
C2AA C 0.6982(8) 0.1818(6) 0.1393(2) 0.186(4) Uani 1 1 d . . . . .
C15 C 0.9969(9) 0.1683(11) 0.1314(11) 0.563(18) Uani 1 1 d D . . . .
H15O H 1.003815 0.179565 0.159891 0.676 Uiso 1 1 calc R U . . .
C17 C 1.0700(10) 0.2091(14) 0.1283(16) 0.77(4) Uani 1 1 d D . . . .
H17G H 1.092255 0.181731 0.124160 1.160 Uiso 1 1 calc R U . . .
H17H H 1.087612 0.240031 0.152025 1.160 Uiso 1 1 calc R U . . .
H17I H 1.073148 0.229390 0.106866 1.160 Uiso 1 1 calc R U . . .
C13 C 0.0414(9) -0.0569(8) 0.1165(6) 0.393(10) Uani 1 1 d D . . . .
H13J H 0.018929 -0.064832 0.138592 0.589 Uiso 1 1 calc R U . . .
H13K H 0.020265 -0.089777 0.094107 0.589 Uiso 1 1 calc R U . . .
H13L H 0.043801 -0.017543 0.111403 0.589 Uiso 1 1 calc R U . . .
C1 C 0.9326(9) 0.7657(8) 0.1308(8) 0.413(8) Uani 1 1 d D . . . .
H1 H 0.935620 0.808602 0.132227 0.496 Uiso 1 1 calc R U . . .
C6 C 0.9677(12) 0.7480(11) 0.0959(8) 0.495(10) Uani 1 1 d D . . . .
H6A H 0.940358 0.733616 0.072153 0.743 Uiso 1 1 calc R U . . .
H6B H 0.980669 0.715305 0.100141 0.743 Uiso 1 1 calc R U . . .
H6C H 1.003621 0.784089 0.094082 0.743 Uiso 1 1 calc R U . . .
C29 C 0.9560(9) 0.1014(10) 0.1321(12) 0.64(3) Uani 1 1 d D . . . .
H29A H 0.981522 0.077832 0.133543 0.954 Uiso 1 1 calc R U . . .
H29B H 0.927368 0.082952 0.108835 0.954 Uiso 1 1 calc R U . . .
H29C H 0.933124 0.101062 0.154442 0.954 Uiso 1 1 calc R U . . .

loop_
_atom_site_aniso_label
_atom_site_aniso_U_11
_atom_site_aniso_U_22
_atom_site_aniso_U_33
_atom_site_aniso_U_23
_atom_site_aniso_U_13
_atom_site_aniso_U_12
F1 0.153(2) 0.1294(17) 0.1193(17) 0.0447(14) 0.0241(15) 0.0982(17)
F2 0.1390(19) 0.1037(15) 0.1280(18) 0.0276(13) 0.0166(14) 0.0721(15)
F3 0.138(2) 0.1120(18) 0.131(2) 0.0338(14) 0.0205(16) 0.0680(18)
O1AA 0.267(6) 0.138(4) 0.162(4) 0.059(3) 0.005(5) 0.101(5)
F2AA 0.215(3) 0.158(3) 0.116(2) 0.0330(17) 0.0052(19) 0.113(2)
F5AA 0.175(3) 0.165(2) 0.117(2) 0.0488(17) 0.0258(19) 0.109(2)
O7 0.142(3) 0.113(2) 0.123(2) 0.0289(17) 0.007(2) 0.076(2)
N8 0.358(11) 0.152(6) 0.109(4) 0.024(3) -0.018(5) 0.144(7)
F9 0.236(4) 0.124(2) 0.125(2) 0.0324(18) -0.015(2) 0.078(3)
F10 0.290(4) 0.132(2) 0.121(2) 0.0125(17) -0.036(2) 0.112(3)
O11 0.143(3) 0.127(2) 0.122(3) 0.022(2) 0.015(2) 0.081(2)
O12 0.170(3) 0.186(3) 0.113(2) 0.049(2) 0.025(2) 0.128(3)
F13 0.334(5) 0.120(2) 0.119(2) 0.0268(18) -0.014(3) 0.110(3)
O14 0.236(4) 0.157(3) 0.140(3) 0.039(2) 0.035(3) 0.153(3)
F15 0.267(4) 0.126(2) 0.125(2) 0.0271(16) 0.009(2) 0.107(3)
O2AA 0.184(3) 0.099(2) 0.154(3) 0.0244(18) 0.006(2) 0.082(2)
Cl17 0.414(5) 0.243(3) 0.264(3) 0.071(2) -0.001(3) 0.164(3)
O18 0.127(3) 0.114(3) 0.162(3) 0.037(2) 0.007(2) 0.055(2)
Cl3A 0.305(3) 0.238(3) 0.314(4) 0.095(3) 0.038(3) 0.088(2)
C20 0.367(15) 0.152(9) 0.097(4) 0.021(4) -0.021(6) 0.143(11)
N21 0.168(4) 0.098(3) 0.110(3) 0.018(2) 0.009(3) 0.082(3)
F22 0.253(5) 0.150(3) 0.122(2) 0.028(2) 0.001(2) 0.087(3)
C23 0.094(3) 0.080(2) 0.087(3) 0.0214(18) 0.009(2) 0.046(2)
O24 0.282(5) 0.117(3) 0.115(3) 0.039(2) -0.019(3) 0.079(3)
O25 0.192(3) 0.158(3) 0.143(3) 0.025(2) 0.001(2) 0.124(3)
C26 0.105(3) 0.082(3) 0.103(3) 0.016(2) 0.018(3) 0.058(3)
O27 0.356(11) 0.202(6) 0.193(6) 0.036(4) -0.029(6) 0.147(8)
N28 0.121(3) 0.108(3) 0.118(3) 0.024(2) 0.015(2) 0.060(3)
N29 0.330(10) 0.133(5) 0.092(3) 0.019(2) -0.030(4) 0.122(6)
O30 0.164(3) 0.119(3) 0.280(5) -0.001(3) 0.002(3) 0.090(3)
O31 0.246(5) 0.200(4) 0.106(3) 0.030(3) 0.026(3) 0.159(4)
N32 0.152(4) 0.119(3) 0.147(3) 0.033(2) 0.018(3) 0.088(3)
C33 0.386(19) 0.206(13) 0.148(7) -0.012(7) -0.076(11) 0.170(14)
O34 0.138(3) 0.112(2) 0.217(4) 0.017(2) 0.024(3) 0.068(2)
Cl35 0.273(3) 0.341(4) 0.433(6) 0.158(4) 0.026(3) 0.167(3)
O7AA 0.290(6) 0.145(3) 0.124(3) 0.043(2) 0.024(3) 0.134(4)
N37 0.140(4) 0.172(5) 0.102(3) 0.044(3) 0.022(2) 0.108(4)
O5AA 0.245(5) 0.183(4) 0.124(3) 0.035(2) 0.014(3) 0.142(4)
O4AA 0.377(7) 0.149(3) 0.114(3) 0.015(2) -0.032(3) 0.155(4)
N40 0.155(4) 0.120(3) 0.102(3) 0.036(2) 0.026(2) 0.089(3)
N41 0.137(4) 0.098(3) 0.106(3) 0.0322(19) 0.003(2) 0.055(3)
N42 0.154(4) 0.085(2) 0.105(3) 0.0224(18) 0.006(2) 0.051(3)
N1AA 0.140(4) 0.137(4) 0.102(3) 0.041(2) 0.020(2) 0.089(3)
O3AA 0.243(6) 0.171(4) 0.133(3) 0.032(3) -0.003(4) 0.110(5)
O45 0.269(6) 0.130(4) 0.139(3) 0.030(2) -0.006(3) 0.094(4)
O46 0.209(5) 0.173(4) 0.147(3) 0.051(3) 0.013(3) 0.107(4)
N47 0.152(4) 0.144(4) 0.104(3) 0.045(2) 0.017(3) 0.083(4)
O48 0.145(3) 0.131(3) 0.253(5) 0.007(3) 0.002(3) 0.078(3)
N49 0.137(4) 0.132(3) 0.108(3) 0.043(2) 0.010(2) 0.063(3)
O50 0.340(7) 0.120(3) 0.129(3) 0.015(3) -0.016(3) 0.098(4)
C51 0.358(16) 0.129(8) 0.122(5) -0.003(5) -0.067(8) 0.116(11)
N52 0.130(4) 0.121(3) 0.159(4) 0.016(3) 0.023(3) 0.076(3)
O53 0.291(5) 0.163(4) 0.117(3) 0.025(2) 0.000(3) 0.142(4)
N54 0.156(4) 0.167(4) 0.102(3) 0.050(3) 0.024(2) 0.096(4)
O55 0.144(3) 0.135(3) 0.183(4) 0.058(3) 0.009(3) 0.049(3)
N56 0.237(5) 0.150(3) 0.099(3) 0.026(3) 0.022(3) 0.125(4)
O57 0.157(4) 0.181(4) 0.192(4) 0.053(3) 0.009(3) 0.086(3)
N58 0.158(4) 0.117(3) 0.121(4) 0.020(2) 0.018(3) 0.075(3)
N59 0.335(11) 0.122(6) 0.102(3) 0.010(3) -0.052(5) 0.105(6)
O60 0.232(5) 0.171(4) 0.192(4) 0.046(3) 0.038(4) 0.120(4)
N61 0.230(6) 0.144(4) 0.100(3) 0.036(3) 0.008(4) 0.113(5)
N62 0.235(6) 0.154(4) 0.103(3) 0.013(3) -0.023(4) 0.125(5)
C63 0.132(5) 0.150(5) 0.094(3) 0.046(3) 0.025(3) 0.098(4)
O64 0.283(6) 0.131(3) 0.151(4) 0.043(3) 0.002(4) 0.095(4)
N65 0.367(8) 0.160(4) 0.096(3) 0.040(3) 0.038(4) 0.170(5)
N66 0.187(5) 0.158(5) 0.104(3) 0.034(3) 0.016(3) 0.095(5)
C67 0.133(4) 0.114(4) 0.113(3) 0.023(3) 0.015(3) 0.074(4)
O0AA 0.177(4) 0.136(3) 0.216(4) 0.022(3) 0.027(3) 0.093(3)
O2 0.273(5) 0.200(4) 0.130(3) 0.024(3) -0.008(3) 0.154(4)
C3 0.132(4) 0.088(3) 0.120(4) 0.014(2) 0.014(3) 0.060(3)
O4 0.408(9) 0.179(4) 0.173(4) 0.014(3) 0.076(5) 0.173(5)
O5 0.370(8) 0.177(4) 0.134(4) 0.065(3) 0.047(4) 0.157(5)
O6AA 0.290(6) 0.131(3) 0.157(4) 0.033(2) -0.002(3) 0.109(3)
C7 0.135(4) 0.095(3) 0.115(3) 0.017(2) 0.020(3) 0.064(3)
N9 0.261(6) 0.129(4) 0.130(4) 0.029(3) -0.012(3) 0.099(4)
C10 0.180(6) 0.123(4) 0.108(4) 0.041(3) 0.024(4) 0.094(4)
N11 0.261(8) 0.111(4) 0.105(3) 0.030(3) 0.007(4) 0.061(5)
N12 0.253(8) 0.117(4) 0.083(3) 0.024(2) -0.019(4) 0.068(5)
C1AA 0.135(4) 0.128(4) 0.092(3) 0.035(3) 0.023(3) 0.069(4)
N14 0.198(5) 0.141(4) 0.124(3) 0.046(3) 0.017(3) 0.102(4)
C3HA 0.136(5) 0.134(4) 0.100(3) 0.038(3) 0.020(3) 0.088(4)
O16 0.390(8) 0.152(4) 0.193(5) 0.066(3) 0.064(5) 0.157(5)
N17 0.269(7) 0.130(4) 0.101(3) 0.024(3) -0.009(4) 0.102(5)
C18 0.138(4) 0.117(4) 0.142(4) 0.018(3) 0.012(3) 0.077(3)
O19 0.264(6) 0.166(4) 0.154(4) 0.026(3) -0.029(3) 0.110(4)
C9EA 0.165(5) 0.165(5) 0.108(4) 0.033(3) 0.021(3) 0.123(5)
N3AA 0.340(10) 0.187(6) 0.106(4) 0.028(4) 0.005(5) 0.164(7)
N22 0.224(5) 0.144(4) 0.114(3) 0.040(3) 0.028(3) 0.110(4)
C4AA 0.164(5) 0.138(5) 0.098(3) 0.029(3) 0.024(3) 0.108(5)
C24 0.139(5) 0.098(4) 0.140(4) 0.011(3) 0.003(3) 0.062(4)
C25 0.281(7) 0.142(4) 0.093(4) 0.036(3) 0.028(4) 0.132(5)
N5AA 0.212(6) 0.176(5) 0.107(3) 0.028(3) 0.004(4) 0.126(5)
C27 0.155(5) 0.108(4) 0.092(3) 0.024(2) 0.009(3) 0.070(4)
C6AA 0.302(8) 0.159(5) 0.110(4) 0.039(4) 0.036(4) 0.156(6)
N0AA 0.266(8) 0.121(4) 0.095(3) 0.022(3) -0.014(4) 0.103(5)
N30 0.260(7) 0.118(4) 0.097(3) 0.031(2) -0.022(3) 0.074(4)
C31 0.117(4) 0.120(4) 0.106(3) 0.029(2) 0.006(3) 0.063(4)
C7AA 0.135(4) 0.106(4) 0.129(4) 0.031(3) 0.013(3) 0.064(4)
C8EA 0.200(6) 0.155(5) 0.097(4) 0.030(3) 0.008(3) 0.111(4)
C34 0.182(7) 0.116(5) 0.63(2) -0.009(7) 0.017(9) 0.110(5)
N35 0.233(7) 0.150(6) 0.111(4) 0.032(3) -0.005(4) 0.075(5)
O36 0.250(7) 0.233(7) 0.134(4) 0.013(4) -0.033(5) 0.088(5)
C8AA 0.153(5) 0.127(4) 0.095(3) 0.032(3) 0.017(3) 0.082(4)
O38 0.212(5) 0.199(4) 0.209(5) 0.044(3) -0.028(4) 0.121(4)
O39 0.286(6) 0.130(3) 0.163(4) 0.038(3) 0.013(4) 0.072(4)
C9AA 0.142(5) 0.114(4) 0.113(4) 0.015(3) 0.005(3) 0.054(4)
N0BA 0.260(7) 0.126(5) 0.097(3) 0.027(3) 0.007(4) 0.096(5)
N1BA 0.209(6) 0.210(6) 0.112(4) 0.012(5) -0.015(5) 0.103(6)
C2BA 0.139(5) 0.111(4) 0.105(3) 0.033(3) 0.010(3) 0.055(4)
O44 0.392(10) 0.310(8) 0.231(7) -0.011(6) -0.087(7) 0.256(9)
N45 0.304(8) 0.131(5) 0.112(4) 0.023(3) -0.020(4) 0.117(6)
C46 0.167(5) 0.137(5) 0.113(4) 0.034(3) 0.024(3) 0.104(5)
C3BA 0.121(4) 0.112(4) 0.118(4) 0.018(3) 0.014(3) 0.062(4)
C48 0.143(5) 0.109(4) 0.129(4) 0.037(3) 0.012(3) 0.069(4)
C4BA 0.151(5) 0.109(4) 0.133(4) 0.042(3) 0.010(4) 0.053(4)
C50 0.183(6) 0.154(5) 0.094(3) 0.042(3) 0.025(4) 0.101(5)
C3EA 0.147(5) 0.089(3) 0.107(3) 0.034(2) 0.009(3) 0.052(4)
C5BA 0.117(4) 0.107(4) 0.134(4) 0.033(3) 0.007(3) 0.052(4)
C53 0.239(8) 0.142(5) 0.099(4) 0.022(3) -0.012(5) 0.113(7)
C6BA 0.306(9) 0.132(4) 0.125(5) 0.023(3) -0.003(5) 0.097(5)
N55 0.233(7) 0.133(5) 0.113(4) 0.021(3) -0.027(4) 0.075(6)
C56 0.197(6) 0.121(4) 0.124(4) 0.031(3) 0.036(4) 0.097(4)
C57 0.235(6) 0.139(4) 0.116(4) 0.019(4) 0.013(4) 0.124(5)
C58 0.154(5) 0.147(5) 0.120(4) 0.028(4) 0.024(4) 0.090(4)
N7BA 0.271(7) 0.173(5) 0.123(4) 0.017(4) 0.040(4) 0.153(5)
C60 0.164(5) 0.125(4) 0.123(4) 0.035(3) 0.035(3) 0.081(4)
N8BA 0.268(9) 0.198(9) 0.092(3) 0.011(4) -0.028(5) 0.111(7)
O9BA 0.252(6) 0.160(4) 0.163(4) 0.039(3) -0.026(4) 0.093(4)
C5DA 0.159(5) 0.119(4) 0.170(5) 0.009(3) 0.007(4) 0.094(5)
C64 0.166(6) 0.114(4) 0.103(3) 0.034(3) 0.003(3) 0.070(4)
C0CA 0.157(5) 0.129(4) 0.112(4) 0.028(3) 0.042(3) 0.094(4)
N67 0.233(7) 0.159(5) 0.123(4) 0.019(3) -0.012(4) 0.112(5)
O69 0.257(6) 0.137(4) 0.202(5) 0.024(3) -0.033(4) 0.077(4)
C70 0.156(5) 0.114(4) 0.118(4) 0.024(3) 0.008(3) 0.086(4)
C71 0.117(4) 0.109(4) 0.124(4) 0.028(3) 0.011(3) 0.043(4)
C72 0.161(6) 0.121(4) 0.148(5) 0.010(3) 0.014(4) 0.090(4)
C73 0.295(11) 0.168(7) 0.079(4) 0.042(4) 0.029(5) 0.132(8)
C74 0.289(10) 0.123(5) 0.089(4) 0.024(3) -0.006(5) 0.099(6)
C75 0.331(12) 0.196(8) 0.084(4) 0.035(4) 0.016(6) 0.176(9)
N76 0.278(8) 0.136(4) 0.112(4) 0.036(3) 0.011(5) 0.100(6)
C77 0.260(9) 0.133(5) 0.087(4) 0.026(3) -0.024(4) 0.080(6)
C78 0.195(7) 0.148(6) 0.105(4) 0.026(3) 0.016(4) 0.102(6)
C79 0.239(7) 0.137(5) 0.130(5) 0.046(4) 0.030(4) 0.112(5)
C80 0.186(5) 0.135(4) 0.144(5) 0.061(3) 0.040(4) 0.093(4)
C81 0.147(5) 0.098(3) 0.112(4) 0.018(3) 0.014(5) 0.077(4)
N82 0.235(7) 0.173(6) 0.130(5) 0.025(4) -0.001(4) 0.106(5)
C83 0.158(5) 0.122(4) 0.122(4) 0.040(3) 0.028(3) 0.091(4)
C84 0.156(4) 0.138(4) 0.131(4) 0.022(3) 0.028(4) 0.094(4)
N1 0.244(6) 0.134(4) 0.105(3) 0.023(3) -0.017(3) 0.076(5)
C2 0.186(7) 0.148(6) 0.104(4) 0.031(3) 0.007(4) 0.093(6)
C0EA 0.141(5) 0.156(5) 0.103(3) 0.041(3) 0.014(3) 0.086(5)
C4 0.135(5) 0.162(6) 0.116(4) 0.041(4) 0.010(3) 0.080(5)
C5 0.150(5) 0.128(5) 0.158(5) 0.003(3) 0.010(4) 0.086(5)
O6 0.309(7) 0.149(4) 0.206(5) 0.057(3) -0.034(4) 0.089(4)
C2CA 0.165(5) 0.158(5) 0.145(5) 0.025(4) -0.002(4) 0.087(4)
C8 0.268(10) 0.124(6) 0.085(3) 0.026(3) 0.004(4) 0.102(7)
C9 0.192(6) 0.191(6) 0.110(5) 0.024(5) -0.003(5) 0.106(5)
C3GA 0.362(14) 0.126(7) 0.083(4) 0.017(3) -0.029(5) 0.120(8)
C11 0.137(5) 0.121(4) 0.145(4) 0.035(3) 0.021(3) 0.055(4)
C12 0.150(5) 0.108(4) 0.167(5) 0.040(3) 0.004(4) 0.062(4)
N13 0.271(9) 0.160(6) 0.131(4) 0.021(3) -0.031(4) 0.094(6)
C14 0.149(5) 0.116(4) 0.165(5) 0.039(3) 0.009(4) 0.069(4)
N15 0.223(7) 0.180(5) 0.152(4) 0.040(4) -0.011(4) 0.131(6)
C16 0.220(8) 0.154(6) 0.100(4) 0.035(4) 0.011(4) 0.107(7)
O17 0.290(7) 0.231(6) 0.186(5) 0.037(4) 0.029(5) 0.150(5)
C8CA 0.328(15) 0.193(12) 0.120(5) 0.003(5) -0.062(8) 0.144(12)
C19 0.240(9) 0.137(7) 0.089(4) 0.031(3) 0.004(4) 0.093(7)
C6CA 0.161(6) 0.163(5) 0.092(3) 0.047(3) 0.035(3) 0.100(5)
C21 0.210(6) 0.155(5) 0.098(3) 0.041(3) 0.030(4) 0.098(5)
C22 0.190(6) 0.164(6) 0.108(4) 0.030(4) 0.029(4) 0.133(5)
C3AA 0.143(4) 0.110(4) 0.142(4) 0.049(3) 0.019(3) 0.042(4)
C1DA 0.257(10) 0.161(9) 0.083(4) 0.027(4) 0.008(5) 0.105(9)
C7CA 0.384(12) 0.178(7) 0.151(6) 0.043(5) 0.028(6) 0.203(8)
C5AA 0.199(7) 0.177(6) 0.117(4) 0.052(4) 0.016(4) 0.118(6)
O6DA 0.330(11) 0.161(6) 0.203(6) 0.034(4) -0.023(6) 0.091(7)
O28 0.243(6) 0.200(5) 0.147(4) 0.014(4) 0.002(4) 0.100(4)
C7EA 0.224(9) 0.138(7) 0.095(4) 0.023(3) -0.025(4) 0.067(7)
C30 0.203(7) 0.146(5) 0.103(4) 0.033(3) 0.024(4) 0.099(5)
C0BA 0.190(6) 0.123(4) 0.115(4) 0.035(3) 0.029(4) 0.079(5)
C32 0.209(7) 0.140(5) 0.089(3) 0.038(3) 0.026(4) 0.098(5)
C9CA 0.170(7) 0.177(6) 0.107(4) 0.055(4) 0.026(4) 0.112(6)
C9GA 0.276(10) 0.121(5) 0.100(4) 0.034(3) 0.006(5) 0.085(7)
C35 0.235(8) 0.162(8) 0.099(4) 0.028(4) -0.007(5) 0.110(7)
C36 0.142(5) 0.173(6) 0.103(3) 0.040(3) 0.016(3) 0.105(5)
C37 0.237(7) 0.126(4) 0.108(4) 0.029(3) -0.015(4) 0.094(6)
C38 0.280(9) 0.123(5) 0.093(4) 0.030(3) 0.016(4) 0.077(5)
C39 0.243(10) 0.148(8) 0.088(4) 0.027(3) 0.011(5) 0.089(8)
C40 0.319(9) 0.156(5) 0.125(4) 0.028(4) -0.001(5) 0.156(7)
C41 0.139(5) 0.173(6) 0.123(4) 0.044(4) 0.007(4) 0.081(5)
C42 0.241(7) 0.135(4) 0.130(5) 0.032(4) 0.024(4) 0.118(5)
N43 0.292(7) 0.155(5) 0.143(5) 0.056(4) 0.034(4) 0.136(5)
N44 0.257(7) 0.188(5) 0.137(5) 0.038(4) 0.004(5) 0.107(5)
C45 0.323(10) 0.181(7) 0.100(4) 0.024(4) 0.006(5) 0.150(7)
C0DA 0.263(10) 0.140(6) 0.110(4) 0.028(4) -0.035(5) 0.101(7)
C47 0.267(8) 0.133(5) 0.124(5) 0.045(4) 0.005(5) 0.100(6)
C1BA 0.257(9) 0.136(6) 0.088(3) 0.019(3) -0.015(5) 0.113(7)
C49 0.134(5) 0.152(5) 0.109(4) 0.044(3) 0.012(3) 0.070(5)
C2DA 0.235(8) 0.161(6) 0.142(5) 0.055(4) 0.048(4) 0.119(6)
C6EA 0.350(15) 0.151(9) 0.101(4) 0.021(4) -0.021(7) 0.139(10)
C52 0.201(7) 0.173(7) 0.108(6) 0.030(5) 0.005(5) 0.109(6)
C8GA 0.261(8) 0.163(6) 0.107(4) 0.039(4) 0.008(4) 0.115(7)
C54 0.180(6) 0.103(3) 0.135(4) 0.044(3) 0.017(4) 0.062(5)
C55 0.231(8) 0.130(6) 0.100(4) 0.024(3) -0.020(4) 0.091(6)
C3DA 0.219(8) 0.155(6) 0.112(4) 0.029(4) 0.000(4) 0.111(6)
C4DA 0.199(7) 0.168(7) 0.095(4) 0.032(4) 0.014(4) 0.115(6)
C3FA 0.287(8) 0.137(5) 0.146(5) 0.039(4) 0.036(5) 0.147(6)
C59 0.144(5) 0.171(6) 0.113(4) 0.051(4) 0.011(3) 0.081(5)
O7BA 0.238(7) 0.372(10) 0.119(4) 0.053(5) -0.028(4) 0.054(6)
C61 0.145(5) 0.130(5) 0.201(6) 0.004(4) -0.007(4) 0.077(4)
C62 0.257(9) 0.128(5) 0.111(4) 0.025(3) -0.010(5) 0.099(7)
C8BA 0.222(7) 0.202(6) 0.190(7) 0.103(5) 0.023(5) 0.135(6)
C9BA 0.258(10) 0.141(6) 0.117(4) 0.032(4) -0.018(5) 0.090(7)
C65 0.165(6) 0.145(5) 0.100(3) 0.031(3) 0.013(3) 0.089(5)
C66 0.319(10) 0.142(6) 0.139(6) 0.029(4) 0.005(5) 0.119(6)
C1CA 0.192(6) 0.153(5) 0.119(4) 0.029(3) 0.000(4) 0.103(5)
C68 0.230(8) 0.146(6) 0.091(4) 0.026(3) -0.008(5) 0.102(7)
C69 0.216(8) 0.161(6) 0.103(4) 0.042(4) 0.021(4) 0.117(6)
C3CA 0.179(7) 0.186(7) 0.114(4) 0.024(4) -0.004(4) 0.099(6)
C4CA 0.249(10) 0.143(7) 0.099(4) 0.042(4) -0.009(5) 0.093(7)
C5CA 0.325(12) 0.158(7) 0.096(4) 0.024(4) 0.014(6) 0.147(7)
C1EA 0.217(8) 0.157(7) 0.088(4) 0.016(3) -0.022(4) 0.100(7)
C5EA 0.283(11) 0.142(7) 0.092(4) 0.042(4) 0.025(5) 0.092(8)
C2EA 0.195(7) 0.150(6) 0.119(4) 0.052(4) 0.025(4) 0.096(6)
C76 0.166(6) 0.113(4) 0.156(5) 0.036(3) 0.025(4) 0.083(5)
C4EA 0.215(9) 0.184(8) 0.097(4) 0.009(4) -0.008(5) 0.093(8)
C7DA 0.196(6) 0.141(5) 0.139(5) 0.021(4) 0.008(4) 0.102(4)
C8DA 0.139(5) 0.220(7) 0.158(6) 0.055(5) 0.007(4) 0.099(5)
C6FA 0.165(7) 0.180(7) 0.141(8) 0.027(6) -0.002(6) 0.080(6)
C5FA 0.182(7) 0.151(6) 0.091(3) 0.019(3) -0.001(4) 0.104(6)
C82 0.309(11) 0.146(6) 0.107(4) 0.020(4) 0.001(6) 0.147(8)
C9DA 0.125(5) 0.126(5) 0.201(6) 0.007(4) 0.013(4) 0.071(4)
N4FA 0.203(6) 0.161(5) 0.209(7) 0.048(5) 0.000(5) 0.093(5)
C85 0.200(8) 0.150(6) 0.103(4) 0.030(4) -0.001(4) 0.085(6)
C86 0.245(9) 0.160(7) 0.111(4) 0.040(4) 0.016(5) 0.107(7)
C87 0.152(6) 0.137(5) 0.115(4) 0.053(3) 0.011(4) 0.063(5)
C88 0.285(9) 0.170(5) 0.152(5) 0.088(5) 0.023(5) 0.095(6)
C89 0.204(8) 0.170(7) 0.123(5) 0.033(4) 0.007(5) 0.110(6)
C90 0.241(9) 0.150(7) 0.099(4) 0.035(4) 0.011(5) 0.109(7)
C91 0.237(7) 0.137(5) 0.124(4) 0.034(3) 0.008(4) 0.094(6)
C92 0.277(10) 0.145(7) 0.085(4) 0.017(3) -0.005(5) 0.124(8)
C93 0.328(13) 0.137(6) 0.105(5) 0.015(3) -0.013(6) 0.107(8)
C94 0.312(12) 0.189(8) 0.073(4) 0.033(4) 0.014(5) 0.155(9)
C95 0.231(8) 0.128(6) 0.089(4) 0.025(3) -0.019(4) 0.087(6)
C96 0.131(5) 0.136(5) 0.166(6) 0.025(4) 0.028(4) 0.042(4)
C97 0.168(7) 0.178(7) 0.112(4) 0.039(4) 0.011(4) 0.087(6)
C98 0.281(10) 0.121(6) 0.100(4) 0.035(3) 0.003(5) 0.081(7)
C99 0.217(8) 0.140(6) 0.098(4) 0.037(4) -0.019(4) 0.074(6)
C100 0.210(8) 0.168(7) 0.099(4) 0.045(4) 0.021(5) 0.107(6)
C101 0.132(6) 0.192(7) 0.135(5) 0.053(4) 0.010(4) 0.083(6)
C102 0.154(6) 0.169(5) 0.125(4) 0.059(4) 0.020(4) 0.074(5)
C103 0.166(6) 0.182(6) 0.143(5) 0.060(4) 0.001(4) 0.075(6)
C104 0.202(9) 0.215(9) 0.114(5) 0.010(5) -0.017(5) 0.119(8)
C105 0.255(10) 0.289(13) 0.133(6) 0.015(7) -0.026(6) 0.173(11)
O106 0.227(7) 0.377(12) 0.190(6) 0.115(7) -0.011(5) 0.007(7)
C107 0.256(9) 0.120(5) 0.088(4) 0.014(3) -0.019(4) 0.079(6)
N108 0.189(7) 0.203(7) 0.153(7) 0.033(7) 0.020(7) 0.112(6)
C109 0.226(7) 0.186(7) 0.191(7) 0.046(5) 0.019(5) 0.128(6)
C110 0.284(10) 0.119(5) 0.091(4) 0.027(3) -0.003(5) 0.089(7)
C111 0.225(9) 0.133(6) 0.150(5) 0.020(4) -0.027(5) 0.077(6)
C112 0.249(10) 0.163(7) 0.093(4) 0.028(4) -0.015(5) 0.105(7)
O113 0.298(8) 0.193(5) 0.277(8) 0.093(5) -0.019(6) 0.049(5)
C114 0.262(8) 0.174(6) 0.157(5) 0.014(4) -0.008(5) 0.136(6)
C115 0.246(10) 0.185(8) 0.100(4) 0.025(4) -0.005(5) 0.125(8)
C116 0.236(9) 0.183(8) 0.107(4) 0.034(4) 0.004(5) 0.119(8)
C117 0.256(10) 0.128(6) 0.119(5) 0.026(4) -0.015(5) 0.085(7)
C118 0.355(12) 0.227(8) 0.137(5) 0.045(5) 0.029(6) 0.192(9)
C119 0.229(9) 0.150(6) 0.105(4) 0.034(4) 0.000(5) 0.099(6)
C120 0.148(6) 0.216(7) 0.127(4) 0.052(5) 0.029(4) 0.111(6)
C121 0.199(8) 0.187(7) 0.113(4) 0.018(4) -0.010(4) 0.102(7)
C122 0.58(2) 0.199(8) 0.194(8) 0.026(6) 0.015(10) 0.276(12)
C123 0.302(10) 0.166(6) 0.172(7) 0.062(5) 0.033(7) 0.144(7)
O124 0.207(6) 0.248(7) 0.175(5) 0.022(5) -0.009(4) 0.093(5)
C125 0.372(14) 0.121(7) 0.097(4) 0.020(3) -0.031(6) 0.121(9)
C126 0.301(10) 0.158(7) 0.143(7) -0.006(5) -0.004(6) 0.111(7)
C127 0.223(9) 0.133(6) 0.130(5) 0.034(4) -0.027(5) 0.058(7)
C128 0.185(7) 0.210(9) 0.137(5) 0.048(5) -0.016(5) 0.108(7)
C129 0.257(9) 0.124(6) 0.094(4) 0.028(3) -0.028(4) 0.076(7)
C130 0.209(7) 0.148(5) 0.157(6) 0.023(4) 0.032(5) 0.100(5)
C131 0.359(15) 0.127(8) 0.101(4) 0.021(4) -0.028(6) 0.105(9)
C132 0.286(9) 0.210(7) 0.205(8) 0.092(6) 0.057(7) 0.182(7)
C133 0.285(9) 0.148(5) 0.124(5) 0.040(4) -0.008(6) 0.106(6)
C134 0.230(9) 0.141(6) 0.136(5) 0.041(4) -0.022(5) 0.076(8)
C135 0.248(8) 0.211(7) 0.194(8) 0.017(6) 0.032(6) 0.164(7)
C136 0.177(6) 0.195(7) 0.208(7) 0.058(5) -0.019(5) 0.092(6)
C137 0.224(9) 0.160(7) 0.113(4) 0.007(4) -0.021(5) 0.107(7)
C138 0.328(10) 0.121(5) 0.142(6) 0.023(5) 0.014(6) 0.111(6)
C139 0.204(7) 0.183(6) 0.160(6) 0.040(4) 0.010(5) 0.111(5)
C140 0.246(9) 0.125(6) 0.107(4) 0.031(3) -0.012(5) 0.086(6)
C141 0.257(12) 0.131(7) 0.100(4) 0.021(4) 0.006(5) 0.035(9)
C142 0.157(6) 0.188(7) 0.126(4) 0.054(4) 0.020(4) 0.103(6)
C143 0.224(9) 0.150(7) 0.122(5) 0.016(4) -0.020(5) 0.077(8)
C144 0.240(10) 0.216(9) 0.126(5) 0.012(5) -0.025(6) 0.153(9)
C145 0.262(10) 0.175(8) 0.095(4) 0.009(4) -0.020(5) 0.139(8)
C146 0.175(6) 0.181(6) 0.171(6) 0.071(5) 0.018(5) 0.106(5)
C148 0.202(9) 0.200(10) 0.112(5) 0.016(5) -0.011(5) 0.063(10)
C149 0.239(9) 0.141(7) 0.108(4) 0.031(4) -0.008(5) 0.091(7)
C150 0.198(8) 0.188(8) 0.120(6) 0.024(6) -0.010(6) 0.108(7)
C151 0.283(10) 0.167(6) 0.132(5) 0.041(5) 0.029(6) 0.119(7)
C152 0.308(10) 0.172(6) 0.148(6) 0.040(4) -0.008(6) 0.118(7)
C153 0.397(13) 0.173(6) 0.175(6) 0.032(5) -0.031(7) 0.179(8)
C154 0.372(14) 0.201(8) 0.267(11) 0.112(8) 0.120(11) 0.176(9)
C155 0.339(11) 0.113(5) 0.138(5) 0.005(4) -0.003(6) 0.108(6)
C156 0.238(7) 0.155(5) 0.168(7) 0.031(4) -0.003(6) 0.114(5)
C157 0.231(9) 0.135(6) 0.135(5) 0.030(4) 0.009(5) 0.109(7)
C158 0.228(7) 0.171(6) 0.161(6) 0.036(5) 0.006(6) 0.109(6)
C159 0.315(13) 0.142(8) 0.096(4) 0.026(4) -0.020(6) 0.108(10)
C160 0.244(10) 0.149(7) 0.099(4) 0.034(4) 0.007(5) 0.104(8)
C161 0.189(8) 0.258(10) 0.115(6) 0.026(7) -0.007(6) 0.106(8)
C162 0.369(13) 0.183(8) 0.111(6) 0.031(5) 0.043(7) 0.131(8)
C163 0.226(10) 0.169(7) 0.130(5) 0.038(4) -0.018(5) 0.081(8)
C164 0.312(10) 0.119(4) 0.157(6) 0.041(4) -0.018(6) 0.082(5)
C165 0.291(13) 0.139(7) 0.190(8) 0.070(5) -0.024(8) 0.043(9)
C167 0.233(10) 0.152(8) 0.121(5) 0.027(4) 0.000(6) 0.076(7)
C168 0.282(9) 0.180(7) 0.192(7) 0.054(5) 0.062(7) 0.152(7)
C169 0.255(9) 0.213(7) 0.142(6) 0.043(5) 0.008(6) 0.102(7)
C170 0.242(11) 0.152(8) 0.124(5) 0.019(4) -0.018(6) 0.070(7)
C171 0.298(10) 0.118(6) 0.097(4) 0.029(3) 0.000(5) 0.090(7)
C172 0.227(9) 0.138(7) 0.126(5) 0.037(4) 0.006(6) 0.078(7)
C173 0.320(11) 0.267(10) 0.272(11) 0.080(8) 0.029(9) 0.217(10)
C174 0.242(11) 0.135(7) 0.107(4) 0.024(4) -0.002(5) 0.063(7)
C175 0.211(7) 0.159(5) 0.151(5) 0.029(4) -0.002(4) 0.088(5)
C176 0.204(7) 0.156(6) 0.174(6) 0.060(5) 0.046(5) 0.106(5)
C178 0.245(10) 0.173(7) 0.117(4) 0.034(4) -0.001(5) 0.122(8)
N179 0.182(8) 0.289(11) 0.171(9) 0.082(8) 0.016(7) 0.062(7)
C180 0.194(8) 0.162(7) 0.124(5) 0.034(4) -0.013(4) 0.060(7)
C181 0.246(9) 0.132(6) 0.091(4) 0.024(3) -0.005(4) 0.078(6)
C182 0.186(6) 0.177(7) 0.150(5) 0.053(4) 0.007(4) 0.110(6)
C183 0.273(10) 0.191(7) 0.150(6) 0.055(5) 0.024(6) 0.144(7)
C184 0.327(11) 0.143(5) 0.097(5) 0.018(4) 0.012(5) 0.090(6)
C185 0.409(14) 0.229(8) 0.149(7) 0.044(6) 0.028(7) 0.212(9)
C186 0.234(9) 0.149(6) 0.202(8) 0.058(5) -0.011(7) 0.065(6)
C187 0.170(7) 0.168(6) 0.158(6) 0.012(4) 0.024(5) 0.038(5)
C188 0.257(9) 0.362(13) 0.339(13) 0.187(11) 0.149(9) 0.242(10)
C189 0.188(8) 0.174(7) 0.153(6) 0.040(5) -0.025(5) 0.085(7)
C190 0.240(10) 0.137(7) 0.108(4) 0.019(4) -0.032(6) 0.067(8)
C191 0.288(10) 0.185(6) 0.162(7) 0.066(5) 0.038(6) 0.146(7)
C192 0.327(10) 0.138(5) 0.127(5) 0.034(5) 0.037(6) 0.116(6)
C193 0.357(12) 0.126(5) 0.143(6) 0.016(4) -0.010(6) 0.108(7)
C194 0.239(9) 0.161(7) 0.162(6) 0.052(5) -0.031(5) 0.074(7)
C195 0.222(9) 0.153(6) 0.262(10) 0.074(6) 0.031(7) 0.097(7)
C196 0.308(14) 0.191(10) 0.107(5) 0.007(5) -0.047(8) 0.105(12)
C197 0.224(9) 0.197(9) 0.150(6) 0.028(5) -0.005(5) 0.085(9)
C198 0.216(8) 0.263(9) 0.190(7) 0.020(6) -0.021(6) 0.143(7)
C199 0.256(11) 0.125(7) 0.141(5) 0.026(4) -0.032(6) 0.054(7)
C200 0.296(12) 0.156(9) 0.098(4) 0.008(4) -0.055(6) 0.097(10)
C201 0.216(10) 0.142(8) 0.94(4) 0.062(13) -0.006(16) 0.106(8)
C202 0.299(10) 0.179(6) 0.173(7) 0.059(5) 0.025(7) 0.129(7)
C203 0.164(6) 0.209(8) 0.211(10) 0.034(7) -0.018(7) 0.090(6)
C204 0.221(7) 0.178(6) 0.180(7) -0.010(5) -0.007(6) 0.121(6)
C205 0.297(15) 0.154(8) 0.145(6) 0.048(5) 0.012(7) 0.095(10)
C206 0.323(11) 0.258(9) 0.188(7) 0.096(7) 0.075(7) 0.198(9)
C207 0.322(12) 0.151(9) 0.094(4) 0.017(4) -0.038(5) 0.125(9)
C208 0.339(14) 0.153(7) 0.150(6) 0.024(5) -0.014(7) 0.112(9)
C209 0.164(6) 0.220(8) 0.220(8) 0.040(6) -0.036(5) 0.096(6)
C210 0.232(8) 0.202(7) 0.244(10) -0.027(7) -0.029(7) 0.113(7)
C211 0.290(12) 0.145(8) 0.124(5) 0.044(4) 0.000(6) 0.081(9)
C212 0.260(9) 0.212(8) 0.190(8) 0.057(6) 0.029(6) 0.142(8)
C214 0.325(14) 0.201(8) 0.196(8) 0.039(6) 0.024(8) 0.161(10)
C215 0.263(11) 0.147(6) 0.140(6) 0.031(4) -0.002(7) 0.069(8)
C216 0.192(8) 0.126(6) 0.373(15) 0.006(7) -0.012(9) 0.044(6)
C217 0.321(11) 0.151(6) 0.201(7) 0.022(5) -0.016(7) 0.117(7)
C218 0.233(8) 0.145(5) 0.188(7) 0.057(5) 0.051(6) 0.055(5)
C219 0.327(14) 0.153(10) 0.135(6) 0.024(5) -0.034(7) 0.111(11)
C220 0.335(12) 0.196(7) 0.171(7) 0.020(6) -0.050(7) 0.116(8)
C221 0.250(11) 0.155(7) 0.247(11) 0.044(7) 0.038(8) 0.063(7)
C222 0.272(13) 0.197(9) 0.135(6) 0.029(6) -0.014(6) 0.090(10)
C223 0.281(12) 0.142(8) 0.145(6) 0.054(5) 0.005(6) 0.104(9)
C224 0.248(10) 0.173(7) 0.56(2) 0.165(11) -0.004(12) 0.106(7)
C226 0.357(12) 0.216(9) 0.164(7) 0.059(7) 0.003(7) 0.145(9)
C228 0.240(11) 0.179(10) 0.120(5) 0.001(5) -0.035(7) 0.087(9)
C229 0.296(14) 0.256(13) 0.271(15) 0.008(11) -0.031(12) 0.093(10)
C230 0.239(13) 0.203(12) 0.188(8) 0.061(7) -0.024(8) 0.047(11)
C231 0.336(11) 0.240(10) 0.163(7) 0.053(7) -0.005(7) 0.163(9)
C232 0.401(14) 0.228(11) 0.179(8) 0.063(7) -0.030(9) 0.136(11)
C233 0.247(9) 0.233(9) 0.140(7) 0.020(6) -0.015(7) 0.072(7)
C234 0.225(10) 0.217(11) 0.166(7) 0.043(6) -0.009(6) 0.088(9)
C235 0.325(12) 0.225(8) 0.236(9) 0.108(7) 0.060(8) 0.176(9)
C236 0.339(11) 0.241(10) 0.182(8) 0.037(7) -0.008(7) 0.147(9)
C237 0.228(9) 0.264(10) 0.302(12) 0.067(9) 0.077(8) 0.148(8)
C238 0.220(10) 0.178(8) 0.49(2) 0.106(10) -0.029(11) 0.101(8)
C239 0.339(11) 0.227(9) 0.169(8) 0.038(6) 0.004(7) 0.175(9)
C240 0.53(2) 0.343(13) 0.320(13) 0.247(12) 0.295(15) 0.332(15)
C241 0.366(15) 0.155(6) 0.273(12) 0.044(7) 0.073(10) 0.093(8)
C243 0.339(11) 0.250(10) 0.170(7) 0.013(7) -0.037(7) 0.163(9)
C244 0.521(18) 0.287(10) 0.236(9) 0.169(8) 0.245(11) 0.316(12)
C245 0.333(11) 0.226(9) 0.177(7) 0.025(6) -0.010(7) 0.161(9)
C246 0.282(16) 0.189(10) 0.330(17) -0.002(9) -0.040(13) 0.060(11)
C247 0.257(11) 0.196(9) 0.344(15) 0.064(9) 0.095(11) 0.105(8)
C249 0.356(12) 0.299(13) 0.187(8) 0.085(8) 0.028(8) 0.192(11)
C251 0.328(13) 0.337(17) 0.185(10) 0.070(9) 0.001(8) 0.174(12)
C252 0.335(14) 0.231(10) 0.212(10) 0.096(8) 0.039(8) 0.074(9)
C253 0.326(12) 0.269(12) 0.211(9) -0.008(9) -0.047(9) 0.184(10)
C254 0.354(13) 0.310(13) 0.235(10) 0.094(10) 0.027(10) 0.207(11)
C255 0.308(17) 0.164(9) 0.257(13) 0.011(8) -0.006(12) 0.056(9)
C257 0.329(16) 0.142(7) 1.34(6) 0.048(16) -0.06(2) 0.158(10)
C258 0.323(16) 0.195(9) 0.329(16) 0.095(9) 0.026(12) 0.065(10)
C0AA 0.321(13) 0.124(7) 0.084(4) 0.021(3) -0.008(5) 0.107(9)
C7BA 0.252(12) 0.136(6) 0.165(10) 0.045(6) -0.041(10) 0.090(8)
C4GA 0.341(13) 0.126(7) 0.092(4) 0.028(4) -0.026(6) 0.111(9)
C5GA 0.372(18) 0.157(9) 0.118(5) 0.026(5) -0.010(8) 0.150(12)
C6GA 0.347(19) 0.162(9) 0.125(6) 0.038(5) -0.023(9) 0.096(12)
C9FA 0.435(18) 0.182(9) 0.128(6) -0.003(6) -0.075(10) 0.202(13)
C0GA 0.356(19) 0.231(13) 0.139(7) 0.013(7) -0.073(10) 0.155(15)
C0FA 0.441(18) 0.271(14) 0.204(11) 0.103(10) -0.006(10) 0.113(13)
C1GA 0.388(10) 0.439(14) 0.326(16) 0.073(13) -0.090(12) 0.251(10)
C2FA 0.449(18) 0.298(15) 0.190(10) 0.033(9) -0.050(11) 0.161(14)
C28 0.403(15) 0.377(19) 0.187(9) 0.102(11) 0.016(9) 0.195(14)
C8FA 0.265(14) 0.224(11) 0.75(4) 0.219(18) 0.019(18) 0.070(11)
C7FA 0.263(13) 0.143(8) 0.83(4) 0.008(14) 0.018(18) 0.056(8)
C1FA 0.354(12) 0.43(2) 0.234(10) 0.087(12) 0.006(10) 0.249(13)
C7GA 0.394(15) 0.235(12) 0.256(13) 0.020(9) -0.055(10) 0.181(11)
C1HA 0.332(12) 0.161(6) 0.53(2) 0.098(9) 0.018(12) 0.024(6)
C6DA 0.254(17) 0.51(4) 0.39(3) 0.11(3) -0.040(17) 0.13(2)
C4FA 0.320(17) 0.365(19) 0.41(2) 0.230(19) -0.077(16) 0.017(14)
C0HA 0.40(2) 0.200(13) 0.92(4) 0.116(18) -0.13(3) 0.122(15)
C2HA 0.385(18) 0.42(3) 0.63(2) 0.09(2) -0.073(17) -0.054(17)
C2AA 0.319(14) 0.134(9) 0.104(4) 0.004(4) -0.044(7) 0.101(10)
C15 0.359(12) 0.510(18) 0.93(5) 0.21(2) -0.06(2) 0.268(13)
C17 0.397(14) 0.69(4) 1.42(11) 0.46(6) 0.08(3) 0.32(2)
C13 0.36(2) 0.315(18) 0.46(3) 0.098(17) 0.05(2) 0.080(17)
C1 0.345(13) 0.218(7) 0.56(2) 0.058(16) 0.027(12) -0.005(8)
C6 0.49(2) 0.46(3) 0.67(2) 0.30(2) 0.189(19) 0.24(2)
C29 0.424(19) 0.54(2) 1.14(8) 0.34(3) 0.07(3) 0.334(19)

loop_
_atom_type_symbol
_atom_type_description
_atom_type_scat_dispersion_real
_atom_type_scat_dispersion_imag
_atom_type_scat_source
C C 0.0181 0.0091 'International Tables Vol C Tables 4.2.6.8 and 6.1.1.4'
H H 0.0000 0.0000 'International Tables Vol C Tables 4.2.6.8 and 6.1.1.4'
Cl Cl 0.3639 0.7018 'International Tables Vol C Tables 4.2.6.8 and 6.1.1.4'
F F 0.0727 0.0534 'International Tables Vol C Tables 4.2.6.8 and 6.1.1.4'
N N 0.0311 0.0180 'International Tables Vol C Tables 4.2.6.8 and 6.1.1.4'
O O 0.0492 0.0322 'International Tables Vol C Tables 4.2.6.8 and 6.1.1.4'

loop_
_geom_angle_atom_site_label_1
_geom_angle_atom_site_label_2
_geom_angle_atom_site_label_3
_geom_angle
_geom_angle_site_symmetry_1
_geom_angle_site_symmetry_3
_geom_angle_publ_flag
C5GA N8 C20 114.7(11) . . ?
C81 O11 C84 117.5(5) . . ?
C46 O14 C3FA 117.3(5) . . ?
C71 O18 C11 118.8(4) . . ?
N8 C20 C131 121.3(12) . . ?
C4GA C20 N8 117.2(12) . . ?
C4GA C20 C131 121.4(10) . . ?
C9AA N21 C3 115.4(4) . . ?
C27 C23 H23 122.3 . . ?
C27 C23 C31 115.5(4) . . ?
C31 C23 H23 122.3 . . ?
C1AA C26 H26 121.1 . . ?
C0CA C26 H26 121.1 . . ?
C0CA C26 C1AA 117.9(5) . . ?
C7 N28 H28 116.0 . . ?
C3BA N28 H28 116.0 . . ?
C3BA N28 C7 128.0(4) . . ?
C0AA N29 C3GA 117.0(9) . . ?
C5 O30 C34 116.0(5) . . ?
C48 N32 H32 116.9 . . ?
C76 N32 H32 116.9 . . ?
C76 N32 C48 126.1(5) . . ?
C8CA C33 H33 118.1 . . ?
C9FA C33 H33 118.0 . . ?
C9FA C33 C8CA 123.9(15) . . ?
C5EA O7AA C183 120.6(7) . . ?
C8AA N37 H37 115.5 . . ?
C8AA N37 C6CA 129.1(5) . . ?
C6CA N37 H37 115.4 . . ?
C119 O5AA C109 114.0(6) . . ?
C83 N40 C3HA 116.9(5) . . ?
C3EA N41 C64 117.9(5) . . ?
C3EA N42 H42 115.1 . . ?
C70 N42 H42 115.1 . . ?
C70 N42 C3EA 129.8(4) . . ?
C1AA N1AA H1AA 116.4 . . ?
C65 N1AA H1AA 116.4 . . ?
C65 N1AA C1AA 127.3(5) . . ?
C149 O45 C186 119.5(7) . . ?
C49 N47 C0EA 117.2(5) . . ?
C64 N49 H49 116.1 . . ?
C87 N49 H49 116.1 . . ?
C87 N49 C64 127.8(5) . . ?
C6EA O50 C155 117.9(8) . . ?
N8BA C51 C8CA 116.3(16) . . ?
C2AA C51 N8BA 121.2(13) . . ?
C2AA C51 C8CA 122.3(13) . . ?
C0CA N52 H52 115.7 . . ?
C9DA N52 H52 115.7 . . ?
C9DA N52 C0CA 128.5(5) . . ?
C92 O53 C40 115.3(7) . . ?
C36 N54 C9CA 113.9(5) . . ?
C8EA N56 H56 120.1 . . ?
C8EA N56 C50 119.8(4) . . ?
C50 N56 H56 120.1 . . ?
C101 O57 C8DA 117.4(6) . . ?
C80 N58 H58 117.8 . . ?
C81 N58 H58 117.8 . . ?
C81 N58 C80 124.4(5) . . ?
C200 N59 H59 114.5 . . ?
C200 N59 C207 131.0(10) . . ?
C207 N59 H59 114.5 . . ?
C157 O60 C195 118.9(7) . . ?
C90 N61 C68 119.3(7) . . ?
C1EA N62 C112 116.5(8) . . ?
C3HA C63 F1 118.4(5) . . ?
C8AA C63 F1 114.3(6) . . ?
C8AA C63 C3HA 127.3(5) . . ?
C7BA O64 C164 118.7(9) . . ?
C6AA N65 H65 120.1 . . ?
C6AA N65 C94 119.8(5) . . ?
C94 N65 H65 120.1 . . ?
C100 N66 C2 117.5(7) . . ?
F2 C67 C3 117.0(5) . . ?
C7 C67 F2 119.2(4) . . ?
C7 C67 C3 123.8(5) . . ?
N21 C3 C67 119.3(5) . . ?
N21 C3 C24 124.4(4) . . ?
C24 C3 C67 116.3(6) . . ?
N28 C7 C18 121.1(5) . . ?
C67 C7 N28 119.0(4) . . ?
C67 C7 C18 119.9(4) . . ?
C9BA N9 H9 116.8 . . ?
C117 N9 H9 116.8 . . ?
C117 N9 C9BA 126.5(7) . . ?
C1AA C10 H10 121.2 . . ?
C0BA C10 H10 121.2 . . ?
C0BA C10 C1AA 117.6(5) . . ?
C39 N11 H11 114.7 . . ?
C223 N11 H11 114.7 . . ?
C223 N11 C39 130.7(8) . . ?
C95 N12 C7EA 119.0(8) . . ?
C26 C1AA N1AA 113.1(5) . . ?
C26 C1AA C10 122.3(6) . . ?
N1AA C1AA C10 124.5(5) . . ?
C2EA N14 H14 116.7 . . ?
C97 N14 H14 116.7 . . ?
C97 N14 C2EA 126.7(7) . . ?
N40 C3HA C63 122.0(5) . . ?
N40 C3HA C4AA 122.5(6) . . ?
C63 C3HA C4AA 115.4(6) . . ?
C181 N17 C107 118.6(7) . . ?
C7 C18 H18 121.5 . . ?
C72 C18 C7 116.9(5) . . ?
C72 C18 H18 121.5 . . ?
C8AA C9EA H9EA 121.5 . . ?
C22 C9EA H9EA 121.4 . . ?
C22 C9EA C8AA 117.1(6) . . ?
C82 N3AA H3AA 116.8 . . ?
C6GA N3AA H3AA 116.7 . . ?
C6GA N3AA C82 126.4(9) . . ?
C69 N22 H22 115.3 . . ?
C160 N22 H22 115.3 . . ?
C160 N22 C69 129.4(7) . . ?
C46 C4AA C3HA 117.9(6) . . ?
C46 C4AA C22 125.1(5) . . ?
C22 C4AA C3HA 117.0(6) . . ?
C72 C24 C3 119.5(5) . . ?
C72 C24 C5 123.2(6) . . ?
C5 C24 C3 117.3(6) . . ?
C6AA C25 H25 117.8 . . ?
C8EA C25 H25 117.9 . . ?
C8EA C25 C6AA 124.3(5) . . ?
C85 N5AA C178 119.8(7) . . ?
C23 C27 C7AA 126.7(4) . . ?
C23 C27 C3BA 116.6(6) . . ?
C7AA C27 C3BA 116.6(5) . . ?
N65 C6AA C25 118.5(5) . . ?
N65 C6AA C79 123.9(6) . . ?
C25 C6AA C79 117.6(5) . . ?
C95 N0AA H0AA 113.8 . . ?
C129 N0AA H0AA 113.8 . . ?
C129 N0AA C95 132.4(7) . . ?
C99 N30 C4CA 114.3(7) . . ?
C23 C31 C2BA 118.9(5) . . ?
C23 C31 C5BA 123.7(4) . . ?
C5BA C31 C2BA 117.4(5) . . ?
C27 C7AA H7AA 121.4 . . ?
C71 C7AA C27 117.3(5) . . ?
C71 C7AA H7AA 121.4 . . ?
N56 C8EA C25 119.4(5) . . ?
N56 C8EA C57 124.5(5) . . ?
C25 C8EA C57 116.1(5) . . ?
O30 C34 H34A 110.5 . . ?
O30 C34 H34B 110.6 . . ?
O30 C34 C201 106.0(7) . . ?
H34A C34 H34B 108.7 . . ?
C201 C34 H34A 110.4 . . ?
C201 C34 H34B 110.7 . . ?
C211 N35 C141 113.8(9) . . ?
N37 C8AA C9EA 120.0(6) . . ?
C63 C8AA N37 122.1(5) . . ?
C63 C8AA C9EA 117.9(6) . . ?
N21 C9AA C5DA 123.2(6) . . ?
N21 C9AA C70 120.3(5) . . ?
C5DA C9AA C70 116.4(5) . . ?
C86 N0BA C8 119.1(8) . . ?
C4EA N1BA H1BA 120.3 . . ?
C6FA N1BA H1BA 120.3 . . ?
C6FA N1BA C4EA 119.3(7) . . ?
F3 C2BA C31 119.8(4) . . ?
F3 C2BA C48 117.6(5) . . ?
C48 C2BA C31 122.5(6) . . ?
C0GA O44 C1GA 111.3(13) . . ?
C107 N45 H45 114.1 . . ?
C107 N45 C171 131.8(7) . . ?
C171 N45 H45 114.1 . . ?
O14 C46 C4AA 115.0(6) . . ?
O14 C46 C56 124.9(7) . . ?
C56 C46 C4AA 120.0(5) . . ?
N28 C3BA C27 116.2(5) . . ?
O34 C3BA N28 125.6(5) . . ?
O34 C3BA C27 118.2(6) . . ?
C2BA C48 N32 119.1(5) . . ?
C2BA C48 C14 117.5(5) . . ?
C14 C48 N32 123.3(5) . . ?
C3EA C4BA H4BA 122.0 . . ?
C54 C4BA H4BA 122.0 . . ?
C54 C4BA C3EA 116.1(5) . . ?
C5AA C50 N56 118.7(6) . . ?
C5AA C50 C32 122.7(6) . . ?
C32 C50 N56 118.5(7) . . ?
N41 C3EA N42 113.5(4) . . ?
N41 C3EA C4BA 124.1(6) . . ?
N42 C3EA C4BA 122.4(5) . . ?
C31 C5BA C71 117.8(4) . . ?
C31 C5BA C12 118.5(5) . . ?
C71 C5BA C12 123.7(5) . . ?
C68 C53 H53 118.7 . . ?
C68 C53 C1EA 122.7(8) . . ?
C1EA C53 H53 118.6 . . ?
H6BA C6BA H6BB 109.5 . . ?
H6BA C6BA H6BC 109.5 . . ?
H6BB C6BA H6BC 109.5 . . ?
C47 C6BA H6BA 109.5 . . ?
C47 C6BA H6BB 109.5 . . ?
C47 C6BA H6BC 109.5 . . ?
C7EA N55 H55 115.7 . . ?
C190 N55 H55 115.7 . . ?
C190 N55 C7EA 128.6(8) . . ?
C46 C56 H56A 121.6 . . ?
C46 C56 C83 116.9(6) . . ?
C83 C56 H56A 121.5 . . ?
C8EA C57 N7BA 119.5(6) . . ?
C42 C57 C8EA 119.6(5) . . ?
C42 C57 N7BA 120.8(6) . . ?
C2CA C58 C84 120.9(5) . . ?
C7DA C58 C84 120.3(5) . . ?
C7DA C58 C2CA 118.8(5) . . ?
O31 N7BA O4 123.9(5) . . ?
O31 N7BA C57 121.4(6) . . ?
O4 N7BA C57 114.6(6) . . ?
C0CA C60 H60 123.3 . . ?
C0BA C60 H60 123.3 . . ?
C0BA C60 C0CA 113.4(6) . . ?
C196 N8BA C51 121.3(12) . . ?
C9AA C5DA H5DA 120.0 . . ?
C5 C5DA C9AA 120.0(5) . . ?
C5 C5DA H5DA 120.0 . . ?
N41 C64 N49 114.4(5) . . ?
N41 C64 C3AA 124.0(5) . . ?
N49 C64 C3AA 121.5(7) . . ?
C26 C0CA N52 114.5(5) . . ?
C26 C0CA C60 126.0(5) . . ?
C60 C0CA N52 119.5(6) . . ?
C137 N67 H67 113.5 . . ?
C145 N67 H67 113.5 . . ?
C145 N67 C137 133.0(8) . . ?
C199 O69 C216 114.0(7) . . ?
O2AA C70 N42 121.8(6) . . ?
O2AA C70 C9AA 123.0(5) . . ?
N42 C70 C9AA 115.2(5) . . ?
O18 C71 C7AA 125.8(5) . . ?
O18 C71 C5BA 115.2(5) . . ?
C7AA C71 C5BA 119.0(5) . . ?
C18 C72 H72 118.1 . . ?
C24 C72 C18 123.7(5) . . ?
C24 C72 H72 118.1 . . ?
C5CA C73 C151 121.7(9) . . ?
C94 C73 C5CA 116.1(10) . . ?
C94 C73 C151 122.1(8) . . ?
C107 C74 H74 121.8 . . ?
C110 C74 H74 121.8 . . ?
C110 C74 C107 116.4(8) . . ?
C45 C75 C118 116.3(12) . . ?
C94 C75 C45 119.3(9) . . ?
C94 C75 C118 124.4(9) . . ?
C172 N76 H76 116.2 . . ?
C172 N76 C181 127.5(8) . . ?
C181 N76 H76 116.3 . . ?
C0DA C77 H77 123.3 . . ?
C0DA C77 C95 113.3(8) . . ?
C95 C77 H77 123.3 . . ?
C16 C78 C2 118.7(9) . . ?
C157 C78 C2 115.0(7) . . ?
C157 C78 C16 126.3(8) . . ?
C6AA C79 N43 123.3(6) . . ?
C42 C79 C6AA 119.1(6) . . ?
C42 C79 N43 117.7(6) . . ?
N58 C80 H80A 109.2 . . ?
N58 C80 H80B 109.2 . . ?
N58 C80 C244 112.2(6) . . ?
H80A C80 H80B 107.9 . . ?
C244 C80 H80A 109.2 . . ?
C244 C80 H80B 109.1 . . ?
O7 C81 O11 124.0(6) . . ?
O7 C81 N58 125.8(6) . . ?
N58 C81 O11 110.2(6) . . ?
C52 N82 H82 120.1 . . ?
C52 N82 C115 119.8(7) . . ?
C115 N82 H82 120.1 . . ?
N40 C83 C56 125.8(6) . . ?
N40 C83 C76 118.5(5) . . ?
C56 C83 C76 115.7(6) . . ?
O11 C84 C58 109.0(4) . . ?
O11 C84 H84A 109.9 . . ?
O11 C84 H84B 109.9 . . ?
C58 C84 H84A 109.9 . . ?
C58 C84 H84B 109.9 . . ?
H84A C84 H84B 108.3 . . ?
C167 N1 C143 114.1(8) . . ?
N66 C2 C78 123.1(8) . . ?
C5FA C2 N66 118.2(7) . . ?
C5FA C2 C78 118.7(8) . . ?
N47 C0EA C41 122.1(6) . . ?
N47 C0EA C65 119.1(5) . . ?
C41 C0EA C65 118.8(6) . . ?
C36 C4 H4 120.3 . . ?
C36 C4 C101 119.4(6) . . ?
C101 C4 H4 120.3 . . ?
O30 C5 C24 114.9(7) . . ?
C5DA C5 O30 125.5(5) . . ?
C5DA C5 C24 119.4(5) . . ?
C58 C2CA H2CA 120.0 . . ?
C58 C2CA C146 119.9(6) . . ?
C146 C2CA H2CA 120.1 . . ?
N0BA C8 C19 120.7(8) . . ?
N0BA C8 C1DA 122.6(11) . . ?
C19 C8 C1DA 116.5(10) . . ?
C52 C9 H9A 117.4 . . ?
C6FA C9 H9A 117.4 . . ?
C6FA C9 C52 125.3(8) . . ?
N29 C3GA C125 119.9(12) . . ?
N29 C3GA C207 115.7(10) . . ?
C125 C3GA C207 124.4(9) . . ?
O18 C11 H11A 109.7 . . ?
O18 C11 H11B 109.8 . . ?
O18 C11 C96 109.6(5) . . ?
H11A C11 H11B 108.2 . . ?
C96 C11 H11A 109.8 . . ?
C96 C11 H11B 109.7 . . ?
C5BA C12 H12 118.6 . . ?
C14 C12 C5BA 122.7(6) . . ?
C14 C12 H12 118.6 . . ?
C148 N13 H13 115.6 . . ?
C228 N13 H13 115.5 . . ?
C228 N13 C148 128.9(10) . . ?
C48 C14 H14A 119.3 . . ?
C12 C14 C48 121.3(5) . . ?
C12 C14 H14A 119.3 . . ?
C180 N15 H15 114.6 . . ?
C189 N15 H15 114.7 . . ?
C189 N15 C180 130.7(7) . . ?
C78 C16 H16 118.8 . . ?
C4DA C16 C78 122.3(7) . . ?
C4DA C16 H16 118.9 . . ?
H17J O17 H17K 104.4 . . ?
C33 C8CA C51 114.2(15) . . ?
C0GA C8CA C33 122.5(15) . . ?
C0GA C8CA C51 122.6(15) . . ?
F15 C19 C8 118.6(8) . . ?
F15 C19 C39 117.7(9) . . ?
C8 C19 C39 123.7(8) . . ?
O12 C6CA N37 124.1(6) . . ?
O12 C6CA C36 118.1(6) . . ?
N37 C6CA C36 117.7(5) . . ?
H21A C21 H21B 109.5 . . ?
H21A C21 H21C 109.5 . . ?
H21B C21 H21C 109.5 . . ?
C32 C21 H21A 109.5 . . ?
C32 C21 H21B 109.5 . . ?
C32 C21 H21C 109.5 . . ?
C9EA C22 C4AA 125.2(5) . . ?
C9EA C22 H22A 117.4 . . ?
C4AA C22 H22A 117.4 . . ?
C64 C3AA H3AB 122.7 . . ?
C54 C3AA C64 114.7(6) . . ?
C54 C3AA H3AB 122.6 . . ?
C5EA C1DA C8 115.6(10) . . ?
C5EA C1DA C98 125.3(9) . . ?
C98 C1DA C8 119.1(10) . . ?
C3FA C7CA H7CA 110.1 . . ?
C122 C7CA H7CA 110.2 . . ?
C122 C7CA C3FA 100.8(8) . . ?
C132 C7CA H7CA 110.1 . . ?
C132 C7CA C3FA 108.5(5) . . ?
C132 C7CA C122 116.7(6) . . ?
C50 C5AA C1CA 118.1(6) . . ?
C50 C5AA C139 122.1(7) . . ?
C1CA C5AA C139 119.8(8) . . ?
C219 O6DA C246 112.0(12) . . ?
N12 C7EA N55 113.7(8) . . ?
N12 C7EA C37 123.2(9) . . ?
C37 C7EA N55 123.1(10) . . ?
C32 C30 H30 120.1 . . ?
C69 C30 H30 120.1 . . ?
C69 C30 C32 119.7(7) . . ?
C10 C0BA C60 122.7(5) . . ?
C10 C0BA H0BA 118.6 . . ?
C60 C0BA H0BA 118.6 . . ?
C50 C32 C21 123.2(6) . . ?
C30 C32 C50 117.3(7) . . ?
C30 C32 C21 119.4(7) . . ?
N54 C9CA C59 119.2(7) . . ?
N54 C9CA C142 125.8(6) . . ?
C142 C9CA C59 115.0(8) . . ?
C39 C9GA H9GA 120.7 . . ?
C98 C9GA H9GA 120.7 . . ?
C98 C9GA C39 118.7(9) . . ?
C92 C35 H35 121.1 . . ?
C92 C35 C112 117.7(9) . . ?
C112 C35 H35 121.2 . . ?
N54 C36 C6CA 115.3(6) . . ?
C4 C36 N54 126.5(7) . . ?
C4 C36 C6CA 118.2(6) . . ?
C7EA C37 H37A 122.3 . . ?
C0DA C37 C7EA 115.3(8) . . ?
C0DA C37 H37A 122.4 . . ?
C110 C38 H38 121.6 . . ?
C110 C38 C181 116.8(8) . . ?
C181 C38 H38 121.6 . . ?
N11 C39 C9GA 122.1(10) . . ?
C19 C39 N11 118.6(8) . . ?
C19 C39 C9GA 119.3(10) . . ?
O53 C40 H40A 110.7 . . ?
O53 C40 H40B 110.7 . . ?
O53 C40 C123 105.2(7) . . ?
H40A C40 H40B 108.8 . . ?
C123 C40 H40A 110.7 . . ?
C123 C40 H40B 110.7 . . ?
C0EA C41 H41 120.8 . . ?
C120 C41 C0EA 118.5(6) . . ?
C120 C41 H41 120.8 . . ?
C57 C42 C79 123.2(5) . . ?
C57 C42 H42A 118.4 . . ?
C79 C42 H42A 118.4 . . ?
O5 N43 C79 118.3(6) . . ?
O16 N43 O5 122.9(6) . . ?
O16 N43 C79 118.9(6) . . ?
C233 N44 H44 119.1 . . ?
C7BA N44 H44 119.1 . . ?
C7BA N44 C233 121.8(9) . . ?
C75 C45 H45A 121.9 . . ?
C82 C45 C75 116.4(9) . . ?
C82 C45 H45A 121.8 . . ?
C77 C0DA H0DA 117.3 . . ?
C37 C0DA C77 125.4(7) . . ?
C37 C0DA H0DA 117.3 . . ?
C6BA C47 C88 107.9(6) . . ?
C6BA C47 C152 109.4(6) . . ?
C152 C47 C88 108.3(7) . . ?
C171 C47 C6BA 109.5(7) . . ?
C171 C47 C88 110.3(6) . . ?
C171 C47 C152 111.3(7) . . ?
C62 C1BA C1EA 121.5(7) . . ?
C62 C1BA C92 126.4(8) . . ?
C1EA C1BA C92 112.1(9) . . ?
N47 C49 C87 117.4(6) . . ?
N47 C49 C102 125.6(6) . . ?
C102 C49 C87 117.0(7) . . ?
C100 C2DA H2DA 123.3 . . ?
C157 C2DA H2DA 123.2 . . ?
C157 C2DA C100 113.5(8) . . ?
O50 C6EA C159 115.6(12) . . ?
C125 C6EA O50 126.3(10) . . ?
C125 C6EA C159 118.1(12) . . ?
N82 C52 C9 118.8(9) . . ?
N82 C52 C150 123.1(8) . . ?
C150 C52 C9 118.0(8) . . ?
C5EA C8GA H8GA 122.6 . . ?
C5EA C8GA C86 114.8(8) . . ?
C86 C8GA H8GA 122.6 . . ?
C4BA C54 C3AA 123.2(5) . . ?
C4BA C54 H54 118.4 . . ?
C3AA C54 H54 118.4 . . ?
C62 C55 C68 117.3(9) . . ?
C149 C55 C62 122.4(8) . . ?
C149 C55 C68 120.3(8) . . ?
C116 C3DA H3DA 120.7 . . ?
C116 C3DA C180 118.6(8) . . ?
C180 C3DA H3DA 120.7 . . ?
C16 C4DA C85 121.0(7) . . ?
C16 C4DA C119 125.3(8) . . ?
C85 C4DA C119 113.7(9) . . ?
O14 C3FA C7CA 101.0(6) . . ?
O14 C3FA H3FA 111.6 . . ?
O14 C3FA H3FB 111.6 . . ?
C7CA C3FA H3FA 111.6 . . ?
C7CA C3FA H3FB 111.6 . . ?
H3FA C3FA H3FB 109.4 . . ?
F5AA C59 C9CA 116.8(7) . . ?
F5AA C59 C2EA 120.8(6) . . ?
C2EA C59 C9CA 122.4(7) . . ?
C9DA C61 C210 107.3(5) . . ?
C136 C61 C9DA 116.0(6) . . ?
C136 C61 C188 110.1(6) . . ?
C136 C61 C210 104.8(7) . . ?
C188 C61 C9DA 105.9(6) . . ?
C188 C61 C210 112.9(7) . . ?
C1BA C62 C55 120.9(7) . . ?
C1BA C62 H62 119.6 . . ?
C55 C62 H62 119.5 . . ?
H8BA C8BA H8BB 107.7 . . ?
C135 C8BA H8BA 108.9 . . ?
C135 C8BA H8BB 108.9 . . ?
C240 C8BA H8BA 108.9 . . ?
C240 C8BA H8BB 108.9 . . ?
C240 C8BA C135 113.4(9) . . ?
C111 C9BA N9 126.2(9) . . ?
C111 C9BA C140 121.7(7) . . ?
C140 C9BA N9 112.2(9) . . ?
O25 C65 N1AA 124.3(6) . . ?
O25 C65 C0EA 119.4(6) . . ?
N1AA C65 C0EA 116.3(5) . . ?
C138 C66 H66 120.2 . . ?
C138 C66 C192 119.6(8) . . ?
C192 C66 H66 120.2 . . ?
C5AA C1CA H1CA 120.5 . . ?
C69 C1CA C5AA 119.0(7) . . ?
C69 C1CA H1CA 120.5 . . ?
N61 C68 C55 118.5(9) . . ?
C53 C68 N61 120.5(7) . . ?
C53 C68 C55 121.0(8) . . ?
C30 C69 N22 115.0(7) . . ?
C1CA C69 N22 121.9(8) . . ?
C1CA C69 C30 123.1(6) . . ?
C4EA C3CA C175 118.8(9) . . ?
C121 C3CA C4EA 117.4(8) . . ?
C121 C3CA C175 123.8(8) . . ?
N30 C4CA C140 114.6(10) . . ?
C127 C4CA N30 126.1(7) . . ?
C127 C4CA C140 119.3(9) . . ?
C73 C5CA H5CA 119.7 . . ?
C82 C5CA C73 120.4(9) . . ?
C82 C5CA H5CA 119.8 . . ?
N62 C1EA C53 118.4(8) . . ?
N62 C1EA C1BA 125.0(7) . . ?
C53 C1EA C1BA 116.4(9) . . ?
O7AA C5EA C8GA 119.7(11) . . ?
C1DA C5EA O7AA 117.6(8) . . ?
C1DA C5EA C8GA 122.7(9) . . ?
C59 C2EA N14 114.1(7) . . ?
C59 C2EA C103 119.6(6) . . ?
C103 C2EA N14 126.4(7) . . ?
N32 C76 C83 116.9(6) . . ?
O0AA C76 N32 121.8(6) . . ?
O0AA C76 C83 121.3(5) . . ?
C3CA C4EA N1BA 118.7(9) . . ?
C104 C4EA N1BA 119.2(10) . . ?
C104 C4EA C3CA 122.1(10) . . ?
C58 C7DA H7DA 118.5 . . ?
C130 C7DA C58 123.1(6) . . ?
C130 C7DA H7DA 118.5 . . ?
O57 C8DA H8DA 111.2 . . ?
O57 C8DA H8DB 111.2 . . ?
O57 C8DA C212 102.8(5) . . ?
H8DA C8DA H8DB 109.1 . . ?
C212 C8DA H8DA 111.2 . . ?
C212 C8DA H8DB 111.1 . . ?
N1BA C6FA C9 121.7(9) . . ?
N1BA C6FA C161 122.6(9) . . ?
C161 C6FA C9 115.7(8) . . ?
F2AA C5FA C2 120.7(6) . . ?
F2AA C5FA C85 114.8(8) . . ?
C2 C5FA C85 124.4(7) . . ?
C45 C82 N3AA 120.2(11) . . ?
C45 C82 C5CA 124.3(8) . . ?
C5CA C82 N3AA 115.5(9) . . ?
O48 C9DA N52 123.7(6) . . ?
O48 C9DA C61 121.1(7) . . ?
N52 C9DA C61 115.2(6) . . ?
C204 N4FA C135 114.8(6) . . ?
C204 N4FA C214 108.0(8) . . ?
C214 N4FA C135 106.7(7) . . ?
N5AA C85 C4DA 124.3(8) . . ?
N5AA C85 C5FA 120.9(7) . . ?
C5FA C85 C4DA 114.9(8) . . ?
N0BA C86 C8GA 124.9(9) . . ?
N0BA C86 C117 118.5(8) . . ?
C8GA C86 C117 116.6(10) . . ?
N49 C87 C49 114.4(6) . . ?
O55 C87 N49 126.0(6) . . ?
O55 C87 C49 119.6(7) . . ?
C47 C88 H88A 109.5 . . ?
C47 C88 H88B 109.5 . . ?
C47 C88 H88C 109.5 . . ?
H88A C88 H88B 109.5 . . ?
H88A C88 H88C 109.5 . . ?
H88B C88 H88C 109.5 . . ?
C119 C89 H89 119.1 . . ?
C119 C89 C178 121.8(8) . . ?
C178 C89 H89 119.1 . . ?
N61 C90 C91 127.1(7) . . ?
N61 C90 C160 116.2(8) . . ?
C91 C90 C160 116.5(10) . . ?
C90 C91 H91 121.7 . . ?
C90 C91 C149 116.5(8) . . ?
C149 C91 H91 121.7 . . ?
O53 C92 C1BA 107.0(10) . . ?
C35 C92 O53 130.2(8) . . ?
C35 C92 C1BA 122.7(9) . . ?
C131 C93 H93 120.1 . . ?
C159 C93 H93 120.2 . . ?
C159 C93 C131 119.7(11) . . ?
C73 C94 N65 121.5(11) . . ?
C75 C94 N65 114.8(9) . . ?
C75 C94 C73 123.4(9) . . ?
N12 C95 N0AA 115.7(7) . . ?
N12 C95 C77 123.8(9) . . ?
N0AA C95 C77 120.5(9) . . ?
C11 C96 H96 107.7 . . ?
C11 C96 C187 110.5(6) . . ?
C11 C96 C218 111.4(6) . . ?
C187 C96 H96 107.7 . . ?
C187 C96 C218 111.7(6) . . ?
C218 C96 H96 107.7 . . ?
O46 C97 N14 125.2(7) . . ?
O46 C97 C100 121.0(8) . . ?
N14 C97 C100 113.7(8) . . ?
C1DA C98 H98 118.6 . . ?
C9GA C98 C1DA 122.8(9) . . ?
C9GA C98 H98 118.6 . . ?
N30 C99 C129 117.2(9) . . ?
N30 C99 C134 125.7(8) . . ?
C134 C99 C129 117.1(9) . . ?
N66 C100 C2DA 125.5(7) . . ?
N66 C100 C97 118.6(8) . . ?
C2DA C100 C97 115.9(9) . . ?
O57 C101 C142 113.1(8) . . ?
C4 C101 O57 126.8(7) . . ?
C4 C101 C142 120.0(7) . . ?
C49 C102 H102 122.3 . . ?
C49 C102 C120 115.3(6) . . ?
C120 C102 H102 122.4 . . ?
C2EA C103 H103 119.6 . . ?
C182 C103 C2EA 120.7(7) . . ?
C182 C103 H103 119.7 . . ?
C4EA C104 C198 122.1(11) . . ?
C144 C104 C4EA 117.1(9) . . ?
C144 C104 C198 120.7(10) . . ?
C196 C105 H105 118.8 . . ?
C0GA C105 H105 118.8 . . ?
C0GA C105 C196 122.3(15) . . ?
N17 C107 N45 112.0(7) . . ?
N17 C107 C74 123.9(9) . . ?
N45 C107 C74 124.1(9) . . ?
O28 N108 C150 118.6(9) . . ?
O124 N108 O28 119.2(9) . . ?
O124 N108 C150 122.3(9) . . ?
O5AA C109 H10A 109.9 . . ?
O5AA C109 H10B 109.9 . . ?
O5AA C109 C168 109.1(7) . . ?
H10A C109 H10B 108.3 . . ?
C168 C109 H10A 109.9 . . ?
C168 C109 H10B 109.9 . . ?
C74 C110 C38 122.9(7) . . ?
C74 C110 H110 118.5 . . ?
C38 C110 H110 118.6 . . ?
C9BA C111 H111 121.6 . . ?
C194 C111 C9BA 116.9(8) . . ?
C194 C111 H111 121.5 . . ?
N62 C112 C35 125.8(10) . . ?
N62 C112 C145 115.3(8) . . ?
C35 C112 C145 118.9(9) . . ?
C230 O113 C1HA 113.8(11) . . ?
H11C C114 H11D 109.5 . . ?
H11C C114 H11E 109.5 . . ?
H11D C114 H11E 109.5 . . ?
C116 C114 H11C 109.5 . . ?
C116 C114 H11D 109.5 . . ?
C116 C114 H11E 109.4 . . ?
C116 C115 N82 120.2(8) . . ?
C163 C115 N82 118.3(10) . . ?
C163 C115 C116 120.8(10) . . ?
C3DA C116 C114 119.0(9) . . ?
C3DA C116 C115 121.0(8) . . ?
C115 C116 C114 120.0(9) . . ?
N9 C117 C86 107.3(8) . . ?
O9BA C117 N9 127.1(8) . . ?
O9BA C117 C86 125.5(8) . . ?
C75 C118 H11F 109.5 . . ?
C75 C118 H11G 109.5 . . ?
C75 C118 H11H 109.5 . . ?
H11F C118 H11G 109.5 . . ?
H11F C118 H11H 109.5 . . ?
H11G C118 H11H 109.5 . . ?
O5AA C119 C4DA 110.8(8) . . ?
C89 C119 O5AA 128.9(8) . . ?
C89 C119 C4DA 120.3(7) . . ?
C41 C120 C102 121.1(6) . . ?
C41 C120 H120 119.5 . . ?
C102 C120 H120 119.4 . . ?
C3CA C121 H121 117.5 . . ?
C3CA C121 C137 124.9(8) . . ?
C137 C121 H121 117.6 . . ?
C7CA C122 H12A 109.5 . . ?
C7CA C122 H12B 109.5 . . ?
C7CA C122 H12C 109.5 . . ?
H12A C122 H12B 109.5 . . ?
H12A C122 H12C 109.5 . . ?
H12B C122 H12C 109.5 . . ?
C40 C123 H123 107.1 . . ?
C40 C123 C153 108.2(8) . . ?
C40 C123 C202 113.8(6) . . ?
C153 C123 H123 107.1 . . ?
C153 C123 C202 113.4(7) . . ?
C202 C123 H123 107.0 . . ?
C3GA C125 H125 118.3 . . ?
C6EA C125 C3GA 123.4(10) . . ?
C6EA C125 H125 118.3 . . ?
C162 C126 H126 119.6 . . ?
C184 C126 H126 119.7 . . ?
C184 C126 C162 120.7(8) . . ?
C4CA C127 C194 118.2(8) . . ?
C4CA C127 C199 114.6(10) . . ?
C194 C127 C199 127.2(11) . . ?
C163 C128 H128 120.1 . . ?
C163 C128 C180 119.8(8) . . ?
C180 C128 H128 120.1 . . ?
O24 C129 N0AA 122.3(9) . . ?
O24 C129 C99 123.0(10) . . ?
N0AA C129 C99 114.7(7) . . ?
C7DA C130 H130 120.4 . . ?
C7DA C130 C176 119.2(6) . . ?
C176 C130 H130 120.4 . . ?
C93 C131 C20 117.2(13) . . ?
C93 C131 C219 125.3(12) . . ?
C219 C131 C20 117.3(11) . . ?
C7CA C132 H13A 109.5 . . ?
C7CA C132 H13B 109.5 . . ?
C7CA C132 H13C 109.5 . . ?
H13A C132 H13B 109.5 . . ?
H13A C132 H13C 109.5 . . ?
H13B C132 H13C 109.5 . . ?
H13M C133 H13N 107.3 . . ?
C169 C133 H13M 108.1 . . ?
C169 C133 H13N 108.1 . . ?
C233 C133 H13M 108.1 . . ?
C233 C133 H13N 108.1 . . ?
C233 C133 C169 116.9(8) . . ?
C99 C134 H134 120.4 . . ?
C99 C134 C199 119.2(8) . . ?
C199 C134 H134 120.4 . . ?
C8BA C135 N4FA 116.4(6) . . ?
C8BA C135 H13O 108.2 . . ?
C8BA C135 H13P 108.2 . . ?
N4FA C135 H13O 108.2 . . ?
N4FA C135 H13P 108.2 . . ?
H13O C135 H13P 107.4 . . ?
C61 C136 H13D 109.5 . . ?
C61 C136 H13E 109.5 . . ?
C61 C136 H13F 109.4 . . ?
H13D C136 H13E 109.5 . . ?
H13D C136 H13F 109.5 . . ?
H13E C136 H13F 109.5 . . ?
N67 C137 C121 118.3(9) . . ?
N67 C137 C144 126.8(9) . . ?
C121 C137 C144 114.9(10) . . ?
C66 C138 C164 120.7(8) . . ?
C66 C138 C184 120.2(7) . . ?
C184 C138 C164 119.1(7) . . ?
C5AA C139 H13G 109.5 . . ?
C5AA C139 H13H 109.5 . . ?
C5AA C139 H13I 109.5 . . ?
H13G C139 H13H 109.5 . . ?
H13G C139 H13I 109.5 . . ?
H13H C139 H13I 109.5 . . ?
F9 C140 C9BA 121.5(7) . . ?
F9 C140 C4CA 119.8(9) . . ?
C9BA C140 C4CA 118.6(9) . . ?
N35 C141 C174 122.0(11) . . ?
N35 C141 C205 126.6(10) . . ?
C174 C141 C205 111.4(12) . . ?
C9CA C142 C101 114.4(7) . . ?
C9CA C142 C182 122.5(6) . . ?
C101 C142 C182 123.1(8) . . ?
N1 C143 C190 115.9(11) . . ?
C170 C143 N1 122.9(9) . . ?
C170 C143 C190 121.2(10) . . ?
C104 C144 C137 123.6(9) . . ?
C104 C144 H144 118.2 . . ?
C137 C144 H144 118.2 . . ?
O2 C145 N67 124.0(11) . . ?
O2 C145 C112 123.4(9) . . ?
N67 C145 C112 112.6(8) . . ?
C2CA C146 H146 120.3 . . ?
C176 C146 C2CA 119.5(6) . . ?
C176 C146 H146 120.3 . . ?
N13 C148 C174 118.5(11) . . ?
C222 C148 N13 124.5(12) . . ?
C222 C148 C174 117.0(12) . . ?
O45 C149 C55 118.3(7) . . ?
O45 C149 C91 123.5(10) . . ?
C55 C149 C91 118.1(8) . . ?
C52 C150 N108 125.4(9) . . ?
C52 C150 C203 120.8(8) . . ?
N108 C150 C203 113.7(10) . . ?
C73 C151 H15A 109.5 . . ?
C73 C151 H15B 109.5 . . ?
C73 C151 H15C 109.5 . . ?
H15A C151 H15B 109.5 . . ?
H15A C151 H15C 109.5 . . ?
H15B C151 H15C 109.5 . . ?
C47 C152 H15D 109.5 . . ?
C47 C152 H15E 109.5 . . ?
C47 C152 H15F 109.5 . . ?
H15D C152 H15E 109.5 . . ?
H15D C152 H15F 109.5 . . ?
H15E C152 H15F 109.5 . . ?
C123 C153 H15G 109.5 . . ?
C123 C153 H15H 109.4 . . ?
C123 C153 H15I 109.5 . . ?
H15G C153 H15H 109.5 . . ?
H15G C153 H15I 109.5 . . ?
H15H C153 H15I 109.5 . . ?
H15J C154 H15K 109.5 . . ?
H15J C154 H15L 109.5 . . ?
H15K C154 H15L 109.5 . . ?
C168 C154 H15J 109.5 . . ?
C168 C154 H15K 109.5 . . ?
C168 C154 H15L 109.4 . . ?
O50 C155 H15M 110.1 . . ?
O50 C155 H15N 110.1 . . ?
O50 C155 C193 107.9(8) . . ?
H15M C155 H15N 108.5 . . ?
C193 C155 H15M 110.1 . . ?
C193 C155 H15N 110.1 . . ?
H15P C156 H15Q 107.7 . . ?
C158 C156 H15P 108.8 . . ?
C158 C156 H15Q 108.8 . . ?
C158 C156 C169 113.9(7) . . ?
C169 C156 H15P 108.8 . . ?
C169 C156 H15Q 108.8 . . ?
C78 C157 O60 114.0(8) . . ?
C2DA C157 O60 120.6(9) . . ?
C2DA C157 C78 125.3(7) . . ?
C156 C158 H15R 108.7 . . ?
C156 C158 H15S 108.7 . . ?
C156 C158 C204 114.3(7) . . ?
H15R C158 H15S 107.6 . . ?
C204 C158 H15R 108.7 . . ?
C204 C158 H15S 108.7 . . ?
C93 C159 C6EA 120.6(12) . . ?
C93 C159 C0AA 124.2(9) . . ?
C0AA C159 C6EA 115.0(12) . . ?
O3AA C160 N22 128.3(8) . . ?
O3AA C160 C90 123.3(9) . . ?
N22 C160 C90 108.3(9) . . ?
C6FA C161 N179 124.4(9) . . ?
C6FA C161 C203 124.1(9) . . ?
C203 C161 N179 111.5(12) . . ?
C126 C162 H162 120.4 . . ?
C192 C162 C126 119.1(7) . . ?
C192 C162 H162 120.5 . . ?
C115 C163 C209 121.8(10) . . ?
C128 C163 C115 117.9(10) . . ?
C128 C163 C209 120.3(8) . . ?
O64 C164 C138 112.6(5) . . ?
O64 C164 H16A 109.1 . . ?
O64 C164 H16B 109.0 . . ?
C138 C164 H16A 109.1 . . ?
C138 C164 H16B 109.1 . . ?
H16A C164 H16B 107.8 . . ?
C211 C165 H165 120.9 . . ?
C230 C165 H165 121.0 . . ?
C230 C165 C211 118.0(12) . . ?
N1 C167 C172 117.2(11) . . ?
N1 C167 C215 125.9(8) . . ?
C215 C167 C172 117.0(11) . . ?
C109 C168 H168 110.2 . . ?
C109 C168 C173 108.7(8) . . ?
C154 C168 C109 109.5(6) . . ?
C154 C168 H168 110.2 . . ?
C154 C168 C173 108.0(8) . . ?
C173 C168 H168 110.2 . . ?
C133 C169 C156 120.5(8) . . ?
C133 C169 H16C 107.2 . . ?
C133 C169 H16D 107.2 . . ?
C156 C169 H16C 107.2 . . ?
C156 C169 H16D 107.2 . . ?
H16C C169 H16D 106.8 . . ?
C143 C170 H170 119.2 . . ?
C143 C170 C197 121.7(10) . . ?
C197 C170 H170 119.1 . . ?
O6AA C171 N45 119.8(8) . . ?
O6AA C171 C47 121.1(9) . . ?
N45 C171 C47 119.1(7) . . ?
O39 C172 N76 124.2(8) . . ?
O39 C172 C167 119.3(11) . . ?
N76 C172 C167 116.4(10) . . ?
C168 C173 H17A 109.5 . . ?
C168 C173 H17B 109.4 . . ?
C168 C173 H17C 109.5 . . ?
H17A C173 H17B 109.5 . . ?
H17A C173 H17C 109.5 . . ?
H17B C173 H17C 109.5 . . ?
F22 C174 C141 116.0(11) . . ?
F22 C174 C148 117.7(9) . . ?
C148 C174 C141 126.3(12) . . ?
C3CA C175 H17D 109.5 . . ?
C3CA C175 H17E 109.4 . . ?
C3CA C175 H17F 109.5 . . ?
H17D C175 H17E 109.5 . . ?
H17D C175 H17F 109.5 . . ?
H17E C175 H17F 109.5 . . ?
C130 C176 H176 120.2 . . ?
C146 C176 C130 119.6(6) . . ?
C146 C176 H176 120.2 . . ?
N5AA C178 C89 120.1(9) . . ?
N5AA C178 C189 119.1(8) . . ?
C89 C178 C189 120.7(9) . . ?
O7BA N179 O106 125.3(10) . . ?
O7BA N179 C161 115.8(11) . . ?
O106 N179 C161 118.8(11) . . ?
C3DA C180 N15 116.5(9) . . ?
C3DA C180 C128 121.8(8) . . ?
C128 C180 N15 121.7(9) . . ?
N17 C181 N76 114.2(7) . . ?
N17 C181 C38 121.3(8) . . ?
C38 C181 N76 124.5(9) . . ?
C103 C182 C142 119.8(7) . . ?
C103 C182 H182 120.1 . . ?
C142 C182 H182 120.1 . . ?
O7AA C183 H18A 110.4 . . ?
O7AA C183 H18B 110.5 . . ?
O7AA C183 C191 106.4(7) . . ?
H18A C183 H18B 108.6 . . ?
C191 C183 H18A 110.4 . . ?
C191 C183 H18B 110.4 . . ?
C126 C184 C138 121.1(8) . . ?
C126 C184 H184 119.4 . . ?
C138 C184 H184 119.4 . . ?
H18C C185 H18D 109.5 . . ?
H18C C185 H18E 109.5 . . ?
H18D C185 H18E 109.5 . . ?
C191 C185 H18C 109.5 . . ?
C191 C185 H18D 109.5 . . ?
C191 C185 H18E 109.5 . . ?
O45 C186 H18F 111.2 . . ?
O45 C186 H18G 111.1 . . ?
O45 C186 C221 103.1(8) . . ?
H18F C186 H18G 109.1 . . ?
C221 C186 H18F 111.2 . . ?
C221 C186 H18G 111.1 . . ?
C96 C187 H18H 109.5 . . ?
C96 C187 H18I 109.4 . . ?
C96 C187 H18J 109.5 . . ?
H18H C187 H18I 109.5 . . ?
H18H C187 H18J 109.5 . . ?
H18I C187 H18J 109.5 . . ?
C61 C188 H18K 109.4 . . ?
C61 C188 H18L 109.5 . . ?
C61 C188 H18M 109.5 . . ?
H18K C188 H18L 109.5 . . ?
H18K C188 H18M 109.5 . . ?
H18L C188 H18M 109.5 . . ?
O38 C189 N15 124.8(9) . . ?
O38 C189 C178 117.3(8) . . ?
N15 C189 C178 118.0(8) . . ?
O19 C190 N55 123.5(9) . . ?
O19 C190 C143 115.5(11) . . ?
N55 C190 C143 120.8(10) . . ?
C183 C191 C185 110.8(6) . . ?
C183 C191 H191 108.7 . . ?
C183 C191 C235 107.4(8) . . ?
C185 C191 H191 108.7 . . ?
C185 C191 C235 112.4(8) . . ?
C235 C191 H191 108.8 . . ?
C66 C192 H192 120.4 . . ?
C162 C192 C66 119.3(8) . . ?
C162 C192 H192 120.4 . . ?
C155 C193 H193 109.0 . . ?
C155 C193 C220 109.8(7) . . ?
C217 C193 C155 113.8(9) . . ?
C217 C193 H193 109.0 . . ?
C217 C193 C220 106.1(7) . . ?
C220 C193 H193 109.0 . . ?
C111 C194 C127 125.1(9) . . ?
C111 C194 H194 117.4 . . ?
C127 C194 H194 117.4 . . ?
O60 C195 H19A 109.8 . . ?
O60 C195 H19B 109.9 . . ?
O60 C195 C238 109.2(8) . . ?
H19A C195 H19B 108.3 . . ?
C238 C195 H19A 109.9 . . ?
C238 C195 H19B 109.8 . . ?
N8BA C196 C105 120.3(12) . . ?
N8BA C196 C228 117.7(13) . . ?
C105 C196 C228 121.8(17) . . ?
C170 C197 H197 121.3 . . ?
C170 C197 C215 117.4(10) . . ?
C215 C197 H197 121.3 . . ?
C104 C198 H19C 109.4 . . ?
C104 C198 H19D 109.6 . . ?
C104 C198 H19E 109.4 . . ?
H19C C198 H19D 109.5 . . ?
H19C C198 H19E 109.5 . . ?
H19D C198 H19E 109.5 . . ?
O69 C199 C127 110.4(11) . . ?
C134 C199 O69 129.5(8) . . ?
C134 C199 C127 120.0(10) . . ?
N59 C200 C9FA 123.5(12) . . ?
N59 C200 C2AA 117.5(12) . . ?
C2AA C200 C9FA 118.8(13) . . ?
C34 C201 H201 105.6 . . ?
C34 C201 C257 98.4(10) . . ?
C34 C201 C0HA 110.6(13) . . ?
C257 C201 H201 104.9 . . ?
C257 C201 C0HA 129.7(17) . . ?
C0HA C201 H201 105.6 . . ?
C123 C202 H20A 109.4 . . ?
C123 C202 H20B 109.5 . . ?
C123 C202 H20C 109.5 . . ?
H20A C202 H20B 109.5 . . ?
H20A C202 H20C 109.5 . . ?
H20B C202 H20C 109.5 . . ?
C150 C203 H203 121.9 . . ?
C161 C203 C150 116.1(9) . . ?
C161 C203 H203 122.0 . . ?
N4FA C204 C158 118.1(7) . . ?
N4FA C204 H20G 107.8 . . ?
N4FA C204 H20H 107.8 . . ?
C158 C204 H20G 107.8 . . ?
C158 C204 H20H 107.8 . . ?
H20G C204 H20H 107.1 . . ?
C141 C205 C230 112.0(13) . . ?
C234 C205 C141 124.3(10) . . ?
C234 C205 C230 123.6(15) . . ?
Cl17 C206 Cl3A 112.3(5) . . ?
Cl17 C206 Cl35 112.6(6) . . ?
Cl17 C206 H206 106.4 . . ?
Cl3A C206 Cl35 112.1(5) . . ?
Cl3A C206 H206 106.4 . . ?
Cl35 C206 H206 106.4 . . ?
O4AA C207 N59 127.2(12) . . ?
O4AA C207 C3GA 119.9(11) . . ?
N59 C207 C3GA 112.9(10) . . ?
C219 C208 H208 120.1 . . ?
C219 C208 C5GA 119.8(12) . . ?
C5GA C208 H208 120.1 . . ?
C163 C209 H20D 109.4 . . ?
C163 C209 H20E 109.5 . . ?
C163 C209 H20F 109.5 . . ?
H20D C209 H20E 109.5 . . ?
H20D C209 H20F 109.5 . . ?
H20E C209 H20F 109.5 . . ?
C61 C210 H21D 109.4 . . ?
C61 C210 H21E 109.5 . . ?
C61 C210 H21F 109.5 . . ?
H21D C210 H21E 109.5 . . ?
H21D C210 H21F 109.5 . . ?
H21E C210 H21F 109.5 . . ?
N35 C211 C165 126.7(12) . . ?
N35 C211 C223 112.8(10) . . ?
C165 C211 C223 120.5(11) . . ?
C8DA C212 H212 109.6 . . ?
C8DA C212 C237 102.7(7) . . ?
C8DA C212 C252 116.3(8) . . ?
C237 C212 H212 109.6 . . ?
C252 C212 H212 109.6 . . ?
C252 C212 C237 108.8(9) . . ?
N4FA C214 H21O 108.1 . . ?
N4FA C214 H21P 108.2 . . ?
N4FA C214 C247 116.8(9) . . ?
H21O C214 H21P 107.3 . . ?
C247 C214 H21O 108.1 . . ?
C247 C214 H21P 108.1 . . ?
C167 C215 C197 118.0(9) . . ?
C167 C215 H215 121.0 . . ?
C197 C215 H215 121.0 . . ?
O69 C216 H21G 110.3 . . ?
O69 C216 H21H 110.2 . . ?
H21G C216 H21H 108.5 . . ?
C255 C216 O69 107.3(9) . . ?
C255 C216 H21G 110.3 . . ?
C255 C216 H21H 110.2 . . ?
C193 C217 H21I 109.5 . . ?
C193 C217 H21J 109.4 . . ?
C193 C217 H21K 109.5 . . ?
H21I C217 H21J 109.5 . . ?
H21I C217 H21K 109.5 . . ?
H21J C217 H21K 109.5 . . ?
C96 C218 H21L 109.5 . . ?
C96 C218 H21M 109.5 . . ?
C96 C218 H21N 109.5 . . ?
H21L C218 H21M 109.5 . . ?
H21L C218 H21N 109.5 . . ?
H21M C218 H21N 109.5 . . ?
O6DA C219 C131 111.3(12) . . ?
O6DA C219 C208 129.2(16) . . ?
C208 C219 C131 119.4(13) . . ?
C193 C220 H22B 109.5 . . ?
C193 C220 H22C 109.4 . . ?
C193 C220 H22D 109.5 . . ?
H22B C220 H22C 109.5 . . ?
H22B C220 H22D 109.5 . . ?
H22C C220 H22D 109.5 . . ?
C186 C221 H221 109.5 . . ?
C186 C221 C258 105.0(9) . . ?
C241 C221 C186 110.2(9) . . ?
C241 C221 H221 109.6 . . ?
C241 C221 C258 113.0(10) . . ?
C258 C221 H221 109.5 . . ?
C148 C222 H222 118.8 . . ?
C234 C222 C148 122.3(12) . . ?
C234 C222 H222 118.9 . . ?
N11 C223 C211 120.3(9) . . ?
O6 C223 N11 122.8(11) . . ?
O6 C223 C211 116.9(11) . . ?
H22E C224 H22F 109.5 . . ?
H22E C224 H22G 109.5 . . ?
H22F C224 H22G 109.5 . . ?
C238 C224 H22E 109.5 . . ?
C238 C224 H22F 109.5 . . ?
C238 C224 H22G 109.5 . . ?
C231 C226 C239 118.2(13) . . ?
C251 C226 C231 124.1(14) . . ?
C251 C226 C239 117.5(12) . . ?
O36 C228 N13 122.5(11) . . ?
O36 C228 C196 124.7(13) . . ?
N13 C228 C196 112.7(12) . . ?
H22H C229 H22I 109.5 . . ?
H22H C229 H22J 109.5 . . ?
H22I C229 H22J 109.5 . . ?
C255 C229 H22H 109.5 . . ?
C255 C229 H22I 109.5 . . ?
C255 C229 H22J 109.5 . . ?
O113 C230 C205 113.0(14) . . ?
C165 C230 O113 124.1(14) . . ?
C165 C230 C205 122.6(13) . . ?
C226 C231 C236 122.7(14) . . ?
C226 C231 C249 120.5(13) . . ?
C236 C231 C249 116.7(12) . . ?
C0FA C232 C236 118.1(14) . . ?
C0FA C232 C7GA 127.9(15) . . ?
C7GA C232 C236 114.1(15) . . ?
N44 C233 H23G 108.7 . . ?
N44 C233 H23H 108.7 . . ?
C133 C233 N44 114.0(8) . . ?
C133 C233 H23G 108.7 . . ?
C133 C233 H23H 108.7 . . ?
H23G C233 H23H 107.6 . . ?
C205 C234 H234 120.7 . . ?
C222 C234 C205 118.7(11) . . ?
C222 C234 H234 120.6 . . ?
C191 C235 H23A 109.4 . . ?
C191 C235 H23B 109.5 . . ?
C191 C235 H23C 109.5 . . ?
H23A C235 H23B 109.5 . . ?
H23A C235 H23C 109.5 . . ?
H23B C235 H23C 109.5 . . ?
C231 C236 C232 121.1(13) . . ?
C231 C236 C245 117.6(12) . . ?
C245 C236 C232 121.3(13) . . ?
C212 C237 H23D 109.5 . . ?
C212 C237 H23E 109.4 . . ?
C212 C237 H23F 109.5 . . ?
H23D C237 H23E 109.5 . . ?
H23D C237 H23F 109.5 . . ?
H23E C237 H23F 109.5 . . ?
C195 C238 C224 103.7(10) . . ?
C195 C238 H238 107.7 . . ?
C195 C238 C8FA 110.6(10) . . ?
C224 C238 H238 107.7 . . ?
C224 C238 C8FA 119.1(11) . . ?
C8FA C238 H238 107.6 . . ?
C226 C239 H239 118.3 . . ?
C243 C239 C226 123.4(12) . . ?
C243 C239 H239 118.3 . . ?
C8BA C240 H24F 102.0 . . ?
C8BA C240 H24G 101.9 . . ?
H24F C240 H24G 104.7 . . ?
C244 C240 C8BA 140.5(8) . . ?
C244 C240 H24F 102.0 . . ?
C244 C240 H24G 101.8 . . ?
C221 C241 H24A 109.5 . . ?
C221 C241 H24B 109.4 . . ?
C221 C241 H24C 109.5 . . ?
H24A C241 H24B 109.5 . . ?
H24A C241 H24C 109.5 . . ?
H24B C241 H24C 109.5 . . ?
C239 C243 H243 122.1 . . ?
C239 C243 C245 115.8(13) . . ?
C245 C243 H243 122.1 . . ?
C80 C244 H24H 100.7 . . ?
C80 C244 H24I 100.8 . . ?
C240 C244 C80 144.5(8) . . ?
C240 C244 H24H 100.7 . . ?
C240 C244 H24I 100.9 . . ?
H24H C244 H24I 104.4 . . ?
C243 C245 C236 122.2(13) . . ?
C243 C245 C253 117.9(13) . . ?
C253 C245 C236 120.0(12) . . ?
O6DA C246 H24D 110.3 . . ?
O6DA C246 H24E 110.5 . . ?
O6DA C246 C6DA 106.7(15) . . ?
H24D C246 H24E 108.6 . . ?
C6DA C246 H24D 110.4 . . ?
C6DA C246 H24E 110.4 . . ?
C214 C247 H24J 109.6 . . ?
C214 C247 H24K 109.7 . . ?
H24J C247 H24K 108.2 . . ?
C253 C247 C214 110.1(9) . . ?
C253 C247 H24J 109.6 . . ?
C253 C247 H24K 109.7 . . ?
C231 C249 C1FA 117.7(13) . . ?
C28 C249 C231 124.4(14) . . ?
C28 C249 C1FA 117.8(15) . . ?
C226 C251 H251 122.8 . . ?
C226 C251 C254 114.3(14) . . ?
C254 C251 H251 122.8 . . ?
C212 C252 H25A 109.4 . . ?
C212 C252 H25B 109.5 . . ?
C212 C252 H25C 109.5 . . ?
H25A C252 H25B 109.5 . . ?
H25A C252 H25C 109.5 . . ?
H25B C252 H25C 109.5 . . ?
C245 C253 C247 122.6(12) . . ?
C2FA C253 C245 121.5(16) . . ?
C2FA C253 C247 115.4(15) . . ?
C251 C254 H254 116.9 . . ?
C1FA C254 C251 126.2(16) . . ?
C1FA C254 H254 116.9 . . ?
C216 C255 C229 109.2(14) . . ?
C216 C255 H255 108.6 . . ?
C216 C255 C7FA 113.8(13) . . ?
C229 C255 H255 108.6 . . ?
C229 C255 C7FA 108.0(13) . . ?
C7FA C255 H255 108.5 . . ?
C201 C257 H25D 117.4 . . ?
C201 C257 H25E 117.2 . . ?
C201 C257 H25F 116.1 . . ?
H25D C257 H25E 100.9 . . ?
H25D C257 H25F 101.0 . . ?
H25E C257 H25F 101.5 . . ?
C221 C258 H25G 109.5 . . ?
C221 C258 H25H 109.4 . . ?
C221 C258 H25I 109.5 . . ?
H25G C258 H25H 109.5 . . ?
H25G C258 H25I 109.5 . . ?
H25H C258 H25I 109.5 . . ?
N29 C0AA C159 126.3(9) . . ?
N29 C0AA C4GA 119.2(11) . . ?
C4GA C0AA C159 114.5(12) . . ?
O1AA C7BA O64 120.5(12) . . ?
O1AA C7BA N44 126.3(11) . . ?
N44 C7BA O64 113.2(12) . . ?
F13 C4GA C20 121.2(9) . . ?
F13 C4GA C0AA 115.8(13) . . ?
C20 C4GA C0AA 122.8(11) . . ?
N8 C5GA C208 127.2(10) . . ?
N8 C5GA C6GA 119.0(14) . . ?
C208 C5GA C6GA 113.8(15) . . ?
O27 C6GA N3AA 128.6(13) . . ?
O27 C6GA C5GA 125.2(16) . . ?
N3AA C6GA C5GA 105.9(13) . . ?
C33 C9FA C200 118.2(13) . . ?
C33 C9FA H9FA 120.9 . . ?
C200 C9FA H9FA 120.9 . . ?
O44 C0GA C8CA 116.8(16) . . ?
C105 C0GA O44 126.3(19) . . ?
C105 C0GA C8CA 116.4(15) . . ?
C232 C0FA H0FA 120.1 . . ?
C232 C0FA C28 119.8(15) . . ?
C28 C0FA H0FA 120.1 . . ?
O44 C1GA H1GA 110.5 . . ?
O44 C1GA H1GB 110.7 . . ?
O44 C1GA C15 105.6(11) . . ?
H1GA C1GA H1GB 108.8 . . ?
C15 C1GA H1GA 110.6 . . ?
C15 C1GA H1GB 110.7 . . ?
C253 C2FA H2FA 121.2 . . ?
C253 C2FA C7GA 117.7(18) . . ?
C7GA C2FA H2FA 121.1 . . ?
C249 C28 C0FA 119.7(16) . . ?
C249 C28 H28A 120.1 . . ?
C0FA C28 H28A 120.1 . . ?
C238 C8FA H8FA 109.3 . . ?
C238 C8FA H8FB 109.6 . . ?
C238 C8FA H8FC 109.5 . . ?
H8FA C8FA H8FB 109.5 . . ?
H8FA C8FA H8FC 109.5 . . ?
H8FB C8FA H8FC 109.5 . . ?
C255 C7FA H7FA 109.5 . . ?
C255 C7FA H7FB 109.5 . . ?
C255 C7FA H7FC 109.4 . . ?
H7FA C7FA H7FB 109.5 . . ?
H7FA C7FA H7FC 109.5 . . ?
H7FB C7FA H7FC 109.5 . . ?
C249 C1FA H1FA 121.9 . . ?
C254 C1FA C249 116.2(15) . . ?
C254 C1FA H1FA 121.9 . . ?
C232 C7GA H7GA 117.3 . . ?
C2FA C7GA C232 125.4(17) . . ?
C2FA C7GA H7GA 117.3 . . ?
O113 C1HA H1HA 111.4 . . ?
O113 C1HA H1HB 111.4 . . ?
H1HA C1HA H1HB 109.3 . . ?
C1 C1HA O113 101.8(13) . . ?
C1 C1HA H1HA 111.5 . . ?
C1 C1HA H1HB 111.3 . . ?
C246 C6DA H6DA 109.0 . . ?
C246 C6DA C13 109.2(18) . . ?
C4FA C6DA C246 108.7(15) . . ?
C4FA C6DA H6DA 109.0 . . ?
C4FA C6DA C13 111.9(18) . . ?
C13 C6DA H6DA 109.0 . . ?
C6DA C4FA H4FA 109.5 . . ?
C6DA C4FA H4FB 109.5 . . ?
C6DA C4FA H4FC 109.5 . . ?
H4FA C4FA H4FB 109.4 . . ?
H4FA C4FA H4FC 109.4 . . ?
H4FB C4FA H4FC 109.4 . . ?
C201 C0HA H0HA 110.2 . . ?
C201 C0HA H0HB 109.9 . . ?
C201 C0HA H0HC 110.0 . . ?
H0HA C0HA H0HB 108.9 . . ?
H0HA C0HA H0HC 108.9 . . ?
H0HB C0HA H0HC 108.9 . . ?
H2HA C2HA H2HB 96.1 . . ?
H2HA C2HA H2HC 95.7 . . ?
H2HB C2HA H2HC 95.9 . . ?
C1 C2HA H2HA 120.7 . . ?
C1 C2HA H2HB 120.7 . . ?
C1 C2HA H2HC 121.5 . . ?
F10 C2AA C200 119.4(13) . . ?
C51 C2AA F10 118.5(11) . . ?
C51 C2AA C200 122.0(13) . . ?
C1GA C15 H15O 91.0 . . ?
C1GA C15 C17 106.5(16) . . ?
C17 C15 H15O 90.4 . . ?
C29 C15 C1GA 115.3(14) . . ?
C29 C15 H15O 91.8 . . ?
C29 C15 C17 138.1(16) . . ?
C15 C17 H17G 123.7 . . ?
C15 C17 H17H 124.2 . . ?
C15 C17 H17I 125.0 . . ?
H17G C17 H17H 91.8 . . ?
H17G C17 H17I 91.2 . . ?
H17H C17 H17I 91.2 . . ?
C6DA C13 H13J 109.7 . . ?
C6DA C13 H13K 109.5 . . ?
C6DA C13 H13L 109.6 . . ?
H13J C13 H13K 109.3 . . ?
H13J C13 H13L 109.4 . . ?
H13K C13 H13L 109.4 . . ?
C1HA C1 C2HA 120(2) . . ?
C1HA C1 H1 108.2 . . ?
C1HA C1 C6 109.4(18) . . ?
C2HA C1 H1 107.9 . . ?
C6 C1 C2HA 103(2) . . ?
C6 C1 H1 108.1 . . ?
C1 C6 H6A 110.0 . . ?
C1 C6 H6B 109.4 . . ?
C1 C6 H6C 109.6 . . ?
H6A C6 H6B 109.3 . . ?
H6A C6 H6C 109.3 . . ?
H6B C6 H6C 109.3 . . ?
C15 C29 H29A 111.9 . . ?
C15 C29 H29B 111.9 . . ?
C15 C29 H29C 110.5 . . ?
H29A C29 H29B 107.3 . . ?
H29A C29 H29C 107.2 . . ?
H29B C29 H29C 107.7 . . ?

loop_
_geom_bond_atom_site_label_1
_geom_bond_atom_site_label_2
_geom_bond_distance
_geom_bond_site_symmetry_2
_geom_bond_publ_flag
F1 C63 1.400(5) . ?
F2 C67 1.371(5) . ?
F3 C2BA 1.350(6) . ?
O1AA C7BA 1.240(12) . ?
F2AA C5FA 1.353(7) . ?
F5AA C59 1.359(7) . ?
O7 C81 1.203(6) . ?
N8 C20 1.403(12) . ?
N8 C5GA 1.306(14) . ?
F9 C140 1.337(9) . ?
F10 C2AA 1.339(12) . ?
O11 C81 1.343(6) . ?
O11 C84 1.468(6) . ?
O12 C6CA 1.223(6) . ?
F13 C4GA 1.327(11) . ?
O14 C46 1.352(6) . ?
O14 C3FA 1.455(8) . ?
F15 C19 1.347(8) . ?
O2AA C70 1.216(6) . ?
Cl17 C206 1.677(9) . ?
O18 C71 1.346(6) . ?
O18 C11 1.417(6) . ?
Cl3A C206 1.706(9) . ?
C20 C131 1.458(14) . ?
C20 C4GA 1.356(13) . ?
N21 C3 1.353(6) . ?
N21 C9AA 1.348(6) . ?
F22 C174 1.336(10) . ?
C23 H23 0.9500 . ?
C23 C27 1.298(6) . ?
C23 C31 1.358(6) . ?
O24 C129 1.223(8) . ?
O25 C65 1.243(6) . ?
C26 H26 0.9500 . ?
C26 C1AA 1.314(6) . ?
C26 C0CA 1.282(6) . ?
O27 C6GA 1.171(15) . ?
N28 H28 0.8800 . ?
N28 C7 1.421(6) . ?
N28 C3BA 1.319(6) . ?
N29 C3GA 1.378(10) . ?
N29 C0AA 1.350(11) . ?
O30 C34 1.501(8) . ?
O30 C5 1.352(7) . ?
O31 N7BA 1.207(6) . ?
N32 H32 0.8800 . ?
N32 C48 1.410(6) . ?
N32 C76 1.344(6) . ?
C33 H33 0.9500 . ?
C33 C8CA 1.401(16) . ?
C33 C9FA 1.353(17) . ?
O34 C3BA 1.228(6) . ?
Cl35 C206 1.707(9) . ?
O7AA C5EA 1.377(9) . ?
O7AA C183 1.429(9) . ?
N37 H37 0.8800 . ?
N37 C8AA 1.377(7) . ?
N37 C6CA 1.385(7) . ?
O5AA C109 1.453(8) . ?
O5AA C119 1.360(8) . ?
O4AA C207 1.219(9) . ?
N40 C3HA 1.338(6) . ?
N40 C83 1.293(6) . ?
N41 C3EA 1.299(6) . ?
N41 C64 1.320(6) . ?
N42 H42 0.8800 . ?
N42 C3EA 1.392(6) . ?
N42 C70 1.386(6) . ?
N1AA H1AA 0.8800 . ?
N1AA C1AA 1.404(6) . ?
N1AA C65 1.349(7) . ?
O3AA C160 1.209(9) . ?
O45 C149 1.328(9) . ?
O45 C186 1.476(9) . ?
O46 C97 1.244(8) . ?
N47 C0EA 1.360(7) . ?
N47 C49 1.329(7) . ?
O48 C9DA 1.199(7) . ?
N49 H49 0.8800 . ?
N49 C64 1.404(7) . ?
N49 C87 1.349(7) . ?
O50 C6EA 1.336(13) . ?
O50 C155 1.424(8) . ?
C51 N8BA 1.361(13) . ?
C51 C8CA 1.479(17) . ?
C51 C2AA 1.330(14) . ?
N52 H52 0.8800 . ?
N52 C0CA 1.445(7) . ?
N52 C9DA 1.345(7) . ?
O53 C40 1.461(7) . ?
O53 C92 1.418(10) . ?
N54 C9CA 1.369(8) . ?
N54 C36 1.342(6) . ?
O55 C87 1.203(7) . ?
N56 H56 0.8800 . ?
N56 C8EA 1.344(7) . ?
N56 C50 1.439(7) . ?
O57 C8DA 1.426(7) . ?
O57 C101 1.391(8) . ?
N58 H58 0.8800 . ?
N58 C80 1.432(7) . ?
N58 C81 1.328(7) . ?
N59 H59 0.8800 . ?
N59 C200 1.343(11) . ?
N59 C207 1.362(11) . ?
O60 C157 1.408(8) . ?
O60 C195 1.417(9) . ?
N61 C68 1.374(9) . ?
N61 C90 1.287(8) . ?
N62 C1EA 1.319(8) . ?
N62 C112 1.339(9) . ?
C63 C3HA 1.364(7) . ?
C63 C8AA 1.348(7) . ?
O64 C164 1.426(9) . ?
O64 C7BA 1.338(10) . ?
N65 H65 0.8800 . ?
N65 C6AA 1.362(7) . ?
N65 C94 1.421(9) . ?
N66 C2 1.368(8) . ?
N66 C100 1.269(8) . ?
C67 C3 1.418(7) . ?
C67 C7 1.326(6) . ?
O0AA C76 1.241(7) . ?
O2 C145 1.241(8) . ?
C3 C24 1.410(7) . ?
O4 N7BA 1.231(7) . ?
O5 N43 1.251(6) . ?
O6AA C171 1.249(8) . ?
C7 C18 1.426(7) . ?
N9 H9 0.8800 . ?
N9 C9BA 1.414(9) . ?
N9 C117 1.398(9) . ?
C10 H10 0.9500 . ?
C10 C1AA 1.415(7) . ?
C10 C0BA 1.323(7) . ?
N11 H11 0.8800 . ?
N11 C39 1.398(9) . ?
N11 C223 1.326(11) . ?
N12 C7EA 1.349(9) . ?
N12 C95 1.319(8) . ?
N14 H14 0.8800 . ?
N14 C2EA 1.409(8) . ?
N14 C97 1.320(9) . ?
C3HA C4AA 1.449(7) . ?
O16 N43 1.210(6) . ?
N17 C107 1.347(9) . ?
N17 C181 1.326(9) . ?
C18 H18 0.9500 . ?
C18 C72 1.377(7) . ?
O19 C190 1.268(10) . ?
C9EA H9EA 0.9500 . ?
C9EA C8AA 1.434(7) . ?
C9EA C22 1.342(8) . ?
N3AA H3AA 0.8800 . ?
N3AA C82 1.473(10) . ?
N3AA C6GA 1.414(14) . ?
N22 H22 0.8800 . ?
N22 C69 1.466(8) . ?
N22 C160 1.364(10) . ?
C4AA C46 1.378(8) . ?
C4AA C22 1.412(8) . ?
C24 C72 1.366(7) . ?
C24 C5 1.408(8) . ?
C25 H25 0.9500 . ?
C25 C6AA 1.396(8) . ?
C25 C8EA 1.383(7) . ?
N5AA C85 1.321(8) . ?
N5AA C178 1.357(9) . ?
C27 C7AA 1.409(7) . ?
C27 C3BA 1.530(7) . ?
C6AA C79 1.397(8) . ?
N0AA H0AA 0.8800 . ?
N0AA C95 1.395(9) . ?
N0AA C129 1.386(9) . ?
N30 C4CA 1.377(9) . ?
N30 C99 1.346(8) . ?
C31 C2BA 1.421(7) . ?
C31 C5BA 1.398(7) . ?
C7AA H7AA 0.9500 . ?
C7AA C71 1.360(7) . ?
C8EA C57 1.438(8) . ?
C34 H34A 0.9900 . ?
C34 H34B 0.9900 . ?
C34 C201 1.525(14) . ?
N35 C141 1.365(11) . ?
N35 C211 1.343(10) . ?
O36 C228 1.194(10) . ?
O38 C189 1.255(8) . ?
O39 C172 1.221(9) . ?
C9AA C5DA 1.425(7) . ?
C9AA C70 1.476(7) . ?
N0BA C8 1.347(9) . ?
N0BA C86 1.300(9) . ?
N1BA H1BA 0.8800 . ?
N1BA C4EA 1.429(9) . ?
N1BA C6FA 1.342(9) . ?
C2BA C48 1.399(7) . ?
O44 C0GA 1.335(16) . ?
O44 C1GA 1.497(14) . ?
N45 H45 0.8800 . ?
N45 C107 1.372(9) . ?
N45 C171 1.375(10) . ?
C46 C56 1.362(8) . ?
C48 C14 1.400(7) . ?
C4BA H4BA 0.9500 . ?
C4BA C3EA 1.418(7) . ?
C4BA C54 1.354(7) . ?
C50 C5AA 1.381(8) . ?
C50 C32 1.406(8) . ?
C5BA C71 1.415(7) . ?
C5BA C12 1.428(7) . ?
C53 H53 0.9500 . ?
C53 C68 1.323(9) . ?
C53 C1EA 1.430(10) . ?
C6BA H6BA 0.9800 . ?
C6BA H6BB 0.9800 . ?
C6BA H6BC 0.9800 . ?
C6BA C47 1.522(9) . ?
N55 H55 0.8800 . ?
N55 C7EA 1.394(9) . ?
N55 C190 1.289(10) . ?
C56 H56A 0.9500 . ?
C56 C83 1.436(7) . ?
C57 N7BA 1.445(8) . ?
C57 C42 1.355(8) . ?
C58 C84 1.514(7) . ?
C58 C2CA 1.382(7) . ?
C58 C7DA 1.360(8) . ?
C60 H60 0.9500 . ?
C60 C0CA 1.419(7) . ?
C60 C0BA 1.386(8) . ?
N8BA C196 1.328(13) . ?
O9BA C117 1.195(9) . ?
C5DA H5DA 0.9500 . ?
C5DA C5 1.322(8) . ?
C64 C3AA 1.430(7) . ?
N67 H67 0.8800 . ?
N67 C137 1.355(9) . ?
N67 C145 1.348(9) . ?
O69 C199 1.389(11) . ?
O69 C216 1.470(10) . ?
C72 H72 0.9500 . ?
C73 C5CA 1.441(10) . ?
C73 C94 1.394(11) . ?
C73 C151 1.483(10) . ?
C74 H74 0.9500 . ?
C74 C107 1.383(9) . ?
C74 C110 1.330(10) . ?
C75 C45 1.461(11) . ?
C75 C94 1.392(11) . ?
C75 C118 1.506(12) . ?
N76 H76 0.8800 . ?
N76 C172 1.315(9) . ?
N76 C181 1.410(9) . ?
C77 H77 0.9500 . ?
C77 C0DA 1.394(10) . ?
C77 C95 1.423(9) . ?
C78 C2 1.426(9) . ?
C78 C16 1.384(9) . ?
C78 C157 1.372(9) . ?
C79 C42 1.386(8) . ?
C79 N43 1.450(8) . ?
C80 H80A 0.9900 . ?
C80 H80B 0.9900 . ?
C80 C244 1.451(8) . ?
N82 H82 0.8800 . ?
N82 C52 1.339(9) . ?
N82 C115 1.412(10) . ?
C83 C76 1.480(8) . ?
C84 H84A 0.9900 . ?
C84 H84B 0.9900 . ?
N1 C143 1.390(9) . ?
N1 C167 1.333(10) . ?
C2 C5FA 1.352(8) . ?
C0EA C41 1.397(7) . ?
C0EA C65 1.482(8) . ?
C4 H4 0.9500 . ?
C4 C36 1.333(7) . ?
C4 C101 1.364(8) . ?
O6 C223 1.250(9) . ?
C2CA H2CA 0.9500 . ?
C2CA C146 1.406(8) . ?
C8 C19 1.362(10) . ?
C8 C1DA 1.462(10) . ?
C9 H9A 0.9500 . ?
C9 C52 1.402(9) . ?
C9 C6FA 1.379(10) . ?
C3GA C125 1.469(13) . ?
C3GA C207 1.475(12) . ?
C11 H11A 0.9900 . ?
C11 H11B 0.9900 . ?
C11 C96 1.473(8) . ?
C12 H12 0.9500 . ?
C12 C14 1.316(7) . ?
N13 H13 0.8800 . ?
N13 C148 1.394(12) . ?
N13 C228 1.353(12) . ?
C14 H14A 0.9500 . ?
N15 H15 0.8800 . ?
N15 C180 1.404(9) . ?
N15 C189 1.340(9) . ?
C16 H16 0.9500 . ?
C16 C4DA 1.356(9) . ?
O17 H17J 0.8501 . ?
O17 H17K 0.8501 . ?
C8CA C0GA 1.373(17) . ?
C19 C39 1.384(10) . ?
C6CA C36 1.496(8) . ?
C21 H21A 0.9800 . ?
C21 H21B 0.9800 . ?
C21 H21C 0.9800 . ?
C21 C32 1.502(8) . ?
C22 H22A 0.9500 . ?
C3AA H3AB 0.9500 . ?
C3AA C54 1.367(8) . ?
C1DA C5EA 1.368(10) . ?
C1DA C98 1.393(11) . ?
C7CA H7CA 1.0000 . ?
C7CA C3FA 1.638(9) . ?
C7CA C122 1.554(14) . ?
C7CA C132 1.535(10) . ?
C5AA C1CA 1.412(9) . ?
C5AA C139 1.492(9) . ?
O6DA C219 1.305(12) . ?
O6DA C246 1.422(16) . ?
O28 N108 1.243(8) . ?
C7EA C37 1.395(10) . ?
C30 H30 0.9500 . ?
C30 C32 1.399(8) . ?
C30 C69 1.366(8) . ?
C0BA H0BA 0.9500 . ?
C9CA C59 1.442(8) . ?
C9CA C142 1.402(9) . ?
C9GA H9GA 0.9500 . ?
C9GA C39 1.423(10) . ?
C9GA C98 1.348(10) . ?
C35 H35 0.9500 . ?
C35 C92 1.301(9) . ?
C35 C112 1.390(10) . ?
C37 H37A 0.9500 . ?
C37 C0DA 1.358(10) . ?
C38 H38 0.9500 . ?
C38 C110 1.391(10) . ?
C38 C181 1.409(9) . ?
C40 H40A 0.9900 . ?
C40 H40B 0.9900 . ?
C40 C123 1.499(11) . ?
C41 H41 0.9500 . ?
C41 C120 1.365(8) . ?
C42 H42A 0.9500 . ?
N44 H44 0.8800 . ?
N44 C233 1.478(11) . ?
N44 C7BA 1.306(13) . ?
C45 H45A 0.9500 . ?
C45 C82 1.372(11) . ?
C0DA H0DA 0.9500 . ?
C47 C88 1.563(8) . ?
C47 C152 1.533(11) . ?
C47 C171 1.498(10) . ?
C1BA C62 1.381(9) . ?
C1BA C1EA 1.449(10) . ?
C1BA C92 1.483(11) . ?
C49 C87 1.535(8) . ?
C49 C102 1.385(8) . ?
C2DA H2DA 0.9500 . ?
C2DA C100 1.476(10) . ?
C2DA C157 1.342(10) . ?
C6EA C125 1.326(13) . ?
C6EA C159 1.480(13) . ?
C52 C150 1.361(10) . ?
C8GA H8GA 0.9500 . ?
C8GA C5EA 1.425(10) . ?
C8GA C86 1.430(10) . ?
C54 H54 0.9500 . ?
C55 C62 1.404(10) . ?
C55 C68 1.481(10) . ?
C55 C149 1.400(9) . ?
C3DA H3DA 0.9500 . ?
C3DA C116 1.351(10) . ?
C3DA C180 1.376(10) . ?
C4DA C85 1.441(10) . ?
C4DA C119 1.491(10) . ?
C3FA H3FA 0.9900 . ?
C3FA H3FB 0.9900 . ?
C59 C2EA 1.390(9) . ?
O7BA N179 1.193(10) . ?
C61 C9DA 1.549(9) . ?
C61 C136 1.484(9) . ?
C61 C188 1.540(10) . ?
C61 C210 1.604(10) . ?
C62 H62 0.9500 . ?
C8BA H8BA 0.9900 . ?
C8BA H8BB 0.9900 . ?
C8BA C135 1.471(9) . ?
C8BA C240 1.444(8) . ?
C9BA C111 1.396(10) . ?
C9BA C140 1.407(10) . ?
C66 H66 0.9500 . ?
C66 C138 1.390(10) . ?
C66 C192 1.417(9) . ?
C1CA H1CA 0.9500 . ?
C1CA C69 1.364(9) . ?
C3CA C4EA 1.409(10) . ?
C3CA C121 1.350(9) . ?
C3CA C175 1.486(10) . ?
C4CA C127 1.376(10) . ?
C4CA C140 1.427(10) . ?
C5CA H5CA 0.9500 . ?
C5CA C82 1.372(11) . ?
C2EA C103 1.413(9) . ?
C4EA C104 1.412(11) . ?
C7DA H7DA 0.9500 . ?
C7DA C130 1.346(8) . ?
C8DA H8DA 0.9900 . ?
C8DA H8DB 0.9900 . ?
C8DA C212 1.496(10) . ?
C6FA C161 1.375(11) . ?
C5FA C85 1.418(10) . ?
N4FA C135 1.477(9) . ?
N4FA C204 1.464(9) . ?
N4FA C214 1.475(12) . ?
C86 C117 1.527(11) . ?
C88 H88A 0.9800 . ?
C88 H88B 0.9800 . ?
C88 H88C 0.9800 . ?
C89 H89 0.9500 . ?
C89 C119 1.299(9) . ?
C89 C178 1.431(10) . ?
C90 C91 1.419(10) . ?
C90 C160 1.529(11) . ?
C91 H91 0.9500 . ?
C91 C149 1.425(10) . ?
C93 H93 0.9500 . ?
C93 C131 1.421(13) . ?
C93 C159 1.371(12) . ?
C96 H96 1.0000 . ?
C96 C187 1.482(9) . ?
C96 C218 1.522(9) . ?
C97 C100 1.479(10) . ?
C98 H98 0.9500 . ?
C99 C129 1.497(10) . ?
C99 C134 1.351(9) . ?
C101 C142 1.432(9) . ?
C102 H102 0.9500 . ?
C102 C120 1.412(9) . ?
C103 H103 0.9500 . ?
C103 C182 1.343(9) . ?
C104 C144 1.374(11) . ?
C104 C198 1.473(11) . ?
C105 H105 0.9500 . ?
C105 C196 1.442(14) . ?
C105 C0GA 1.330(16) . ?
O106 N179 1.229(10) . ?
N108 O124 1.239(8) . ?
N108 C150 1.419(11) . ?
C109 H10A 0.9900 . ?
C109 H10B 0.9900 . ?
C109 C168 1.494(10) . ?
C110 H110 0.9500 . ?
C111 H111 0.9500 . ?
C111 C194 1.335(10) . ?
C112 C145 1.512(10) . ?
O113 C230 1.383(12) . ?
O113 C1HA 1.533(14) . ?
C114 H11C 0.9800 . ?
C114 H11D 0.9800 . ?
C114 H11E 0.9800 . ?
C114 C116 1.539(10) . ?
C115 C116 1.408(11) . ?
C115 C163 1.390(10) . ?
C118 H11F 0.9800 . ?
C118 H11G 0.9800 . ?
C118 H11H 0.9800 . ?
C120 H120 0.9500 . ?
C121 H121 0.9500 . ?
C121 C137 1.408(10) . ?
C122 H12A 0.9800 . ?
C122 H12B 0.9800 . ?
C122 H12C 0.9800 . ?
C123 H123 1.0000 . ?
C123 C153 1.541(10) . ?
C123 C202 1.563(11) . ?
C125 H125 0.9500 . ?
C126 H126 0.9500 . ?
C126 C162 1.471(12) . ?
C126 C184 1.292(10) . ?
C127 C194 1.405(11) . ?
C127 C199 1.457(11) . ?
C128 H128 0.9500 . ?
C128 C163 1.387(10) . ?
C128 C180 1.398(10) . ?
C130 H130 0.9500 . ?
C130 C176 1.399(9) . ?
C131 C219 1.419(14) . ?
C132 H13A 0.9800 . ?
C132 H13B 0.9800 . ?
C132 H13C 0.9800 . ?
C133 H13M 0.9900 . ?
C133 H13N 0.9900 . ?
C133 C169 1.468(10) . ?
C133 C233 1.423(11) . ?
C134 H134 0.9500 . ?
C134 C199 1.356(11) . ?
C135 H13O 0.9900 . ?
C135 H13P 0.9900 . ?
C136 H13D 0.9800 . ?
C136 H13E 0.9800 . ?
C136 H13F 0.9800 . ?
C137 C144 1.424(12) . ?
C138 C164 1.551(10) . ?
C138 C184 1.406(10) . ?
C139 H13G 0.9800 . ?
C139 H13H 0.9800 . ?
C139 H13I 0.9800 . ?
C141 C174 1.410(12) . ?
C141 C205 1.437(13) . ?
C142 C182 1.440(9) . ?
C143 C170 1.344(10) . ?
C143 C190 1.497(12) . ?
C144 H144 0.9500 . ?
C146 H146 0.9500 . ?
C146 C176 1.378(9) . ?
C148 C174 1.403(11) . ?
C148 C222 1.376(12) . ?
C150 C203 1.464(11) . ?
C151 H15A 0.9800 . ?
C151 H15B 0.9800 . ?
C151 H15C 0.9800 . ?
C152 H15D 0.9800 . ?
C152 H15E 0.9800 . ?
C152 H15F 0.9800 . ?
C153 H15G 0.9800 . ?
C153 H15H 0.9800 . ?
C153 H15I 0.9800 . ?
C154 H15J 0.9800 . ?
C154 H15K 0.9800 . ?
C154 H15L 0.9800 . ?
C154 C168 1.468(11) . ?
C155 H15M 0.9900 . ?
C155 H15N 0.9900 . ?
C155 C193 1.481(12) . ?
C156 H15P 0.9900 . ?
C156 H15Q 0.9900 . ?
C156 C158 1.486(9) . ?
C156 C169 1.518(10) . ?
C158 H15R 0.9900 . ?
C158 H15S 0.9900 . ?
C158 C204 1.490(10) . ?
C159 C0AA 1.450(13) . ?
C161 N179 1.515(12) . ?
C161 C203 1.418(12) . ?
C162 H162 0.9500 . ?
C162 C192 1.367(11) . ?
C163 C209 1.497(11) . ?
C164 H16A 0.9900 . ?
C164 H16B 0.9900 . ?
C165 H165 0.9500 . ?
C165 C211 1.364(12) . ?
C165 C230 1.344(14) . ?
C167 C172 1.514(12) . ?
C167 C215 1.375(11) . ?
C168 H168 1.0000 . ?
C168 C173 1.548(11) . ?
C169 H16C 0.9900 . ?
C169 H16D 0.9900 . ?
C170 H170 0.9500 . ?
C170 C197 1.361(11) . ?
C173 H17A 0.9800 . ?
C173 H17B 0.9800 . ?
C173 H17C 0.9800 . ?
C175 H17D 0.9800 . ?
C175 H17E 0.9800 . ?
C175 H17F 0.9800 . ?
C176 H176 0.9500 . ?
C178 C189 1.470(10) . ?
C182 H182 0.9500 . ?
C183 H18A 0.9900 . ?
C183 H18B 0.9900 . ?
C183 C191 1.498(10) . ?
C184 H184 0.9500 . ?
C185 H18C 0.9800 . ?
C185 H18D 0.9800 . ?
C185 H18E 0.9800 . ?
C185 C191 1.537(10) . ?
C186 H18F 0.9900 . ?
C186 H18G 0.9900 . ?
C186 C221 1.562(11) . ?
C187 H18H 0.9800 . ?
C187 H18I 0.9800 . ?
C187 H18J 0.9800 . ?
C188 H18K 0.9800 . ?
C188 H18L 0.9800 . ?
C188 H18M 0.9800 . ?
C191 H191 1.0000 . ?
C191 C235 1.561(12) . ?
C192 H192 0.9500 . ?
C193 H193 1.0000 . ?
C193 C217 1.431(10) . ?
C193 C220 1.538(10) . ?
C194 H194 0.9500 . ?
C195 H19A 0.9900 . ?
C195 H19B 0.9900 . ?
C195 C238 1.487(12) . ?
C196 C228 1.491(14) . ?
C197 H197 0.9500 . ?
C197 C215 1.394(12) . ?
C198 H19C 0.9800 . ?
C198 H19D 0.9800 . ?
C198 H19E 0.9800 . ?
C200 C9FA 1.479(15) . ?
C200 C2AA 1.354(14) . ?
C201 H201 1.0000 . ?
C201 C257 1.587(17) . ?
C201 C0HA 1.610(18) . ?
C202 H20A 0.9800 . ?
C202 H20B 0.9800 . ?
C202 H20C 0.9800 . ?
C203 H203 0.9500 . ?
C204 H20G 0.9900 . ?
C204 H20H 0.9900 . ?
C205 C230 1.442(15) . ?
C205 C234 1.398(13) . ?
C206 H206 1.0000 . ?
C208 H208 0.9500 . ?
C208 C219 1.317(13) . ?
C208 C5GA 1.392(15) . ?
C209 H20D 0.9800 . ?
C209 H20E 0.9800 . ?
C209 H20F 0.9800 . ?
C210 H21D 0.9800 . ?
C210 H21E 0.9800 . ?
C210 H21F 0.9800 . ?
C211 C223 1.500(12) . ?
C212 H212 1.0000 . ?
C212 C237 1.579(11) . ?
C212 C252 1.504(12) . ?
C214 H21O 0.9900 . ?
C214 H21P 0.9900 . ?
C214 C247 1.571(13) . ?
C215 H215 0.9500 . ?
C216 H21G 0.9900 . ?
C216 H21H 0.9900 . ?
C216 C255 1.393(15) . ?
C217 H21I 0.9800 . ?
C217 H21J 0.9800 . ?
C217 H21K 0.9800 . ?
C218 H21L 0.9800 . ?
C218 H21M 0.9800 . ?
C218 H21N 0.9800 . ?
C220 H22B 0.9800 . ?
C220 H22C 0.9800 . ?
C220 H22D 0.9800 . ?
C221 H221 1.0000 . ?
C221 C241 1.545(13) . ?
C221 C258 1.566(14) . ?
C222 H222 0.9500 . ?
C222 C234 1.363(12) . ?
C224 H22E 0.9801 . ?
C224 H22F 0.9801 . ?
C224 H22G 0.9801 . ?
C224 C238 1.507(15) . ?
C226 C231 1.378(12) . ?
C226 C239 1.462(12) . ?
C226 C251 1.365(13) . ?
C229 H22H 0.9801 . ?
C229 H22I 0.9801 . ?
C229 H22J 0.9801 . ?
C229 C255 1.420(15) . ?
C231 C236 1.391(12) . ?
C231 C249 1.413(13) . ?
C232 C236 1.485(13) . ?
C232 C0FA 1.409(14) . ?
C232 C7GA 1.462(14) . ?
C233 H23G 0.9900 . ?
C233 H23H 0.9900 . ?
C234 H234 0.9500 . ?
C235 H23A 0.9800 . ?
C235 H23B 0.9800 . ?
C235 H23C 0.9800 . ?
C236 C245 1.465(13) . ?
C237 H23D 0.9800 . ?
C237 H23E 0.9800 . ?
C237 H23F 0.9800 . ?
C238 H238 1.0000 . ?
C238 C8FA 1.579(15) . ?
C239 H239 0.9500 . ?
C239 C243 1.385(12) . ?
C240 H24F 0.9900 . ?
C240 H24G 0.9900 . ?
C240 C244 1.196(8) . ?
C241 H24A 0.9800 . ?
C241 H24B 0.9800 . ?
C241 H24C 0.9800 . ?
C243 H243 0.9500 . ?
C243 C245 1.440(12) . ?
C244 H24H 0.9900 . ?
C244 H24I 0.9900 . ?
C245 C253 1.448(13) . ?
C246 H24D 0.9900 . ?
C246 H24E 0.9900 . ?
C246 C6DA 1.574(16) . ?
C247 H24J 0.9900 . ?
C247 H24K 0.9900 . ?
C247 C253 1.540(16) . ?
C249 C28 1.365(13) . ?
C249 C1FA 1.464(14) . ?
C251 H251 0.9500 . ?
C251 C254 1.408(13) . ?
C252 H25A 0.9800 . ?
C252 H25B 0.9800 . ?
C252 H25C 0.9800 . ?
C253 C2FA 1.411(13) . ?
C254 H254 0.9500 . ?
C254 C1FA 1.379(13) . ?
C255 H255 1.0000 . ?
C255 C7FA 1.522(17) . ?
C257 H25D 1.0624 . ?
C257 H25E 1.0608 . ?
C257 H25F 1.0542 . ?
C258 H25G 0.9800 . ?
C258 H25H 0.9800 . ?
C258 H25I 0.9800 . ?
C0AA C4GA 1.429(13) . ?
C5GA C6GA 1.549(16) . ?
C9FA H9FA 0.9500 . ?
C0FA H0FA 0.9500 . ?
C0FA C28 1.412(14) . ?
C1GA H1GA 0.9900 . ?
C1GA H1GB 0.9900 . ?
C1GA C15 1.603(15) . ?
C2FA H2FA 0.9500 . ?
C2FA C7GA 1.458(14) . ?
C28 H28A 0.9500 . ?
C8FA H8FA 0.9800 . ?
C8FA H8FB 0.9800 . ?
C8FA H8FC 0.9800 . ?
C7FA H7FA 0.9801 . ?
C7FA H7FB 0.9801 . ?
C7FA H7FC 0.9801 . ?
C1FA H1FA 0.9500 . ?
C7GA H7GA 0.9500 . ?
C1HA H1HA 0.9900 . ?
C1HA H1HB 0.9900 . ?
C1HA C1 1.492(15) . ?
C6DA H6DA 1.0000 . ?
C6DA C4FA 1.451(15) . ?
C6DA C13 1.594(15) . ?
C4FA H4FA 0.9805 . ?
C4FA H4FB 0.9805 . ?
C4FA H4FC 0.9805 . ?
C0HA H0HA 0.9863 . ?
C0HA H0HB 0.9861 . ?
C0HA H0HC 0.9862 . ?
C2HA H2HA 1.1061 . ?
C2HA H2HB 1.1065 . ?
C2HA H2HC 1.1132 . ?
C2HA C1 1.65(3) . ?
C15 H15O 1.0000 . ?
C15 C17 1.666(16) . ?
C15 C29 1.545(16) . ?
C17 H17G 1.1402 . ?
C17 H17H 1.1454 . ?
C17 H17I 1.1548 . ?
C13 H13J 0.9813 . ?
C13 H13K 0.9813 . ?
C13 H13L 0.9813 . ?
C1 H1 1.0000 . ?
C1 C6 1.601(17) . ?
C6 H6A 0.9821 . ?
C6 H6B 0.9820 . ?
C6 H6C 0.9820 . ?
C29 H29A 1.0014 . ?
C29 H29B 1.0013 . ?
C29 H29C 0.9986 . ?

loop_
_geom_torsion_atom_site_label_1
_geom_torsion_atom_site_label_2
_geom_torsion_atom_site_label_3
_geom_torsion_atom_site_label_4
_geom_torsion
_geom_torsion_site_symmetry_1
_geom_torsion_site_symmetry_2
_geom_torsion_site_symmetry_3
_geom_torsion_site_symmetry_4
_geom_torsion_publ_flag
F1 C63 C3HA N40 -3.7(6) . . . . ?
F1 C63 C3HA C4AA 175.7(3) . . . . ?
F1 C63 C8AA N37 4.3(6) . . . . ?
F1 C63 C8AA C9EA -175.5(4) . . . . ?
F2 C67 C3 N21 -2.7(6) . . . . ?
F2 C67 C3 C24 179.6(4) . . . . ?
F2 C67 C7 N28 -0.5(7) . . . . ?
F2 C67 C7 C18 179.7(4) . . . . ?
F3 C2BA C48 N32 -1.7(7) . . . . ?
F3 C2BA C48 C14 -178.2(4) . . . . ?
F2AA C5FA C85 N5AA 3.3(8) . . . . ?
F2AA C5FA C85 C4DA -178.0(4) . . . . ?
F5AA C59 C2EA N14 0.9(7) . . . . ?
F5AA C59 C2EA C103 -179.0(5) . . . . ?
N8 C20 C131 C93 -178.5(6) . . . . ?
N8 C20 C131 C219 4.6(10) . . . . ?
N8 C20 C4GA F13 -4.9(11) . . . . ?
N8 C20 C4GA C0AA 180.0(5) . . . . ?
N8 C5GA C6GA O27 174.9(11) . . . . ?
N8 C5GA C6GA N3AA 0.9(11) . . . . ?
O12 C6CA C36 N54 161.0(4) . . . . ?
O12 C6CA C36 C4 -18.2(7) . . . . ?
O14 C46 C56 C83 179.5(4) . . . . ?
F15 C19 C39 N11 0.2(8) . . . . ?
F15 C19 C39 C9GA -179.9(5) . . . . ?
O18 C11 C96 C187 173.3(5) . . . . ?
O18 C11 C96 C218 -61.9(7) . . . . ?
C20 N8 C5GA C208 4.6(13) . . . . ?
C20 N8 C5GA C6GA -176.2(6) . . . . ?
C20 C131 C219 O6DA 178.0(6) . . . . ?
C20 C131 C219 C208 -3.5(11) . . . . ?
N21 C3 C24 C72 -177.4(5) . . . . ?
N21 C3 C24 C5 4.0(8) . . . . ?
N21 C9AA C5DA C5 -2.3(9) . . . . ?
N21 C9AA C70 O2AA -178.6(4) . . . . ?
N21 C9AA C70 N42 0.5(6) . . . . ?
C23 C27 C7AA C71 0.0(7) . . . . ?
C23 C27 C3BA N28 -2.4(6) . . . . ?
C23 C27 C3BA O34 177.1(4) . . . . ?
C23 C31 C2BA F3 -2.0(6) . . . . ?
C23 C31 C2BA C48 179.2(4) . . . . ?
C23 C31 C5BA C71 0.0(7) . . . . ?
C23 C31 C5BA C12 -179.2(4) . . . . ?
N28 C7 C18 C72 -178.7(4) . . . . ?
N29 C3GA C125 C6EA 3.2(11) . . . . ?
N29 C3GA C207 O4AA 172.8(5) . . . . ?
N29 C3GA C207 N59 -8.0(8) . . . . ?
N29 C0AA C4GA F13 2.2(9) . . . . ?
N29 C0AA C4GA C20 177.6(7) . . . . ?
O30 C34 C201 C257 -165.8(15) . . . . ?
O30 C34 C201 C0HA 56.0(16) . . . . ?
N32 C48 C14 C12 -176.2(5) . . . . ?
C33 C8CA C0GA O44 9.1(16) . . . . ?
C33 C8CA C0GA C105 -178.7(9) . . . . ?
O7AA C183 C191 C185 -60.9(9) . . . . ?
O7AA C183 C191 C235 176.0(6) . . . . ?
N37 C6CA C36 N54 -16.7(6) . . . . ?
N37 C6CA C36 C4 164.1(4) . . . . ?
O5AA C109 C168 C154 -61.8(10) . . . . ?
O5AA C109 C168 C173 -179.6(6) . . . . ?
N40 C3HA C4AA C46 0.9(7) . . . . ?
N40 C3HA C4AA C22 -178.8(4) . . . . ?
N40 C83 C76 N32 8.6(7) . . . . ?
N40 C83 C76 O0AA -172.2(5) . . . . ?
N41 C64 C3AA C54 -2.3(7) . . . . ?
O45 C186 C221 C241 -62.8(10) . . . . ?
O45 C186 C221 C258 175.3(8) . . . . ?
O46 C97 C100 N66 176.3(6) . . . . ?
O46 C97 C100 C2DA -6.9(9) . . . . ?
N47 C0EA C41 C120 0.3(8) . . . . ?
N47 C0EA C65 O25 165.2(4) . . . . ?
N47 C0EA C65 N1AA -15.7(6) . . . . ?
N47 C49 C87 N49 -0.9(6) . . . . ?
N47 C49 C87 O55 179.7(5) . . . . ?
N47 C49 C102 C120 4.0(8) . . . . ?
N49 C64 C3AA C54 -178.8(4) . . . . ?
O50 C6EA C125 C3GA 176.3(5) . . . . ?
O50 C6EA C159 C93 -0.8(10) . . . . ?
O50 C6EA C159 C0AA -176.1(6) . . . . ?
O50 C155 C193 C217 179.2(6) . . . . ?
O50 C155 C193 C220 60.4(8) . . . . ?
C51 N8BA C196 C105 5.8(12) . . . . ?
C51 N8BA C196 C228 -179.1(7) . . . . ?
C51 C8CA C0GA O44 179.2(7) . . . . ?
C51 C8CA C0GA C105 -8.6(16) . . . . ?
O53 C40 C123 C153 -174.0(5) . . . . ?
O53 C40 C123 C202 59.1(7) . . . . ?
N54 C9CA C59 F5AA -1.1(7) . . . . ?
N54 C9CA C59 C2EA 178.1(5) . . . . ?
N54 C9CA C142 C101 -2.9(8) . . . . ?
N54 C9CA C142 C182 -180.0(5) . . . . ?
N56 C8EA C57 N7BA -2.2(10) . . . . ?
N56 C8EA C57 C42 176.7(6) . . . . ?
N56 C50 C5AA C1CA 175.8(4) . . . . ?
N56 C50 C5AA C139 -3.8(8) . . . . ?
N56 C50 C32 C21 2.0(7) . . . . ?
N56 C50 C32 C30 -175.5(4) . . . . ?
O57 C8DA C212 C237 -173.5(7) . . . . ?
O57 C8DA C212 C252 -54.8(10) . . . . ?
O57 C101 C142 C9CA -179.8(5) . . . . ?
O57 C101 C142 C182 -2.8(8) . . . . ?
N58 C80 C244 C240 140(2) . . . . ?
N59 C200 C9FA C33 179.0(10) . . . . ?
N59 C200 C2AA F10 4.2(11) . . . . ?
N59 C200 C2AA C51 -177.9(9) . . . . ?
O60 C195 C238 C224 57.4(13) . . . . ?
O60 C195 C238 C8FA -173.8(11) . . . . ?
N61 C90 C91 C149 -1.3(9) . . . . ?
N61 C90 C160 O3AA 172.3(7) . . . . ?
N61 C90 C160 N22 -5.3(8) . . . . ?
N62 C112 C145 O2 174.6(5) . . . . ?
N62 C112 C145 N67 -6.6(7) . . . . ?
C63 C3HA C4AA C46 -178.5(4) . . . . ?
C63 C3HA C4AA C22 1.8(6) . . . . ?
N65 C6AA C79 C42 176.8(7) . . . . ?
N65 C6AA C79 N43 -2.6(12) . . . . ?
N66 C2 C5FA F2AA -2.6(8) . . . . ?
N66 C2 C5FA C85 179.2(5) . . . . ?
C67 C3 C24 C72 0.2(7) . . . . ?
C67 C3 C24 C5 -178.5(5) . . . . ?
C67 C7 C18 C72 1.2(7) . . . . ?
C3 N21 C9AA C5DA 1.2(7) . . . . ?
C3 N21 C9AA C70 178.1(4) . . . . ?
C3 C67 C7 N28 179.4(4) . . . . ?
C3 C67 C7 C18 -0.4(8) . . . . ?
C3 C24 C72 C18 0.7(9) . . . . ?
C3 C24 C5 O30 -179.9(5) . . . . ?
C3 C24 C5 C5DA -4.8(9) . . . . ?
C7 N28 C3BA O34 -3.5(8) . . . . ?
C7 N28 C3BA C27 176.0(4) . . . . ?
C7 C67 C3 N21 177.5(5) . . . . ?
C7 C67 C3 C24 -0.2(7) . . . . ?
C7 C18 C72 C24 -1.3(8) . . . . ?
N9 C9BA C111 C194 177.2(6) . . . . ?
N9 C9BA C140 F9 1.3(8) . . . . ?
N9 C9BA C140 C4CA -175.7(5) . . . . ?
N12 C7EA C37 C0DA -0.7(8) . . . . ?
C1AA C26 C0CA N52 176.7(4) . . . . ?
C1AA C26 C0CA C60 -1.3(7) . . . . ?
C1AA N1AA C65 O25 2.2(8) . . . . ?
C1AA N1AA C65 C0EA -176.8(4) . . . . ?
C1AA C10 C0BA C60 -2.7(8) . . . . ?
N14 C2EA C103 C182 179.6(5) . . . . ?
N14 C97 C100 N66 -1.6(8) . . . . ?
N14 C97 C100 C2DA 175.2(5) . . . . ?
C3HA N40 C83 C56 -1.7(7) . . . . ?
C3HA N40 C83 C76 176.5(4) . . . . ?
C3HA C63 C8AA N37 -177.1(4) . . . . ?
C3HA C63 C8AA C9EA 3.0(7) . . . . ?
C3HA C4AA C46 O14 179.7(4) . . . . ?
C3HA C4AA C46 C56 -2.3(7) . . . . ?
C3HA C4AA C22 C9EA -1.4(8) . . . . ?
C4AA C46 C56 C83 1.7(7) . . . . ?
C25 C6AA C79 C42 -3.4(11) . . . . ?
C25 C6AA C79 N43 177.2(7) . . . . ?
C25 C8EA C57 N7BA 179.2(6) . . . . ?
C25 C8EA C57 C42 -2.0(9) . . . . ?
N5AA C178 C189 O38 178.7(6) . . . . ?
N5AA C178 C189 N15 -2.5(9) . . . . ?
C27 C23 C31 C2BA 178.7(4) . . . . ?
C27 C23 C31 C5BA -0.7(6) . . . . ?
C27 C7AA C71 O18 -179.1(4) . . . . ?
C27 C7AA C71 C5BA -0.7(7) . . . . ?
C6AA N65 C94 C73 -90.3(9) . . . . ?
C6AA N65 C94 C75 83.7(9) . . . . ?
C6AA C25 C8EA N56 -178.0(7) . . . . ?
C6AA C25 C8EA C57 0.7(10) . . . . ?
C6AA C79 C42 C57 2.3(11) . . . . ?
C6AA C79 N43 O5 -2.0(11) . . . . ?
C6AA C79 N43 O16 178.2(7) . . . . ?
N30 C4CA C127 C194 -178.2(6) . . . . ?
N30 C4CA C127 C199 1.0(10) . . . . ?
N30 C4CA C140 F9 -0.8(8) . . . . ?
N30 C4CA C140 C9BA 176.3(5) . . . . ?
N30 C99 C129 O24 166.8(5) . . . . ?
N30 C99 C129 N0AA -14.5(7) . . . . ?
N30 C99 C134 C199 4.1(10) . . . . ?
C31 C23 C27 C7AA 0.7(7) . . . . ?
C31 C23 C27 C3BA -178.5(4) . . . . ?
C31 C2BA C48 N32 177.1(4) . . . . ?
C31 C2BA C48 C14 0.6(7) . . . . ?
C31 C5BA C71 O18 179.3(4) . . . . ?
C31 C5BA C71 C7AA 0.7(7) . . . . ?
C31 C5BA C12 C14 -0.8(8) . . . . ?
C7AA C27 C3BA N28 178.3(4) . . . . ?
C7AA C27 C3BA O34 -2.3(7) . . . . ?
C8EA N56 C50 C5AA -101.4(7) . . . . ?
C8EA N56 C50 C32 75.3(7) . . . . ?
C8EA C25 C6AA N65 -178.3(7) . . . . ?
C8EA C25 C6AA C79 2.0(11) . . . . ?
C8EA C57 N7BA O31 -3.7(10) . . . . ?
C8EA C57 N7BA O4 178.7(7) . . . . ?
C8EA C57 C42 C79 0.5(11) . . . . ?
C34 O30 C5 C24 176.0(8) . . . . ?
C34 O30 C5 C5DA 1.3(11) . . . . ?
N35 C141 C174 F22 -0.2(9) . . . . ?
N35 C141 C174 C148 -179.1(7) . . . . ?
N35 C141 C205 C230 2.7(11) . . . . ?
N35 C141 C205 C234 180.0(8) . . . . ?
N35 C211 C223 N11 -12.0(10) . . . . ?
N35 C211 C223 O6 168.2(6) . . . . ?
C8AA N37 C6CA O12 2.0(7) . . . . ?
C8AA N37 C6CA C36 179.6(4) . . . . ?
C8AA C63 C3HA N40 177.8(4) . . . . ?
C8AA C63 C3HA C4AA -2.8(7) . . . . ?
C8AA C9EA C22 C4AA 1.6(8) . . . . ?
C9AA N21 C3 C67 -179.6(4) . . . . ?
C9AA N21 C3 C24 -2.1(7) . . . . ?
C9AA C5DA C5 O30 178.5(5) . . . . ?
C9AA C5DA C5 C24 4.0(9) . . . . ?
N0BA C8 C19 F15 4.3(9) . . . . ?
N0BA C8 C19 C39 -176.6(5) . . . . ?
N0BA C8 C1DA C5EA -4.7(8) . . . . ?
N0BA C8 C1DA C98 176.5(5) . . . . ?
N0BA C86 C117 N9 4.2(8) . . . . ?
N0BA C86 C117 O9BA -172.2(8) . . . . ?
N1BA C4EA C104 C144 179.8(7) . . . . ?
N1BA C4EA C104 C198 2.8(10) . . . . ?
N1BA C6FA C161 N179 2.8(12) . . . . ?
N1BA C6FA C161 C203 -178.3(6) . . . . ?
C2BA C31 C5BA C71 -179.4(4) . . . . ?
C2BA C31 C5BA C12 1.4(7) . . . . ?
C2BA C48 C14 C12 0.1(8) . . . . ?
O44 C1GA C15 C17 179(3) . . . . ?
O44 C1GA C15 C29 2(4) . . . . ?
C46 O14 C3FA C7CA -174.7(4) . . . . ?
C46 C4AA C22 C9EA 178.9(5) . . . . ?
C46 C56 C83 N40 0.4(8) . . . . ?
C46 C56 C83 C76 -177.8(5) . . . . ?
C3BA N28 C7 C67 -175.3(5) . . . . ?
C3BA N28 C7 C18 4.6(7) . . . . ?
C3BA C27 C7AA C71 179.2(4) . . . . ?
C48 N32 C76 O0AA -6.8(9) . . . . ?
C48 N32 C76 C83 172.4(5) . . . . ?
C50 N56 C8EA C25 8.7(9) . . . . ?
C50 N56 C8EA C57 -169.9(6) . . . . ?
C50 C5AA C1CA C69 0.0(8) . . . . ?
C3EA N41 C64 N49 177.8(4) . . . . ?
C3EA N41 C64 C3AA 1.0(7) . . . . ?
C3EA N42 C70 O2AA 0.6(7) . . . . ?
C3EA N42 C70 C9AA -178.4(4) . . . . ?
C3EA C4BA C54 C3AA -0.8(8) . . . . ?
C5BA C31 C2BA F3 177.4(4) . . . . ?
C5BA C31 C2BA C48 -1.4(7) . . . . ?
C5BA C12 C14 C48 0.0(9) . . . . ?
C6BA C47 C171 O6AA 106.2(7) . . . . ?
C6BA C47 C171 N45 -73.8(7) . . . . ?
N55 C7EA C37 C0DA -178.9(5) . . . . ?
C56 C83 C76 N32 -173.1(5) . . . . ?
C56 C83 C76 O0AA 6.2(8) . . . . ?
C58 C2CA C146 C176 0.2(10) . . . . ?
C58 C7DA C130 C176 0.2(11) . . . . ?
N7BA C57 C42 C79 179.3(6) . . . . ?
N8BA C51 C8CA C33 179.0(8) . . . . ?
N8BA C51 C8CA C0GA 8.2(13) . . . . ?
N8BA C51 C2AA F10 -4.0(14) . . . . ?
N8BA C51 C2AA C200 178.1(6) . . . . ?
N8BA C196 C228 O36 173.5(9) . . . . ?
N8BA C196 C228 N13 -4.9(11) . . . . ?
C5DA C9AA C70 O2AA -1.4(7) . . . . ?
C5DA C9AA C70 N42 177.7(4) . . . . ?
C64 N41 C3EA N42 -178.7(4) . . . . ?
C64 N41 C3EA C4BA 0.5(7) . . . . ?
C64 N49 C87 O55 0.1(8) . . . . ?
C64 N49 C87 C49 -179.3(4) . . . . ?
C64 C3AA C54 C4BA 2.1(8) . . . . ?
C0CA C26 C1AA N1AA 179.6(4) . . . . ?
C0CA C26 C1AA C10 -1.9(7) . . . . ?
C0CA N52 C9DA O48 -5.6(10) . . . . ?
C0CA N52 C9DA C61 172.5(5) . . . . ?
C0CA C60 C0BA C10 -0.1(8) . . . . ?
N67 C137 C144 C104 176.9(7) . . . . ?
O69 C216 C255 C229 73.7(13) . . . . ?
O69 C216 C255 C7FA -165.5(13) . . . . ?
C70 N42 C3EA N41 -179.4(4) . . . . ?
C70 N42 C3EA C4BA 1.4(7) . . . . ?
C70 C9AA C5DA C5 -179.3(5) . . . . ?
C71 O18 C11 C96 177.7(5) . . . . ?
C71 C5BA C12 C14 -180.0(5) . . . . ?
C72 C24 C5 O30 1.6(9) . . . . ?
C72 C24 C5 C5DA 176.6(6) . . . . ?
C73 C5CA C82 N3AA -177.8(5) . . . . ?
C73 C5CA C82 C45 3.2(11) . . . . ?
C75 C45 C82 N3AA 178.8(5) . . . . ?
C75 C45 C82 C5CA -2.2(10) . . . . ?
C78 C2 C5FA F2AA 176.7(4) . . . . ?
C78 C2 C5FA C85 -1.5(9) . . . . ?
C78 C16 C4DA C85 -0.1(9) . . . . ?
C78 C16 C4DA C119 -179.6(5) . . . . ?
C80 N58 C81 O7 2.0(7) . . . . ?
C80 N58 C81 O11 -179.5(4) . . . . ?
C81 O11 C84 C58 110.3(5) . . . . ?
C81 N58 C80 C244 92.6(7) . . . . ?
N82 C52 C150 N108 2.8(11) . . . . ?
N82 C52 C150 C203 179.3(6) . . . . ?
N82 C115 C116 C3DA 169.6(6) . . . . ?
N82 C115 C116 C114 -7.1(9) . . . . ?
N82 C115 C163 C128 -169.9(6) . . . . ?
N82 C115 C163 C209 7.7(10) . . . . ?
C83 N40 C3HA C63 -179.7(4) . . . . ?
C83 N40 C3HA C4AA 1.0(6) . . . . ?
C84 O11 C81 O7 12.9(6) . . . . ?
C84 O11 C81 N58 -165.6(3) . . . . ?
C84 C58 C2CA C146 -177.8(6) . . . . ?
C84 C58 C7DA C130 177.6(6) . . . . ?
N1 C143 C170 C197 -1.0(12) . . . . ?
N1 C143 C190 O19 176.4(5) . . . . ?
N1 C143 C190 N55 0.7(10) . . . . ?
N1 C167 C172 O39 175.5(6) . . . . ?
N1 C167 C172 N76 -7.3(10) . . . . ?
N1 C167 C215 C197 -1.5(12) . . . . ?
C2 N66 C100 C2DA 3.5(9) . . . . ?
C2 N66 C100 C97 179.9(5) . . . . ?
C2 C78 C16 C4DA -1.1(9) . . . . ?
C2 C78 C157 O60 179.3(5) . . . . ?
C2 C78 C157 C2DA 1.4(10) . . . . ?
C2 C5FA C85 N5AA -178.4(6) . . . . ?
C2 C5FA C85 C4DA 0.3(8) . . . . ?
C0EA N47 C49 C87 176.9(4) . . . . ?
C0EA N47 C49 C102 -4.1(7) . . . . ?
C0EA C41 C120 C102 -0.3(8) . . . . ?
C4 C101 C142 C9CA 3.4(8) . . . . ?
C4 C101 C142 C182 -179.6(6) . . . . ?
C5 O30 C34 C201 -165.6(11) . . . . ?
C5 C24 C72 C18 179.2(5) . . . . ?
C2CA C58 C84 O11 106.6(6) . . . . ?
C2CA C58 C7DA C130 -0.9(10) . . . . ?
C2CA C146 C176 C130 -0.8(11) . . . . ?
C8 N0BA C86 C8GA 1.0(10) . . . . ?
C8 N0BA C86 C117 -179.1(5) . . . . ?
C8 C19 C39 N11 -178.9(6) . . . . ?
C8 C19 C39 C9GA 1.0(9) . . . . ?
C8 C1DA C5EA O7AA 179.8(4) . . . . ?
C8 C1DA C5EA C8GA 0.7(9) . . . . ?
C8 C1DA C98 C9GA -1.2(10) . . . . ?
C9 C52 C150 N108 -175.8(6) . . . . ?
C9 C52 C150 C203 0.7(10) . . . . ?
C9 C6FA C161 N179 -175.3(7) . . . . ?
C9 C6FA C161 C203 3.6(12) . . . . ?
C3GA N29 C0AA C159 0.5(10) . . . . ?
C3GA N29 C0AA C4GA 178.0(5) . . . . ?
C11 O18 C71 C7AA 2.8(7) . . . . ?
C11 O18 C71 C5BA -175.7(4) . . . . ?
C12 C5BA C71 O18 -1.5(7) . . . . ?
C12 C5BA C71 C7AA 179.8(5) . . . . ?
N13 C148 C174 F22 0.7(10) . . . . ?
N13 C148 C174 C141 179.6(6) . . . . ?
N13 C148 C222 C234 -179.9(7) . . . . ?
C16 C78 C2 N66 -178.9(5) . . . . ?
C16 C78 C2 C5FA 1.9(8) . . . . ?
C16 C78 C157 O60 -1.6(9) . . . . ?
C16 C78 C157 C2DA -179.5(6) . . . . ?
C16 C4DA C85 N5AA 179.2(6) . . . . ?
C16 C4DA C85 C5FA 0.5(8) . . . . ?
C16 C4DA C119 O5AA 0.7(8) . . . . ?
C16 C4DA C119 C89 -178.2(6) . . . . ?
C8CA C33 C9FA C200 -7.4(19) . . . . ?
C8CA C51 N8BA C196 -6.5(11) . . . . ?
C8CA C51 C2AA F10 -177.8(6) . . . . ?
C8CA C51 C2AA C200 4.3(15) . . . . ?
C19 C8 C1DA C5EA 179.8(6) . . . . ?
C19 C8 C1DA C98 1.0(8) . . . . ?
C6CA N37 C8AA C63 -174.1(4) . . . . ?
C6CA N37 C8AA C9EA 5.7(7) . . . . ?
C22 C9EA C8AA N37 178.0(5) . . . . ?
C22 C9EA C8AA C63 -2.2(7) . . . . ?
C22 C4AA C46 O14 -0.6(7) . . . . ?
C22 C4AA C46 C56 177.4(5) . . . . ?
C1DA C8 C19 F15 180.0(4) . . . . ?
C1DA C8 C19 C39 -1.0(9) . . . . ?
C5AA C50 C32 C21 178.6(5) . . . . ?
C5AA C50 C32 C30 1.1(8) . . . . ?
C5AA C1CA C69 N22 -179.5(5) . . . . ?
C5AA C1CA C69 C30 0.4(8) . . . . ?
O6DA C246 C6DA C4FA 63(2) . . . . ?
O6DA C246 C6DA C13 -175.0(15) . . . . ?
O28 N108 C150 C52 -4.5(10) . . . . ?
O28 N108 C150 C203 178.7(6) . . . . ?
C7EA N12 C95 N0AA 179.6(5) . . . . ?
C7EA N12 C95 C77 0.1(8) . . . . ?
C7EA N55 C190 O19 3.2(12) . . . . ?
C7EA N55 C190 C143 178.5(6) . . . . ?
C7EA C37 C0DA C77 2.1(9) . . . . ?
C0BA C10 C1AA C26 3.9(7) . . . . ?
C0BA C10 C1AA N1AA -177.8(5) . . . . ?
C0BA C60 C0CA C26 2.3(7) . . . . ?
C0BA C60 C0CA N52 -175.6(4) . . . . ?
C32 C50 C5AA C1CA -0.8(8) . . . . ?
C32 C50 C5AA C139 179.6(5) . . . . ?
C32 C30 C69 N22 179.8(4) . . . . ?
C32 C30 C69 C1CA -0.1(9) . . . . ?
C9CA N54 C36 C4 2.1(7) . . . . ?
C9CA N54 C36 C6CA -177.1(4) . . . . ?
C9CA C59 C2EA N14 -178.3(4) . . . . ?
C9CA C59 C2EA C103 1.8(8) . . . . ?
C9CA C142 C182 C103 2.2(9) . . . . ?
C35 C112 C145 O2 -3.8(9) . . . . ?
C35 C112 C145 N67 174.9(5) . . . . ?
C36 N54 C9CA C59 -178.6(4) . . . . ?
C36 N54 C9CA C142 0.4(7) . . . . ?
C36 C4 C101 O57 -177.8(5) . . . . ?
C36 C4 C101 C142 -1.5(8) . . . . ?
C39 N11 C223 O6 4.5(11) . . . . ?
C39 N11 C223 C211 -175.3(6) . . . . ?
C39 C9GA C98 C1DA 1.2(10) . . . . ?
C40 O53 C92 C35 1.2(9) . . . . ?
C40 O53 C92 C1BA -176.0(4) . . . . ?
C41 C0EA C65 O25 -15.5(7) . . . . ?
C41 C0EA C65 N1AA 163.6(4) . . . . ?
C42 C57 N7BA O31 177.4(7) . . . . ?
C42 C57 N7BA O4 -0.2(10) . . . . ?
C42 C79 N43 O5 178.6(7) . . . . ?
C42 C79 N43 O16 -1.2(10) . . . . ?
N43 C79 C42 C57 -178.3(6) . . . . ?
C45 C75 C94 N65 -174.2(4) . . . . ?
C45 C75 C94 C73 -0.3(11) . . . . ?
C0DA C77 C95 N12 1.1(8) . . . . ?
C0DA C77 C95 N0AA -178.4(5) . . . . ?
C49 N47 C0EA C41 1.8(7) . . . . ?
C49 N47 C0EA C65 -178.9(4) . . . . ?
C49 C102 C120 C41 -1.7(8) . . . . ?
C6EA O50 C155 C193 -163.2(6) . . . . ?
C6EA C159 C0AA N29 -3.5(10) . . . . ?
C6EA C159 C0AA C4GA 179.0(5) . . . . ?
C52 N82 C115 C116 -82.9(8) . . . . ?
C52 N82 C115 C163 87.7(8) . . . . ?
C52 C9 C6FA N1BA 179.6(6) . . . . ?
C52 C9 C6FA C161 -2.2(10) . . . . ?
C52 C150 C203 C161 0.6(10) . . . . ?
C8GA C86 C117 N9 -175.9(5) . . . . ?
C8GA C86 C117 O9BA 7.7(11) . . . . ?
C54 C4BA C3EA N41 -0.7(7) . . . . ?
C54 C4BA C3EA N42 178.5(5) . . . . ?
C3FA O14 C46 C4AA -177.9(4) . . . . ?
C3FA O14 C46 C56 4.1(7) . . . . ?
C59 C9CA C142 C101 176.1(5) . . . . ?
C59 C9CA C142 C182 -1.0(8) . . . . ?
C59 C2EA C103 C182 -0.6(9) . . . . ?
C62 C1BA C1EA N62 -179.2(6) . . . . ?
C62 C1BA C1EA C53 5.7(8) . . . . ?
C62 C1BA C92 O53 -4.2(8) . . . . ?
C62 C1BA C92 C35 178.3(7) . . . . ?
C62 C55 C68 N61 -178.8(5) . . . . ?
C62 C55 C68 C53 -1.6(8) . . . . ?
C62 C55 C149 O45 5.1(9) . . . . ?
C62 C55 C149 C91 -178.0(5) . . . . ?
C8BA C240 C244 C80 170.5(16) . . . . ?
C9BA N9 C117 O9BA 10.1(12) . . . . ?
C9BA N9 C117 C86 -166.3(6) . . . . ?
C9BA C111 C194 C127 1.0(11) . . . . ?
C65 N1AA C1AA C26 170.9(4) . . . . ?
C65 N1AA C1AA C10 -7.5(7) . . . . ?
C65 C0EA C41 C120 -179.0(5) . . . . ?
C66 C138 C164 O64 60.5(11) . . . . ?
C66 C138 C184 C126 -0.1(13) . . . . ?
C68 N61 C90 C91 4.5(10) . . . . ?
C68 N61 C90 C160 -179.9(4) . . . . ?
C68 C53 C1EA N62 179.2(6) . . . . ?
C68 C53 C1EA C1BA -5.4(8) . . . . ?
C68 C55 C62 C1BA 2.0(9) . . . . ?
C68 C55 C149 O45 -177.1(5) . . . . ?
C68 C55 C149 C91 -0.2(8) . . . . ?
C69 N22 C160 O3AA 8.2(11) . . . . ?
C69 N22 C160 C90 -174.3(5) . . . . ?
C69 C30 C32 C50 -0.6(7) . . . . ?
C69 C30 C32 C21 -178.2(5) . . . . ?
C3CA C4EA C104 C144 0.4(10) . . . . ?
C3CA C4EA C104 C198 -176.7(6) . . . . ?
C3CA C121 C137 N67 -178.7(6) . . . . ?
C3CA C121 C137 C144 -0.1(9) . . . . ?
C4CA N30 C99 C129 179.6(5) . . . . ?
C4CA N30 C99 C134 -1.9(8) . . . . ?
C4CA C127 C194 C111 -0.6(11) . . . . ?
C4CA C127 C199 O69 177.5(6) . . . . ?
C4CA C127 C199 C134 1.2(10) . . . . ?
C5CA C73 C94 N65 174.6(5) . . . . ?
C5CA C73 C94 C75 1.2(9) . . . . ?
C1EA N62 C112 C35 -3.4(9) . . . . ?
C1EA N62 C112 C145 178.3(5) . . . . ?
C1EA C53 C68 N61 -179.3(5) . . . . ?
C1EA C53 C68 C55 3.5(9) . . . . ?
C1EA C1BA C62 C55 -4.2(9) . . . . ?
C1EA C1BA C92 O53 179.1(4) . . . . ?
C1EA C1BA C92 C35 1.7(9) . . . . ?
C5EA O7AA C183 C191 175.0(5) . . . . ?
C5EA C1DA C98 C9GA -179.8(7) . . . . ?
C5EA C8GA C86 N0BA -4.6(9) . . . . ?
C5EA C8GA C86 C117 175.5(5) . . . . ?
C2EA N14 C97 O46 3.5(10) . . . . ?
C2EA N14 C97 C100 -178.7(5) . . . . ?
C2EA C103 C182 C142 -1.4(9) . . . . ?
C76 N32 C48 C2BA 169.5(5) . . . . ?
C76 N32 C48 C14 -14.2(8) . . . . ?
C4EA N1BA C6FA C9 8.6(10) . . . . ?
C4EA N1BA C6FA C161 -169.4(8) . . . . ?
C4EA C3CA C121 C137 1.7(10) . . . . ?
C4EA C104 C144 C137 1.4(11) . . . . ?
C7DA C58 C84 O11 -71.8(7) . . . . ?
C7DA C58 C2CA C146 0.7(9) . . . . ?
C7DA C130 C176 C146 0.7(11) . . . . ?
C8DA O57 C101 C4 -10.8(9) . . . . ?
C8DA O57 C101 C142 172.6(5) . . . . ?
C6FA N1BA C4EA C3CA 85.6(8) . . . . ?
C6FA N1BA C4EA C104 -93.9(8) . . . . ?
C6FA C9 C52 N82 -178.5(6) . . . . ?
C6FA C9 C52 C150 0.2(10) . . . . ?
C6FA C161 N179 O7BA -5.8(13) . . . . ?
C6FA C161 N179 O106 176.7(10) . . . . ?
C6FA C161 C203 C150 -2.9(11) . . . . ?
C82 N3AA C6GA O27 0.7(17) . . . . ?
C82 N3AA C6GA C5GA 174.5(6) . . . . ?
C9DA N52 C0CA C26 -167.5(5) . . . . ?
C9DA N52 C0CA C60 10.6(8) . . . . ?
N4FA C214 C247 C253 -151.8(10) . . . . ?
C85 N5AA C178 C89 1.8(9) . . . . ?
C85 N5AA C178 C189 -175.2(6) . . . . ?
C85 C4DA C119 O5AA -178.9(4) . . . . ?
C85 C4DA C119 C89 2.2(8) . . . . ?
C86 N0BA C8 C19 179.3(6) . . . . ?
C86 N0BA C8 C1DA 3.9(8) . . . . ?
C86 C8GA C5EA O7AA -175.5(5) . . . . ?
C86 C8GA C5EA C1DA 3.5(9) . . . . ?
C87 N49 C64 N41 169.3(4) . . . . ?
C87 N49 C64 C3AA -13.8(7) . . . . ?
C87 C49 C102 C120 -177.0(5) . . . . ?
C88 C47 C171 O6AA -135.2(7) . . . . ?
C88 C47 C171 N45 44.9(9) . . . . ?
C89 C178 C189 O38 1.7(10) . . . . ?
C89 C178 C189 N15 -179.5(6) . . . . ?
C90 N61 C68 C53 177.5(6) . . . . ?
C90 N61 C68 C55 -5.3(8) . . . . ?
C90 C91 C149 O45 175.9(5) . . . . ?
C90 C91 C149 C55 -0.8(8) . . . . ?
C91 C90 C160 O3AA -11.7(10) . . . . ?
C91 C90 C160 N22 170.7(5) . . . . ?
C92 O53 C40 C123 168.1(5) . . . . ?
C92 C35 C112 N62 2.8(10) . . . . ?
C92 C35 C112 C145 -178.9(6) . . . . ?
C92 C1BA C62 C55 179.4(5) . . . . ?
C92 C1BA C1EA N62 -2.4(8) . . . . ?
C92 C1BA C1EA C53 -177.5(5) . . . . ?
C93 C131 C219 O6DA 1.4(12) . . . . ?
C93 C131 C219 C208 179.9(7) . . . . ?
C93 C159 C0AA N29 -178.6(7) . . . . ?
C93 C159 C0AA C4GA 3.8(10) . . . . ?
C94 N65 C6AA C25 -0.2(12) . . . . ?
C94 N65 C6AA C79 179.6(9) . . . . ?
C94 C73 C5CA C82 -2.5(9) . . . . ?
C94 C75 C45 C82 0.7(9) . . . . ?
C95 N12 C7EA N55 178.0(5) . . . . ?
C95 N12 C7EA C37 -0.3(9) . . . . ?
C95 N0AA C129 O24 -1.0(9) . . . . ?
C95 N0AA C129 C99 -179.7(5) . . . . ?
C95 C77 C0DA C37 -2.2(9) . . . . ?
C97 N14 C2EA C59 172.9(5) . . . . ?
C97 N14 C2EA C103 -7.2(9) . . . . ?
C98 C1DA C5EA O7AA -1.5(10) . . . . ?
C98 C1DA C5EA C8GA 179.4(5) . . . . ?
C98 C9GA C39 N11 178.8(6) . . . . ?
C98 C9GA C39 C19 -1.1(9) . . . . ?
C99 N30 C4CA C127 -0.7(8) . . . . ?
C99 N30 C4CA C140 179.1(5) . . . . ?
C99 C134 C199 O69 -179.1(7) . . . . ?
C99 C134 C199 C127 -3.5(11) . . . . ?
C100 N66 C2 C78 -2.6(8) . . . . ?
C100 N66 C2 C5FA 176.6(6) . . . . ?
C100 C2DA C157 O60 -178.5(5) . . . . ?
C100 C2DA C157 C78 -0.7(9) . . . . ?
C101 O57 C8DA C212 -87.5(7) . . . . ?
C101 C4 C36 N54 -1.5(8) . . . . ?
C101 C4 C36 C6CA 177.6(5) . . . . ?
C101 C142 C182 C103 -174.6(6) . . . . ?
C102 C49 C87 N49 -179.9(4) . . . . ?
C102 C49 C87 O55 0.7(7) . . . . ?
C105 C196 C228 O36 -11.4(13) . . . . ?
C105 C196 C228 N13 170.1(7) . . . . ?
C107 N17 C181 N76 -179.8(5) . . . . ?
C107 N17 C181 C38 3.3(9) . . . . ?
C107 N45 C171 O6AA -5.4(11) . . . . ?
C107 N45 C171 C47 174.6(6) . . . . ?
C107 C74 C110 C38 1.8(10) . . . . ?
N108 C150 C203 C161 177.5(6) . . . . ?
C109 O5AA C119 C4DA -171.8(5) . . . . ?
C109 O5AA C119 C89 6.9(9) . . . . ?
C110 C74 C107 N17 -0.8(9) . . . . ?
C110 C74 C107 N45 -178.8(6) . . . . ?
C110 C38 C181 N17 -2.4(9) . . . . ?
C110 C38 C181 N76 -179.0(6) . . . . ?
C111 C9BA C140 F9 -178.5(6) . . . . ?
C111 C9BA C140 C4CA 4.5(9) . . . . ?
C112 N62 C1EA C53 178.2(5) . . . . ?
C112 N62 C1EA C1BA 3.2(9) . . . . ?
C112 C35 C92 O53 -178.7(5) . . . . ?
C112 C35 C92 C1BA -1.9(10) . . . . ?
O113 C1HA C1 C2HA -58(3) . . . . ?
O113 C1HA C1 C6 60(2) . . . . ?
C115 N82 C52 C9 -0.1(9) . . . . ?
C115 N82 C52 C150 -178.7(7) . . . . ?
C116 C3DA C180 N15 -178.6(6) . . . . ?
C116 C3DA C180 C128 3.8(9) . . . . ?
C116 C115 C163 C128 0.6(10) . . . . ?
C116 C115 C163 C209 178.2(6) . . . . ?
C117 N9 C9BA C111 -15.6(11) . . . . ?
C117 N9 C9BA C140 164.7(6) . . . . ?
C118 C75 C45 C82 -177.9(6) . . . . ?
C118 C75 C94 N65 4.3(10) . . . . ?
C118 C75 C94 C73 178.2(5) . . . . ?
C119 O5AA C109 C168 174.1(6) . . . . ?
C119 C4DA C85 N5AA -1.2(8) . . . . ?
C119 C4DA C85 C5FA -179.9(5) . . . . ?
C119 C89 C178 N5AA -0.8(10) . . . . ?
C119 C89 C178 C189 176.2(6) . . . . ?
C121 C3CA C4EA N1BA 178.7(6) . . . . ?
C121 C3CA C4EA C104 -1.9(9) . . . . ?
C121 C137 C144 C104 -1.5(10) . . . . ?
C122 C7CA C3FA O14 176.1(5) . . . . ?
O124 N108 C150 C52 175.6(8) . . . . ?
O124 N108 C150 C203 -1.1(10) . . . . ?
C125 C3GA C207 O4AA -6.4(10) . . . . ?
C125 C3GA C207 N59 172.8(5) . . . . ?
C125 C6EA C159 C93 -178.6(8) . . . . ?
C125 C6EA C159 C0AA 6.1(10) . . . . ?
C126 C162 C192 C66 -0.7(12) . . . . ?
C127 C4CA C140 F9 179.1(5) . . . . ?
C127 C4CA C140 C9BA -3.9(9) . . . . ?
C129 N0AA C95 N12 177.3(5) . . . . ?
C129 N0AA C95 C77 -3.2(9) . . . . ?
C129 C99 C134 C199 -177.5(6) . . . . ?
C131 C20 C4GA F13 179.9(5) . . . . ?
C131 C20 C4GA C0AA 4.8(11) . . . . ?
C131 C93 C159 C6EA -177.9(6) . . . . ?
C131 C93 C159 C0AA -3.0(11) . . . . ?
C132 C7CA C3FA O14 -60.9(7) . . . . ?
C134 C99 C129 O24 -11.8(8) . . . . ?
C134 C99 C129 N0AA 166.9(5) . . . . ?
C135 C8BA C240 C244 -122(2) . . . . ?
C135 N4FA C204 C158 -177.8(7) . . . . ?
C135 N4FA C214 C247 -63.4(10) . . . . ?
C136 C61 C9DA O48 160.0(7) . . . . ?
C136 C61 C9DA N52 -18.1(9) . . . . ?
C137 N67 C145 O2 5.3(11) . . . . ?
C137 N67 C145 C112 -173.5(6) . . . . ?
C138 C66 C192 C162 -0.6(12) . . . . ?
C139 C5AA C1CA C69 179.6(5) . . . . ?
C140 C9BA C111 C194 -3.0(10) . . . . ?
C140 C4CA C127 C194 2.0(9) . . . . ?
C140 C4CA C127 C199 -178.9(5) . . . . ?
C141 N35 C211 C165 -2.2(11) . . . . ?
C141 N35 C211 C223 179.3(6) . . . . ?
C141 C205 C230 O113 -179.7(7) . . . . ?
C141 C205 C230 C165 -4.9(14) . . . . ?
C141 C205 C234 C222 -1.3(13) . . . . ?
C142 C9CA C59 F5AA 179.8(4) . . . . ?
C142 C9CA C59 C2EA -1.0(7) . . . . ?
C143 N1 C167 C172 179.3(6) . . . . ?
C143 N1 C167 C215 -0.9(10) . . . . ?
C143 C170 C197 C215 -1.5(12) . . . . ?
C145 N67 C137 C121 173.2(6) . . . . ?
C145 N67 C137 C144 -5.2(12) . . . . ?
C148 N13 C228 O36 1.1(14) . . . . ?
C148 N13 C228 C196 179.6(7) . . . . ?
C148 C222 C234 C205 0.6(13) . . . . ?
C149 O45 C186 C221 -171.7(6) . . . . ?
C149 C55 C62 C1BA 179.8(6) . . . . ?
C149 C55 C68 N61 3.3(8) . . . . ?
C149 C55 C68 C53 -179.5(6) . . . . ?
C151 C73 C5CA C82 176.4(7) . . . . ?
C151 C73 C94 N65 -4.2(9) . . . . ?
C151 C73 C94 C75 -177.7(7) . . . . ?
C152 C47 C171 O6AA -14.9(8) . . . . ?
C152 C47 C171 N45 165.1(6) . . . . ?
C155 O50 C6EA C125 -22.4(11) . . . . ?
C155 O50 C6EA C159 160.1(6) . . . . ?
C156 C158 C204 N4FA 171.8(7) . . . . ?
C157 O60 C195 C238 169.9(8) . . . . ?
C157 C78 C2 N66 0.2(8) . . . . ?
C157 C78 C2 C5FA -179.0(6) . . . . ?
C157 C78 C16 C4DA 179.8(6) . . . . ?
C157 C2DA C100 N66 -2.0(9) . . . . ?
C157 C2DA C100 C97 -178.5(5) . . . . ?
C158 C156 C169 C133 -179.9(7) . . . . ?
C159 C6EA C125 C3GA -6.2(12) . . . . ?
C159 C93 C131 C20 2.6(10) . . . . ?
C159 C93 C131 C219 179.2(8) . . . . ?
C159 C0AA C4GA F13 179.9(5) . . . . ?
C159 C0AA C4GA C20 -4.7(10) . . . . ?
C160 N22 C69 C30 175.9(5) . . . . ?
C160 N22 C69 C1CA -4.1(8) . . . . ?
C160 C90 C91 C149 -176.9(5) . . . . ?
C162 C126 C184 C138 -1.3(13) . . . . ?
C163 C115 C116 C3DA -0.8(10) . . . . ?
C163 C115 C116 C114 -177.5(6) . . . . ?
C163 C128 C180 N15 178.5(6) . . . . ?
C163 C128 C180 C3DA -4.0(10) . . . . ?
C164 O64 C7BA O1AA 19.3(10) . . . . ?
C164 O64 C7BA N44 -163.4(6) . . . . ?
C164 C138 C184 C126 -178.6(8) . . . . ?
C165 C211 C223 N11 169.5(7) . . . . ?
C165 C211 C223 O6 -10.3(11) . . . . ?
C167 N1 C143 C170 2.2(9) . . . . ?
C167 N1 C143 C190 179.6(6) . . . . ?
C169 C133 C233 N44 167.9(7) . . . . ?
C169 C156 C158 C204 179.8(7) . . . . ?
C170 C143 C190 O19 -6.1(10) . . . . ?
C170 C143 C190 N55 178.1(7) . . . . ?
C170 C197 C215 C167 2.6(11) . . . . ?
C171 N45 C107 N17 177.2(6) . . . . ?
C171 N45 C107 C74 -4.7(11) . . . . ?
C172 N76 C181 N17 168.8(7) . . . . ?
C172 N76 C181 C38 -14.4(10) . . . . ?
C172 C167 C215 C197 178.3(6) . . . . ?
C174 C141 C205 C230 -176.4(7) . . . . ?
C174 C141 C205 C234 0.9(11) . . . . ?
C174 C148 C222 C234 0.2(12) . . . . ?
C175 C3CA C4EA N1BA -0.9(9) . . . . ?
C175 C3CA C4EA C104 178.6(6) . . . . ?
C175 C3CA C121 C137 -178.7(6) . . . . ?
C178 N5AA C85 C4DA -0.7(9) . . . . ?
C178 N5AA C85 C5FA 177.9(5) . . . . ?
C178 C89 C119 O5AA -180.0(5) . . . . ?
C178 C89 C119 C4DA -1.3(10) . . . . ?
N179 C161 C203 C150 176.2(6) . . . . ?
C180 N15 C189 O38 -3.5(12) . . . . ?
C180 N15 C189 C178 177.8(6) . . . . ?
C180 C3DA C116 C114 175.3(5) . . . . ?
C180 C3DA C116 C115 -1.4(9) . . . . ?
C180 C128 C163 C115 1.7(10) . . . . ?
C180 C128 C163 C209 -175.9(6) . . . . ?
C181 N17 C107 N45 176.5(5) . . . . ?
C181 N17 C107 C74 -1.7(9) . . . . ?
C181 N76 C172 O39 2.7(12) . . . . ?
C181 N76 C172 C167 -174.3(5) . . . . ?
C181 C38 C110 C74 -0.3(9) . . . . ?
C183 O7AA C5EA C1DA 176.3(6) . . . . ?
C183 O7AA C5EA C8GA -4.6(8) . . . . ?
C184 C126 C162 C192 1.6(13) . . . . ?
C184 C138 C164 O64 -121.0(8) . . . . ?
C186 O45 C149 C55 176.4(6) . . . . ?
C186 O45 C149 C91 -0.3(9) . . . . ?
C188 C61 C9DA O48 -77.6(9) . . . . ?
C188 C61 C9DA N52 104.3(8) . . . . ?
C189 N15 C180 C3DA -177.8(6) . . . . ?
C189 N15 C180 C128 -0.2(11) . . . . ?
C190 N55 C7EA N12 177.8(7) . . . . ?
C190 N55 C7EA C37 -3.9(10) . . . . ?
C190 C143 C170 C197 -178.3(6) . . . . ?
C192 C66 C138 C164 179.5(7) . . . . ?
C192 C66 C138 C184 1.0(12) . . . . ?
C194 C127 C199 O69 -3.4(10) . . . . ?
C194 C127 C199 C134 -179.7(7) . . . . ?
C195 O60 C157 C78 178.5(7) . . . . ?
C195 O60 C157 C2DA -3.4(10) . . . . ?
C196 C105 C0GA O44 179.0(8) . . . . ?
C196 C105 C0GA C8CA 7.6(15) . . . . ?
C198 C104 C144 C137 178.5(6) . . . . ?
C199 O69 C216 C255 -175.1(9) . . . . ?
C199 C127 C194 C111 -179.6(7) . . . . ?
C200 N59 C207 O4AA 1.2(12) . . . . ?
C200 N59 C207 C3GA -177.9(7) . . . . ?
C203 C161 N179 O7BA 175.2(8) . . . . ?
C203 C161 N179 O106 -2.4(13) . . . . ?
C204 N4FA C135 C8BA 172.2(7) . . . . ?
C204 N4FA C214 C247 60.4(10) . . . . ?
C205 C141 C174 F22 178.9(6) . . . . ?
C205 C141 C174 C148 0.0(10) . . . . ?
C207 N59 C200 C9FA -0.7(13) . . . . ?
C207 N59 C200 C2AA 174.3(6) . . . . ?
C207 C3GA C125 C6EA -177.7(7) . . . . ?
C208 C5GA C6GA O27 -5.8(16) . . . . ?
C208 C5GA C6GA N3AA -179.8(7) . . . . ?
C210 C61 C9DA O48 43.2(9) . . . . ?
C210 C61 C9DA N52 -134.9(7) . . . . ?
C211 N35 C141 C174 179.5(6) . . . . ?
C211 N35 C141 C205 0.6(10) . . . . ?
C211 C165 C230 O113 178.1(8) . . . . ?
C211 C165 C230 C205 3.8(16) . . . . ?
C214 N4FA C135 C8BA -68.2(9) . . . . ?
C214 N4FA C204 C158 63.4(9) . . . . ?
C214 C247 C253 C245 -78.4(13) . . . . ?
C214 C247 C253 C2FA 93.6(11) . . . . ?
C215 C167 C172 O39 -4.3(10) . . . . ?
C215 C167 C172 N76 172.9(7) . . . . ?
C216 O69 C199 C127 -172.8(7) . . . . ?
C216 O69 C199 C134 3.1(12) . . . . ?
C219 O6DA C246 C6DA 176.0(11) . . . . ?
C219 C208 C5GA N8 -3.8(14) . . . . ?
C219 C208 C5GA C6GA 177.0(7) . . . . ?
C222 C148 C174 F22 -179.4(6) . . . . ?
C222 C148 C174 C141 -0.5(11) . . . . ?
C223 N11 C39 C19 179.6(6) . . . . ?
C223 N11 C39 C9GA -0.3(10) . . . . ?
C226 C231 C236 C232 177.3(8) . . . . ?
C226 C231 C236 C245 -4.2(13) . . . . ?
C226 C231 C249 C28 -173.8(11) . . . . ?
C226 C231 C249 C1FA 2.1(12) . . . . ?
C226 C239 C243 C245 -2.2(14) . . . . ?
C226 C251 C254 C1FA -11(2) . . . . ?
C228 N13 C148 C174 -178.5(7) . . . . ?
C228 N13 C148 C222 1.6(12) . . . . ?
C230 O113 C1HA C1 169.3(14) . . . . ?
C230 C165 C211 N35 0.1(14) . . . . ?
C230 C165 C211 C223 178.4(9) . . . . ?
C230 C205 C234 C222 175.7(8) . . . . ?
C231 C226 C239 C243 2.0(15) . . . . ?
C231 C226 C251 C254 10.9(19) . . . . ?
C231 C236 C245 C243 3.9(11) . . . . ?
C231 C236 C245 C253 -176.4(9) . . . . ?
C231 C249 C28 C0FA -5.8(19) . . . . ?
C231 C249 C1FA C254 -1.5(12) . . . . ?
C232 C236 C245 C243 -177.6(8) . . . . ?
C232 C236 C245 C253 2.0(12) . . . . ?
C232 C0FA C28 C249 5.4(19) . . . . ?
C233 N44 C7BA O1AA -9.2(13) . . . . ?
C233 N44 C7BA O64 173.6(7) . . . . ?
C233 C133 C169 C156 179.8(7) . . . . ?
C234 C205 C230 O113 2.9(13) . . . . ?
C234 C205 C230 C165 177.8(10) . . . . ?
C236 C231 C249 C28 2.4(15) . . . . ?
C236 C231 C249 C1FA 178.3(9) . . . . ?
C236 C232 C0FA C28 -2.1(14) . . . . ?
C236 C232 C7GA C2FA -2.4(14) . . . . ?
C236 C245 C253 C247 169.4(9) . . . . ?
C236 C245 C253 C2FA -2.0(13) . . . . ?
C239 C226 C231 C236 1.5(14) . . . . ?
C239 C226 C231 C249 177.5(9) . . . . ?
C239 C226 C251 C254 -173.9(10) . . . . ?
C239 C243 C245 C236 -0.7(11) . . . . ?
C239 C243 C245 C253 179.6(9) . . . . ?
C240 C8BA C135 N4FA -62.0(11) . . . . ?
C243 C245 C253 C247 -10.9(13) . . . . ?
C243 C245 C253 C2FA 177.7(8) . . . . ?
C245 C253 C2FA C7GA -0.1(12) . . . . ?
C246 O6DA C219 C131 -174.1(10) . . . . ?
C246 O6DA C219 C208 7.7(15) . . . . ?
C247 C253 C2FA C7GA -172.2(10) . . . . ?
C249 C231 C236 C232 1.1(12) . . . . ?
C249 C231 C236 C245 179.6(8) . . . . ?
C251 C226 C231 C236 176.7(11) . . . . ?
C251 C226 C231 C249 -7.3(16) . . . . ?
C251 C226 C239 C243 -173.5(10) . . . . ?
C251 C254 C1FA C249 6.2(18) . . . . ?
C253 C2FA C7GA C232 2.5(14) . . . . ?
C0AA N29 C3GA C125 0.0(9) . . . . ?
C0AA N29 C3GA C207 -179.3(6) . . . . ?
C7BA O64 C164 C138 -107.6(8) . . . . ?
C7BA N44 C233 C133 179.7(7) . . . . ?
C4GA C20 C131 C93 -3.5(10) . . . . ?
C4GA C20 C131 C219 179.6(7) . . . . ?
C5GA N8 C20 C131 -4.9(10) . . . . ?
C5GA N8 C20 C4GA 179.9(7) . . . . ?
C5GA C208 C219 O6DA -178.9(8) . . . . ?
C5GA C208 C219 C131 3.0(12) . . . . ?
C6GA N3AA C82 C45 -4.7(11) . . . . ?
C6GA N3AA C82 C5CA 176.2(8) . . . . ?
C9FA C33 C8CA C51 8.6(16) . . . . ?
C9FA C33 C8CA C0GA 179.4(13) . . . . ?
C9FA C200 C2AA F10 179.5(7) . . . . ?
C9FA C200 C2AA C51 -2.6(13) . . . . ?
C0GA O44 C1GA C15 176.5(16) . . . . ?
C0GA C105 C196 N8BA -6.4(13) . . . . ?
C0GA C105 C196 C228 178.7(8) . . . . ?
C0FA C232 C236 C231 -1.2(11) . . . . ?
C0FA C232 C236 C245 -179.6(10) . . . . ?
C0FA C232 C7GA C2FA 177.3(10) . . . . ?
C1GA O44 C0GA C8CA 177.1(11) . . . . ?
C1GA O44 C0GA C105 5.8(15) . . . . ?
C28 C249 C1FA C254 174.7(12) . . . . ?
C1FA C249 C28 C0FA 178.3(11) . . . . ?
C7GA C232 C236 C231 178.5(9) . . . . ?
C7GA C232 C236 C245 0.1(12) . . . . ?
C7GA C232 C0FA C28 178.3(12) . . . . ?
C1HA O113 C230 C165 10.1(16) . . . . ?
C1HA O113 C230 C205 -175.2(10) . . . . ?
C2AA C51 N8BA C196 179.3(9) . . . . ?
C2AA C51 C8CA C33 -6.9(13) . . . . ?
C2AA C51 C8CA C0GA -177.7(10) . . . . ?
C2AA C200 C9FA C33 4.0(14) . . . . ?

loop_
_smtbx_masks_void_nr
_smtbx_masks_void_average_x
_smtbx_masks_void_average_y
_smtbx_masks_void_average_z
_smtbx_masks_void_volume
_smtbx_masks_void_count_electrons
_smtbx_masks_void_content
1 0.000 -0.601 -0.422 5641.7 1257.3 '2 ?'
2 0.470 0.710 0.680 7.3 0.0 ?
3 0.530 0.290 0.320 7.3 0.0 ?
